data_1531039
loop_
_publ_author_name
'Rodr\'iguez-V\'azquez, Nuria'
'Garc\'ia-Fandi\~no, Rebeca'
'Amor\'in, Manuel'
'Granja, Juan R.'

_publ_section_title
;
 Self-assembling \a,\g-cyclic peptides that generate cavities with tunable
 properties
;
_journal_issue 1
_journal_name_full 'Chem. Sci.'
_journal_page_first 183
_journal_paper_doi 10.1039/C5SC03187G
_journal_volume 7
_journal_year 2016
_chemical_absolute_configuration rmad
_chemical_formula_moiety 'C66 H100 N8 O12, 4.462(C H Cl3), 0.053(O)'
_chemical_formula_sum 'C70.45 H104.45 Cl13.38 N8 O12.05'
_chemical_formula_weight 1730.54
_chemical_name_systematic NR443-B
_space_group_crystal_system triclinic
_space_group_IT_number 1
_space_group_name_Hall 'P 1'
_space_group_name_H-M_alt 'P 1'
_symmetry_space_group_name_Hall 'P 1'
_symmetry_space_group_name_H-M 'P 1'
_atom_sites_solution_hydrogens geom
_atom_sites_solution_primary dual
_atom_sites_solution_secondary difmap
_audit_conform_dict_location ftp://ftp.iucr.org/pub/cif_core.dic
_audit_conform_dict_name cif_core.dic
_audit_conform_dict_version 2.4.3
_audit_creation_date 2015-05-11T09:35:12-00:00
_audit_creation_method 'WinGX routine CIF_UPDATE'
_audit_update_record
;
2015-05-11 deposited with the CCDC.
2015-09-11 downloaded from the CCDC.
;
_cell_angle_alpha 90.131(2)
_cell_angle_beta 93.427(3)
_cell_angle_gamma 91.090(3)
_cell_formula_units_Z 4
_cell_length_a 14.3767(9)
_cell_length_b 24.3477(16)
_cell_length_c 24.5528(14)
_cell_measurement_reflns_used 9930
_cell_measurement_temperature 100(2)
_cell_measurement_theta_max 18.87
_cell_measurement_theta_min 2.29
_cell_measurement_wavelength 0.71073
_cell_volume 8577.5(9)
_computing_cell_refinement 'SAINT V8.34A integration software'
_computing_data_collection 'Bruker APEX2 software'
_computing_data_reduction 'SORTAV (Blessing, 1995)'
_computing_molecular_graphics 'ORTEP-3 for Windows (Farrugia, 2012)'
_computing_publication_material 'WinGX publication routines (Farrugia, 2012)'
_computing_structure_refinement 'SHELXL-2014/7 (Sheldrick, 2014)'
_computing_structure_solution 'SHELXT-2014 (Sheldrick, 2014)'
_diffrn_ambient_temperature 100(2)
_diffrn_detector 'APEX-II CCD'
_diffrn_measured_fraction_theta_full 0.999
_diffrn_measured_fraction_theta_max 0.999
_diffrn_measurement_device '\k-geometry diffractometer'
_diffrn_measurement_device_type 'Bruker APEX-II'
_diffrn_measurement_method '\f or \w oscillation scans'
_diffrn_orient_matrix_UB_11 0.018647
_diffrn_orient_matrix_UB_12 0.039468
_diffrn_orient_matrix_UB_13 0.005701
_diffrn_orient_matrix_UB_21 -0.062337
_diffrn_orient_matrix_UB_22 0.011343
_diffrn_orient_matrix_UB_23 -0.015904
_diffrn_orient_matrix_UB_31 -0.024975
_diffrn_orient_matrix_UB_32 -0.001046
_diffrn_orient_matrix_UB_33 0.03714
_diffrn_radiation_monochromator graphite
_diffrn_radiation_probe x-ray
_diffrn_radiation_type MoK\a
_diffrn_radiation_wavelength 0.71073
_diffrn_reflns_av_R_equivalents 0.0926
_diffrn_reflns_av_unetI/netI 0.118
_diffrn_reflns_laue_measured_fraction_full 0.999
_diffrn_reflns_laue_measured_fraction_max 0.999
_diffrn_reflns_limit_h_max 15
_diffrn_reflns_limit_h_min -15
_diffrn_reflns_limit_k_max 25
_diffrn_reflns_limit_k_min -25
_diffrn_reflns_limit_l_max 25
_diffrn_reflns_limit_l_min -25
_diffrn_reflns_number 160890
_diffrn_reflns_point_group_measured_fraction_full 0.991
_diffrn_reflns_point_group_measured_fraction_max 0.991
_diffrn_reflns_reduction_process
;
        Scaled and merged with Sortav
        R.H. Blessing, (1987) Cryst. Rev. 1, 3-58
        R.H. Blessing, (1989) J. Appl. Cryst. 22, 396-397
;
_diffrn_reflns_theta_full 21.966
_diffrn_reflns_theta_max 21.966
_diffrn_reflns_theta_min 1.419
_diffrn_source 'sealed x-ray tube'
_diffrn_standards_number 0
_exptl_absorpt_coefficient_mu 0.489
_exptl_absorpt_correction_T_max 0.958
_exptl_absorpt_correction_T_min 0.848
_exptl_absorpt_correction_type multi-scan
_exptl_absorpt_process_details
;
SADABS-2014/5 - Bruker AXS area detector scaling and absorption correction
;
_exptl_crystal_colour colourless
_exptl_crystal_density_diffrn 1.34
_exptl_crystal_density_method 'not measured'
_exptl_crystal_description prism
_exptl_crystal_F_000 3628
_exptl_crystal_recrystallization_method 'Re-crystallisation from solvent: CHCl3'
_exptl_crystal_size_max 0.25
_exptl_crystal_size_mid 0.13
_exptl_crystal_size_min 0.12
_refine_diff_density_max 0.551
_refine_diff_density_min -0.434
_refine_diff_density_rms 0.078
_refine_ls_abs_structure_details
;
 Flack x determined using 9462 quotients [(I+)-(I-)]/[(I+)+(I-)]
 (Parsons, Flack and Wagner, Acta Cryst. B69 (2013) 249-259).
;
_refine_ls_abs_structure_Flack 0.03(2)
_refine_ls_extinction_method none
_refine_ls_goodness_of_fit_ref 1.016
_refine_ls_hydrogen_treatment constr
_refine_ls_matrix_type full
_refine_ls_number_constraints 0
_refine_ls_number_parameters 4670
_refine_ls_number_reflns 41489
_refine_ls_number_restraints 5300
_refine_ls_restrained_S_all 1.028
_refine_ls_R_factor_all 0.1402
_refine_ls_R_factor_gt 0.0823
_refine_ls_shift/su_max 0.002
_refine_ls_shift/su_mean 0
_refine_ls_structure_factor_coef Fsqd
_refine_ls_weighting_details 'w=1/[\s^2^(Fo^2^)+(0.1252P)^2^+15.5443P+1.0sin\q/\l] where P=(Fo^2^+2Fc^2^)/3'
_refine_ls_weighting_scheme calc
_refine_ls_wR_factor_gt 0.1987
_refine_ls_wR_factor_ref 0.2339
_reflns_Friedel_coverage 0.984
_reflns_friedel_fraction_full 0.983
_reflns_friedel_fraction_max 0.983
_reflns_number_gt 26837
_reflns_number_total 41489
_reflns_threshold_expression 'I > 2\s(I)'
_cod_data_source_file c5sc03187g2.cif
_cod_data_source_block shelx
_cod_depositor_comments 'Adding full bibliography for 1531039.cif.'
_cod_database_code 1531039
_shelx_estimated_absorpt_t_min 0.887
_shelx_estimated_absorpt_t_max 0.944

loop_
_space_group_symop_operation_xyz
'x, y, z'

loop_
_atom_site_label
_atom_site_type_symbol
_atom_site_fract_x
_atom_site_fract_y
_atom_site_fract_z
_atom_site_U_iso_or_equiv
_atom_site_adp_type
_atom_site_occupancy
_atom_site_site_symmetry_order
_atom_site_calc_flag
_atom_site_refinement_flags_posn
_atom_site_refinement_flags_adp
_atom_site_refinement_flags_occupancy
_atom_site_disorder_assembly
_atom_site_disorder_group
N_11 N 0.7077(7) 0.1649(4) 0.6895(4) 0.026(2) Uani 1 1 d D U . . .
CN_11 C 0.8094(8) 0.1748(6) 0.6976(6) 0.039(4) Uani 1 1 d D U . . .
HN1_11 H 0.837 0.1455 0.7202 0.058 Uiso 1 1 calc R U . . .
HN2_11 H 0.8373 0.1752 0.6622 0.058 Uiso 1 1 calc R U . . .
HN3_11 H 0.8214 0.2103 0.7159 0.058 Uiso 1 1 calc R U . . .
CA_11 C 0.6545(8) 0.0626(5) 0.8002(4) 0.026(2) Uani 1 1 d D U . . .
HA_11 H 0.5869 0.0717 0.7994 0.031 Uiso 1 1 calc R U . . .
CB_11 C 0.7062(9) 0.1094(5) 0.7746(5) 0.025(3) Uani 1 1 d D U . . .
HB1_11 H 0.7736 0.1016 0.7755 0.03 Uiso 1 1 calc R U . . .
HB2_11 H 0.6979 0.1437 0.7954 0.03 Uiso 1 1 calc R U . . .
CG_11 C 0.6677(8) 0.1164(5) 0.7148(5) 0.025(2) Uani 1 1 d D U . . .
HG_11 H 0.5992 0.1223 0.7158 0.03 Uiso 1 1 calc R U . . .
CD_11 C 0.6797(10) 0.0645(5) 0.6822(5) 0.028(3) Uani 1 1 d D U . . .
HD1_11 H 0.7469 0.0571 0.6803 0.034 Uiso 1 1 calc R U . . .
HD2_11 H 0.6528 0.0695 0.6445 0.034 Uiso 1 1 calc R U . . .
CE_11 C 0.6315(10) 0.0156(5) 0.7084(5) 0.030(3) Uani 1 1 d D U . . .
HE1_11 H 0.5632 0.0208 0.7057 0.036 Uiso 1 1 calc R U . . .
HE2_11 H 0.6446 -0.0184 0.6882 0.036 Uiso 1 1 calc R U . . .
CZ_11 C 0.6646(10) 0.0092(5) 0.7681(5) 0.028(3) Uani 1 1 d D U . . .
HZ1_11 H 0.7308 -0.0015 0.7704 0.034 Uiso 1 1 calc R U . . .
HZ2_11 H 0.6278 -0.0205 0.7846 0.034 Uiso 1 1 calc R U . . .
C_11 C 0.6893(9) 0.0540(5) 0.8599(5) 0.030(3) Uani 1 1 d D U . . .
O_11 O 0.7711(7) 0.0606(5) 0.8741(4) 0.058(3) Uani 1 1 d D U . . .
N_12 N 0.6252(7) 0.0377(4) 0.8933(4) 0.024(2) Uani 1 1 d D U . . .
H0_12 H 0.5665 0.0355 0.881 0.029 Uiso 1 1 calc R U . . .
CA_12 C 0.6499(9) 0.0232(5) 0.9499(5) 0.032(3) Uani 1 1 d D U . . .
HA_12 H 0.7176 0.0311 0.9586 0.038 Uiso 1 1 calc R U . . .
CB_12 C 0.6280(11) -0.0381(5) 0.9595(6) 0.047(4) Uani 1 1 d D U . . .
HB1_12 H 0.6419 -0.046 0.9986 0.056 Uiso 1 1 calc R U . . .
HB2_12 H 0.5603 -0.0445 0.9517 0.056 Uiso 1 1 calc R U . . .
CG_12 C 0.6801(13) -0.0789(6) 0.9260(8) 0.081(5) Uani 1 1 d D U . . .
HG_12 H 0.6792 -0.0663 0.8872 0.097 Uiso 1 1 calc R U . . .
CD1_12 C 0.7826(16) -0.0799(11) 0.9499(14) 0.153(11) Uani 1 1 d D U . . .
HD1A_12 H 0.8099 -0.0428 0.9493 0.23 Uiso 1 1 calc R U . . .
HD1B_12 H 0.7839 -0.0932 0.9876 0.23 Uiso 1 1 calc R U . . .
HD1C_12 H 0.8186 -0.1045 0.928 0.23 Uiso 1 1 calc R U . . .
CD2_12 C 0.6409(16) -0.1364(7) 0.9277(9) 0.090(6) Uani 1 1 d D U . . .
HD2A_12 H 0.6774 -0.1605 0.9055 0.135 Uiso 1 1 calc R U . . .
HD2B_12 H 0.644 -0.1494 0.9655 0.135 Uiso 1 1 calc R U . . .
HD2C_12 H 0.5759 -0.1368 0.9132 0.135 Uiso 1 1 calc R U . . .
C_12 C 0.5917(9) 0.0574(5) 0.9864(5) 0.029(3) Uani 1 1 d D U . . .
O_12 O 0.5070(7) 0.0458(4) 0.9886(4) 0.038(2) Uani 1 1 d D U . . .
N_13 N 0.6308(8) 0.0981(5) 1.0175(4) 0.041(3) Uani 1 1 d D U . . .
CN_13 C 0.7266(10) 0.1176(7) 1.0115(6) 0.055(4) Uani 1 1 d D U . . .
HN1_13 H 0.7419 0.1472 1.0378 0.083 Uiso 1 1 calc R U . . .
HN2_13 H 0.7695 0.0872 1.0183 0.083 Uiso 1 1 calc R U . . .
HN3_13 H 0.7325 0.1313 0.9744 0.083 Uiso 1 1 calc R U . . .
CA_13 C 0.5249(12) 0.2037(5) 1.1048(5) 0.061(3) Uani 1 1 d D U . . .
HA_13 H 0.4561 0.2049 1.1086 0.073 Uiso 1 1 calc R U . . .
CB_13 C 0.5458(11) 0.1825(5) 1.0466(5) 0.048(3) Uani 1 1 d D U . . .
HB_13 H 0.597 0.2045 1.0308 0.058 Uiso 1 1 calc R U . . .
CG_13 C 0.5749(10) 0.1234(5) 1.0577(5) 0.041(3) Uani 1 1 d D U . . .
HG_13 H 0.517 0.1004 1.0606 0.049 Uiso 1 1 calc R U . . .
CD_13 C 0.6232(13) 0.1291(7) 1.1154(5) 0.065(4) Uani 1 1 d D U . . .
HD1_13 H 0.6267 0.0931 1.1339 0.078 Uiso 1 1 calc R U . . .
HD2_13 H 0.687 0.1448 1.1137 0.078 Uiso 1 1 calc R U . . .
OE_13 O 0.5666(10) 0.1648(4) 1.1427(4) 0.075(4) Uani 1 1 d D U . . .
OZ_13 O 0.4646(7) 0.1818(4) 1.0118(4) 0.047(2) Uani 1 1 d D U . . .
CB1_13 C 0.4434(10) 0.2348(5) 0.9908(6) 0.044(3) Uani 1 1 d D U . . .
HB1A_13 H 0.4907 0.2465 0.9653 0.053 Uiso 1 1 calc R U . . .
HB1B_13 H 0.4445 0.2618 1.0211 0.053 Uiso 1 1 calc R U . . .
CG1_13 C 0.3465(10) 0.2330(6) 0.9610(6) 0.045(3) Uani 1 1 d D U . . .
CD1_13 C 0.3263(11) 0.1919(6) 0.9229(6) 0.045(3) Uani 1 1 d D U . . .
HD1A_13 H 0.3709 0.1646 0.9168 0.054 Uiso 1 1 calc R U . . .
CD2_13 C 0.2827(11) 0.2715(7) 0.9713(6) 0.052(4) Uani 1 1 d D U . . .
HD2A_13 H 0.2975 0.3 0.9971 0.062 Uiso 1 1 calc R U . . .
CE1_13 C 0.2391(10) 0.1905(7) 0.8930(6) 0.050(4) Uani 1 1 d D U . . .
HE1_13 H 0.2252 0.1633 0.8657 0.06 Uiso 1 1 calc R U . . .
CE2_13 C 0.1969(11) 0.2689(7) 0.9441(6) 0.050(3) Uani 1 1 d D U . . .
HE2_13 H 0.1512 0.2948 0.9525 0.06 Uiso 1 1 calc R U . . .
CZ_13 C 0.1753(11) 0.2293(6) 0.9043(6) 0.049(4) Uani 1 1 d D U . . .
HZ_13 H 0.116 0.2291 0.885 0.058 Uiso 1 1 calc R U . . .
C_13 C 0.5695(15) 0.2597(6) 1.1173(6) 0.073(4) Uani 1 1 d D U . . .
O_13 O 0.6535(11) 0.2661(5) 1.1137(6) 0.097(4) Uani 1 1 d D U . . .
N_14 N 0.5118(12) 0.2999(5) 1.1293(5) 0.067(3) Uani 1 1 d D U . . .
H0_14 H 0.4515 0.2928 1.1292 0.081 Uiso 1 1 calc R U . . .
CA_14 C 0.5459(12) 0.3546(5) 1.1424(5) 0.074(4) Uani 1 1 d D U . . .
HA_14a H 0.6154 0.3579 1.1458 0.088 Uiso 0.618(9) 1 calc R U P A 1
HA_14b H 0.6113 0.3537 1.1308 0.088 Uiso 0.382(9) 1 calc R U P A 2
CB_14a C 0.496(2) 0.3722(11) 1.1969(7) 0.077(5) Uani 0.618(9) 1 d D U P A 1
HB1_14a H 0.5105 0.4117 1.2035 0.092 Uiso 0.618(9) 1 calc R U P A 1
HB2_14a H 0.4282 0.3684 1.1894 0.092 Uiso 0.618(9) 1 calc R U P A 1
CG_14a C 0.522(2) 0.3413(9) 1.2504(8) 0.084(5) Uani 0.618(9) 1 d D U P A 1
HG_14a H 0.5063 0.3014 1.2445 0.101 Uiso 0.618(9) 1 calc R U P A 1
CD1_14a C 0.627(2) 0.3477(15) 1.2614(14) 0.098(7) Uani 0.618(9) 1 d D U P A 1
HD1A_14a H 0.6588 0.3345 1.2297 0.147 Uiso 0.618(9) 1 calc R U P A 1
HD1B_14a H 0.6434 0.3866 1.2679 0.147 Uiso 0.618(9) 1 calc R U P A 1
HD1C_14a H 0.6469 0.3263 1.2936 0.147 Uiso 0.618(9) 1 calc R U P A 1
CD2_14a C 0.470(3) 0.3614(12) 1.2987(10) 0.093(7) Uani 0.618(9) 1 d D U P A 1
HD2A_14a H 0.4027 0.3568 1.2906 0.14 Uiso 0.618(9) 1 calc R U P A 1
HD2B_14a H 0.4887 0.34 1.3312 0.14 Uiso 0.618(9) 1 calc R U P A 1
HD2C_14a H 0.4852 0.4003 1.3054 0.14 Uiso 0.618(9) 1 calc R U P A 1
CB_14b C 0.559(3) 0.3733(16) 1.2004(10) 0.081(5) Uani 0.382(9) 1 d D U P A 2
HB1_14b H 0.4972 0.3752 1.2159 0.097 Uiso 0.382(9) 1 calc R U P A 2
HB2_14b H 0.5864 0.411 1.201 0.097 Uiso 0.382(9) 1 calc R U P A 2
CG_14b C 0.622(3) 0.3365(14) 1.2378(13) 0.083(6) Uani 0.382(9) 1 d D U P A 2
HG_14b H 0.605 0.2969 1.2312 0.1 Uiso 0.382(9) 1 calc R U P A 2
CD1_14b C 0.724(3) 0.345(2) 1.2328(16) 0.089(8) Uani 0.382(9) 1 d D U P A 2
HD1A_14b H 0.7401 0.3338 1.1964 0.133 Uiso 0.382(9) 1 calc R U P A 2
HD1B_14b H 0.7397 0.3842 1.2383 0.133 Uiso 0.382(9) 1 calc R U P A 2
HD1C_14b H 0.7582 0.3234 1.2604 0.133 Uiso 0.382(9) 1 calc R U P A 2
CD2_14b C 0.593(4) 0.3539(18) 1.2947(13) 0.082(7) Uani 0.382(9) 1 d D U P A 2
HD2A_14b H 0.5262 0.3478 1.297 0.124 Uiso 0.382(9) 1 calc R U P A 2
HD2B_14b H 0.6272 0.3321 1.3227 0.124 Uiso 0.382(9) 1 calc R U P A 2
HD2C_14b H 0.6087 0.393 1.3006 0.124 Uiso 0.382(9) 1 calc R U P A 2
C_14 C 0.5002(12) 0.3950(5) 1.1020(5) 0.046(3) Uani 1 1 d D U . . .
O_14 O 0.4170(9) 0.3898(4) 1.0894(4) 0.051(3) Uani 1 1 d D U . . .
N_15 N 0.5545(9) 0.4351(4) 1.0825(4) 0.043(3) Uani 1 1 d D U . . .
CN_15 C 0.6540(11) 0.4441(7) 1.0988(7) 0.066(5) Uani 1 1 d D U . . .
HN1_15 H 0.6783 0.4756 1.079 0.1 Uiso 1 1 calc R U . . .
HN2_15 H 0.6611 0.4513 1.1382 0.1 Uiso 1 1 calc R U . . .
HN3_15 H 0.6887 0.4112 1.0902 0.1 Uiso 1 1 calc R U . . .
CA_15 C 0.5030(9) 0.5288(5) 0.9602(4) 0.028(3) Uani 1 1 d D U . . .
HA_15 H 0.4454 0.5071 0.9486 0.034 Uiso 1 1 calc R U . . .
CB_15 C 0.5648(9) 0.4935(6) 0.9983(5) 0.034(3) Uani 1 1 d D U . . .
HB1_15 H 0.5841 0.4604 0.9787 0.04 Uiso 1 1 calc R U . . .
HB2_15 H 0.6216 0.5146 1.011 0.04 Uiso 1 1 calc R U . . .
CG_15 C 0.5100(9) 0.4765(5) 1.0471(5) 0.034(3) Uani 1 1 d D U . . .
HG_15 H 0.4498 0.4598 1.032 0.041 Uiso 1 1 calc R U . . .
CD_15 C 0.4852(10) 0.5275(5) 1.0790(5) 0.033(3) Uani 1 1 d D U . . .
HD1_15 H 0.4502 0.5165 1.1108 0.04 Uiso 1 1 calc R U . . .
HD2_15 H 0.543 0.5471 1.0926 0.04 Uiso 1 1 calc R U . . .
CE_15 C 0.4272(10) 0.5651(6) 1.0430(5) 0.036(3) Uani 1 1 d D U . . .
HE1_15 H 0.4149 0.599 1.0636 0.043 Uiso 1 1 calc R U . . .
HE2_15 H 0.3665 0.5468 1.033 0.043 Uiso 1 1 calc R U . . .
CZ_15 C 0.4745(11) 0.5807(5) 0.9909(5) 0.038(3) Uani 1 1 d D U . . .
HZ1_15 H 0.5305 0.6039 1.0004 0.045 Uiso 1 1 calc R U . . .
HZ2_15 H 0.4312 0.6024 0.967 0.045 Uiso 1 1 calc R U . . .
C_15 C 0.5505(10) 0.5472(5) 0.9094(5) 0.035(3) Uani 1 1 d D U . . .
O_15 O 0.6348(8) 0.5571(6) 0.9107(4) 0.065(4) Uani 1 1 d D U . . .
N_16 N 0.4945(8) 0.5528(4) 0.8652(4) 0.031(2) Uani 1 1 d D U . . .
H0_16 H 0.4359 0.542 0.8666 0.037 Uiso 1 1 calc R U . . .
CA_16 C 0.5249(10) 0.5760(5) 0.8144(5) 0.044(3) Uani 1 1 d D U . . .
HA_16 H 0.5939 0.5824 0.818 0.053 Uiso 1 1 calc R U . . .
CB_16 C 0.4777(16) 0.6300(6) 0.8016(6) 0.083(5) Uani 1 1 d D U . . .
HB1_16 H 0.4921 0.6412 0.7643 0.1 Uiso 1 1 calc R U . . .
HB2_16 H 0.4094 0.6239 0.8017 0.1 Uiso 1 1 calc R U . . .
CG_16 C 0.5049(18) 0.6770(7) 0.8402(6) 0.109(6) Uani 1 1 d D U . . .
HG_16 H 0.4966 0.6646 0.8784 0.13 Uiso 1 1 calc R U . . .
CD1_16 C 0.6056(19) 0.6965(10) 0.8358(9) 0.133(7) Uani 1 1 d D U . . .
HD1A_16 H 0.6474 0.6657 0.8434 0.199 Uiso 1 1 calc R U . . .
HD1B_16 H 0.6138 0.7102 0.7989 0.199 Uiso 1 1 calc R U . . .
HD1C_16 H 0.6202 0.726 0.8624 0.199 Uiso 1 1 calc R U . . .
CD2_16 C 0.444(2) 0.7252(8) 0.8284(9) 0.135(8) Uani 1 1 d D U . . .
HD2A_16 H 0.4619 0.7552 0.8536 0.202 Uiso 1 1 calc R U . . .
HD2B_16 H 0.4502 0.7374 0.7908 0.202 Uiso 1 1 calc R U . . .
HD2C_16 H 0.3785 0.7144 0.833 0.202 Uiso 1 1 calc R U . . .
C_16 C 0.5020(10) 0.5346(5) 0.7687(5) 0.031(3) Uani 1 1 d D U . . .
O_16 O 0.4207(7) 0.5306(4) 0.7496(4) 0.037(2) Uani 1 1 d D U . . .
N_17 N 0.5708(7) 0.5043(4) 0.7499(4) 0.028(2) Uani 1 1 d D U . . .
CN_17 C 0.6661(9) 0.5040(6) 0.7753(5) 0.041(4) Uani 1 1 d D U . . .
HN1_17 H 0.7042 0.4791 0.755 0.062 Uiso 1 1 calc R U . . .
HN2_17 H 0.6931 0.5412 0.7747 0.062 Uiso 1 1 calc R U . . .
HN3_17 H 0.6643 0.4916 0.8132 0.062 Uiso 1 1 calc R U . . .
CA_17 C 0.5673(9) 0.3849(5) 0.6547(5) 0.028(2) Uani 1 1 d D U . . .
HA_17 H 0.5097 0.3672 0.6372 0.033 Uiso 1 1 calc R U . . .
CB_17 C 0.5466(8) 0.4083(5) 0.7112(5) 0.027(2) Uani 1 1 d D U . . .
HB_17 H 0.5963 0.3979 0.7393 0.032 Uiso 1 1 calc R U . . .
CG_17 C 0.5490(9) 0.4703(5) 0.7012(5) 0.028(2) Uani 1 1 d D U . . .
HG_17 H 0.4868 0.4811 0.6848 0.033 Uiso 1 1 calc R U . . .
CD_17 C 0.6206(10) 0.4766(5) 0.6574(5) 0.033(3) Uani 1 1 d D U . . .
HD1_17 H 0.6135 0.5118 0.6377 0.04 Uiso 1 1 calc R U . . .
HD2_17 H 0.6852 0.4742 0.6735 0.04 Uiso 1 1 calc R U . . .
OE_17 O 0.5965(7) 0.4306(3) 0.6222(3) 0.035(2) Uani 1 1 d D U . . .
OZ_17 O 0.4577(6) 0.3919(3) 0.7276(4) 0.031(2) Uani 1 1 d D U . . .
CB1_17 C 0.4588(9) 0.3362(5) 0.7454(6) 0.038(3) Uani 1 1 d D U . . .
HB1A_17 H 0.4987 0.3329 0.7794 0.045 Uiso 1 1 calc R U . . .
HB1B_17 H 0.4842 0.3125 0.7172 0.045 Uiso 1 1 calc R U . . .
CG1_17 C 0.3589(9) 0.3186(6) 0.7551(5) 0.038(3) Uani 1 1 d D U . . .
CD1_17 C 0.3007(9) 0.3507(6) 0.7838(5) 0.040(3) Uani 1 1 d D U . . .
HD1A_17 H 0.3222 0.3856 0.7973 0.048 Uiso 1 1 calc R U . . .
CD2_17 C 0.3280(10) 0.2678(6) 0.7365(6) 0.046(3) Uani 1 1 d D U . . .
HD2A_17 H 0.3683 0.2448 0.7178 0.055 Uiso 1 1 calc R U . . .
CE1_17 C 0.2100(10) 0.3325(6) 0.7932(6) 0.048(3) Uani 1 1 d D U . . .
HE1_17 H 0.1703 0.3543 0.8136 0.058 Uiso 1 1 calc R U . . .
CE2_17 C 0.2387(10) 0.2505(7) 0.7450(6) 0.048(4) Uani 1 1 d D U . . .
HE2_17 H 0.2172 0.2155 0.7317 0.058 Uiso 1 1 calc R U . . .
CZ_17 C 0.1800(10) 0.2829(6) 0.7724(6) 0.046(3) Uani 1 1 d D U . . .
HZ_17 H 0.1178 0.2707 0.7769 0.055 Uiso 1 1 calc R U . . .
C_17 C 0.6456(9) 0.3440(5) 0.6584(5) 0.029(3) Uani 1 1 d D U . . .
O_17 O 0.7226(7) 0.3584(4) 0.6799(4) 0.041(2) Uani 1 1 d D U . . .
N_18 N 0.6248(7) 0.2949(4) 0.6379(4) 0.026(2) Uani 1 1 d D U . . .
H0_18 H 0.568 0.2876 0.624 0.032 Uiso 1 1 calc R U . . .
CA_18 C 0.6957(9) 0.2523(5) 0.6379(5) 0.033(3) Uani 1 1 d D U . . .
HA_18 H 0.7496 0.2639 0.6632 0.04 Uiso 1 1 calc R U . . .
CB_18 C 0.7310(11) 0.2431(5) 0.5813(6) 0.041(3) Uani 1 1 d D U . . .
HB1_18 H 0.6769 0.237 0.555 0.049 Uiso 1 1 calc R U . . .
HB2_18 H 0.7686 0.2094 0.5819 0.049 Uiso 1 1 calc R U . . .
CG_18 C 0.7906(10) 0.2913(5) 0.5612(6) 0.046(3) Uani 1 1 d D U . . .
HG_18 H 0.7546 0.3256 0.5653 0.055 Uiso 1 1 calc R U . . .
CD1_18 C 0.8829(11) 0.2981(7) 0.5953(7) 0.060(4) Uani 1 1 d D U . . .
HD1A_18 H 0.8703 0.3023 0.6338 0.09 Uiso 1 1 calc R U . . .
HD1B_18 H 0.9208 0.2655 0.5907 0.09 Uiso 1 1 calc R U . . .
HD1C_18 H 0.9166 0.3307 0.583 0.09 Uiso 1 1 calc R U . . .
CD2_18 C 0.8075(12) 0.2846(6) 0.5015(6) 0.055(4) Uani 1 1 d D U . . .
HD2A_18 H 0.7476 0.2803 0.4805 0.082 Uiso 1 1 calc R U . . .
HD2B_18 H 0.8408 0.3172 0.4888 0.082 Uiso 1 1 calc R U . . .
HD2C_18 H 0.845 0.252 0.4965 0.082 Uiso 1 1 calc R U . . .
C_18 C 0.6529(9) 0.1991(5) 0.6598(5) 0.026(3) Uani 1 1 d D U . . .
O_18 O 0.5683(6) 0.1885(4) 0.6495(4) 0.032(2) Uani 1 1 d D U . . .
N_21a N 0.1777(13) 0.2080(7) 1.0794(9) 0.037(4) Uani 0.618(9) 1 d D U P A 1
CN_21a C 0.0757(14) 0.2034(11) 1.0653(15) 0.057(8) Uani 0.618(9) 1 d D U P A 1
HN1_21a H 0.0594 0.1657 1.0539 0.085 Uiso 0.618(9) 1 calc R U P A 1
HN2_21a H 0.0415 0.2129 1.0972 0.085 Uiso 0.618(9) 1 calc R U P A 1
HN3_21a H 0.059 0.2286 1.0354 0.085 Uiso 0.618(9) 1 calc R U P A 1
N_21b N 0.210(2) 0.2168(10) 1.0913(14) 0.054(6) Uani 0.382(9) 1 d D U P A 2
CN_21b C 0.110(2) 0.215(2) 1.085(2) 0.067(12) Uani 0.382(9) 1 d D U P A 2
HN1_21b H 0.0884 0.18 1.069 0.101 Uiso 0.382(9) 1 calc R U P A 2
HN2_21b H 0.0834 0.2203 1.1202 0.101 Uiso 0.382(9) 1 calc R U P A 2
HN3_21b H 0.0888 0.2451 1.0601 0.101 Uiso 0.382(9) 1 calc R U P A 2
CA_21 C 0.2822(10) 0.0825(5) 1.0173(5) 0.040(3) Uani 1 1 d D U . . .
HA_21 H 0.3437 0.1006 1.0111 0.049 Uiso 1 1 calc R U . . .
CB_21 C 0.2109(11) 0.1270(6) 1.0269(6) 0.048(3) Uani 1 1 d D U . . .
HB1_21 H 0.2021 0.1501 0.9939 0.057 Uiso 1 1 calc R U . . .
HB2_21 H 0.1501 0.1098 1.0343 0.057 Uiso 1 1 calc R U . . .
CG_21 C 0.2457(10) 0.1622(5) 1.0750(5) 0.052(3) Uani 1 1 d D U . . .
HG_21a H 0.3088 0.1778 1.0683 0.062 Uiso 0.618(9) 1 calc R U P A 1
HG_21b H 0.3124 0.1701 1.0679 0.062 Uiso 0.382(9) 1 calc R U P A 2
CD_21 C 0.2514(13) 0.1266(6) 1.1268(6) 0.055(4) Uani 1 1 d D U . . .
HD1_21 H 0.2731 0.1494 1.1586 0.066 Uiso 1 1 calc R U . . .
HD2_21 H 0.1889 0.1112 1.1335 0.066 Uiso 1 1 calc R U . . .
CE_21 C 0.3192(12) 0.0799(6) 1.1194(6) 0.050(4) Uani 1 1 d D U . . .
HE1_21 H 0.3829 0.0955 1.1171 0.06 Uiso 1 1 calc R U . . .
HE2_21 H 0.3193 0.0556 1.1516 0.06 Uiso 1 1 calc R U . . .
CZ_21 C 0.2930(12) 0.0463(6) 1.0682(5) 0.045(4) Uani 1 1 d D U . . .
HZ1_21 H 0.2337 0.0261 1.073 0.054 Uiso 1 1 calc R U . . .
HZ2_21 H 0.3418 0.019 1.063 0.054 Uiso 1 1 calc R U . . .
C_21 C 0.2526(9) 0.0476(5) 0.9681(5) 0.036(3) Uani 1 1 d D U . . .
O_21 O 0.1713(7) 0.0333(5) 0.9584(5) 0.058(3) Uani 1 1 d D U . . .
N_22 N 0.3205(8) 0.0314(5) 0.9379(4) 0.033(2) Uani 1 1 d D U . . .
H0_22 H 0.3775 0.0438 0.9462 0.04 Uiso 1 1 calc R U . . .
CA_22 C 0.3051(10) -0.0060(5) 0.8917(5) 0.039(3) Uani 1 1 d D U . . .
HA_22 H 0.2367 -0.0096 0.8819 0.047 Uiso 1 1 calc R U . . .
CB_22 C 0.3440(11) -0.0630(6) 0.9060(5) 0.046(3) Uani 1 1 d D U . . .
HB1_22 H 0.3366 -0.0862 0.8729 0.055 Uiso 1 1 calc R U . . .
HB2_22 H 0.4117 -0.0585 0.9153 0.055 Uiso 1 1 calc R U . . .
CG_22 C 0.3007(12) -0.0941(6) 0.9528(5) 0.059(4) Uani 1 1 d D U . . .
HG_22 H 0.3051 -0.0695 0.9855 0.071 Uiso 1 1 calc R U . . .
CD1_22 C 0.1986(13) -0.1073(9) 0.9396(7) 0.079(5) Uani 1 1 d D U . . .
HD1A_22 H 0.1655 -0.0733 0.9309 0.119 Uiso 1 1 calc R U . . .
HD1B_22 H 0.192 -0.1323 0.9082 0.119 Uiso 1 1 calc R U . . .
HD1C_22 H 0.172 -0.1248 0.9712 0.119 Uiso 1 1 calc R U . . .
CD2_22 C 0.3583(14) -0.1450(7) 0.9670(7) 0.076(5) Uani 1 1 d D U . . .
HD2A_22 H 0.4236 -0.1339 0.9751 0.114 Uiso 1 1 calc R U . . .
HD2B_22 H 0.3341 -0.1631 0.999 0.114 Uiso 1 1 calc R U . . .
HD2C_22 H 0.3541 -0.1705 0.936 0.114 Uiso 1 1 calc R U . . .
C_22 C 0.3541(9) 0.0154(5) 0.8430(5) 0.029(3) Uani 1 1 d D U . . .
O_22 O 0.4411(6) 0.0153(4) 0.8453(4) 0.038(2) Uani 1 1 d D U . . .
N_23 N 0.3051(7) 0.0329(4) 0.7979(4) 0.028(2) Uani 1 1 d D U . . .
CN_23 C 0.2048(8) 0.0409(7) 0.7963(5) 0.039(4) Uani 1 1 d D U . . .
HN1_23 H 0.1832 0.0537 0.76 0.059 Uiso 1 1 calc R U . . .
HN2_23 H 0.1732 0.0061 0.8042 0.059 Uiso 1 1 calc R U . . .
HN3_23 H 0.1905 0.0684 0.8237 0.059 Uiso 1 1 calc R U . . .
CA_23 C 0.3870(8) 0.1003(5) 0.6721(4) 0.025(2) Uani 1 1 d D U . . .
HA_23 H 0.454 0.109 0.6665 0.03 Uiso 1 1 calc R U . . .
CB_23 C 0.3695(8) 0.1036(5) 0.7338(4) 0.025(2) Uani 1 1 d D U . . .
HB_23 H 0.3122 0.1248 0.7398 0.03 Uiso 1 1 calc R U . . .
CG_23 C 0.3566(8) 0.0439(5) 0.7499(4) 0.025(2) Uani 1 1 d D U . . .
HG_23 H 0.4199 0.0279 0.7562 0.029 Uiso 1 1 calc R U . . .
CD_23 C 0.3119(9) 0.0192(5) 0.6963(4) 0.030(3) Uani 1 1 d D U . . .
HD1_23 H 0.3178 -0.0213 0.6955 0.036 Uiso 1 1 calc R U . . .
HD2_23 H 0.2452 0.0285 0.6913 0.036 Uiso 1 1 calc R U . . .
OE_23 O 0.3655(6) 0.0450(3) 0.6557(3) 0.033(2) Uani 1 1 d D U . . .
OZ_23 O 0.4499(6) 0.1306(4) 0.7584(3) 0.030(2) Uani 1 1 d D U . . .
CB1_23 C 0.4405(10) 0.1515(6) 0.8115(5) 0.040(3) Uani 1 1 d D U . . .
HB1A_23 H 0.4336 0.1209 0.8376 0.048 Uiso 1 1 calc R U . . .
HB1B_23 H 0.3847 0.1746 0.8121 0.048 Uiso 1 1 calc R U . . .
CG1_23 C 0.5289(9) 0.1859(5) 0.8276(5) 0.030(3) Uani 1 1 d D U . . .
CD1_23 C 0.5642(9) 0.2212(5) 0.7892(6) 0.036(3) Uani 1 1 d D U . . .
HD1A_23 H 0.5338 0.2242 0.7539 0.043 Uiso 1 1 calc R U . . .
CD2_23 C 0.5712(10) 0.1811(6) 0.8779(5) 0.039(3) Uani 1 1 d D U . . .
HD2A_23 H 0.5459 0.1571 0.904 0.047 Uiso 1 1 calc R U . . .
CE1_23 C 0.6465(9) 0.2530(6) 0.8032(6) 0.038(3) Uani 1 1 d D U . . .
HE1_23 H 0.6716 0.2776 0.7777 0.046 Uiso 1 1 calc R U . . .
CE2_23 C 0.6520(10) 0.2116(6) 0.8911(6) 0.044(3) Uani 1 1 d D U . . .
HE2_23 H 0.6827 0.208 0.9262 0.053 Uiso 1 1 calc R U . . .
CZ_23 C 0.6881(10) 0.2471(6) 0.8540(5) 0.039(3) Uani 1 1 d D U . . .
HZ_23 H 0.7431 0.2679 0.864 0.047 Uiso 1 1 calc R U . . .
C_23 C 0.3264(9) 0.1381(5) 0.6380(5) 0.027(3) Uani 1 1 d D U . . .
O_23 O 0.2431(7) 0.1293(5) 0.6322(4) 0.053(3) Uani 1 1 d D U . . .
N_24 N 0.3679(9) 0.1805(4) 0.6157(4) 0.042(3) Uani 1 1 d D U . . .
H0_24a H 0.4258 0.187 0.628 0.051 Uiso 0.55(2) 1 calc R U P B 1
H0_24b H 0.4285 0.1863 0.619 0.051 Uiso 0.45(2) 1 calc R U P B 2
CA_24a C 0.3317(17) 0.2189(8) 0.5734(8) 0.055(4) Uani 0.55(2) 1 d D U P B 1
HA_24a H 0.2642 0.2096 0.5655 0.066 Uiso 0.55(2) 1 calc R U P B 1
CB_24a C 0.381(2) 0.2123(12) 0.5200(8) 0.063(7) Uani 0.55(2) 1 d D U P B 1
HB1_24a H 0.4458 0.2261 0.5263 0.076 Uiso 0.55(2) 1 calc R U P B 1
HB2_24a H 0.3837 0.1726 0.5118 0.076 Uiso 0.55(2) 1 calc R U P B 1
CG_24a C 0.339(2) 0.2407(12) 0.4697(11) 0.081(8) Uani 0.55(2) 1 d D U P B 1
HG_24a H 0.3332 0.2807 0.4779 0.098 Uiso 0.55(2) 1 calc R U P B 1
CD1_24a C 0.409(2) 0.2339(14) 0.4253(11) 0.076(9) Uani 0.55(2) 1 d D U P B 1
HD1A_24a H 0.4693 0.2493 0.4383 0.113 Uiso 0.55(2) 1 calc R U P B 1
HD1B_24a H 0.4148 0.1947 0.4171 0.113 Uiso 0.55(2) 1 calc R U P B 1
HD1C_24a H 0.3861 0.2532 0.3922 0.113 Uiso 0.55(2) 1 calc R U P B 1
CD2_24a C 0.243(2) 0.218(2) 0.4526(15) 0.118(14) Uani 0.55(2) 1 d D U P B 1
HD2A_24a H 0.2178 0.237 0.4201 0.177 Uiso 0.55(2) 1 calc R U P B 1
HD2B_24a H 0.2468 0.1784 0.4443 0.177 Uiso 0.55(2) 1 calc R U P B 1
HD2C_24a H 0.2009 0.2226 0.4823 0.177 Uiso 0.55(2) 1 calc R U P B 1
CA_24b C 0.3055(15) 0.2168(8) 0.5855(9) 0.052(5) Uani 0.45(2) 1 d D U P B 2
HA_24b H 0.2426 0.212 0.6003 0.063 Uiso 0.45(2) 1 calc R U P B 2
CB_24b C 0.294(2) 0.2076(12) 0.5261(9) 0.054(7) Uani 0.45(2) 1 d D U P B 2
HB1_24b H 0.2347 0.2239 0.5126 0.064 Uiso 0.45(2) 1 calc R U P B 2
HB2_24b H 0.2887 0.1675 0.5195 0.064 Uiso 0.45(2) 1 calc R U P B 2
CG_24b C 0.371(2) 0.2303(12) 0.4919(13) 0.064(8) Uani 0.45(2) 1 d D U P B 2
HG_24b H 0.3722 0.2712 0.4956 0.077 Uiso 0.45(2) 1 calc R U P B 2
CD1_24b C 0.465(2) 0.2099(15) 0.5114(15) 0.060(10) Uani 0.45(2) 1 d D U P B 2
HD1A_24b H 0.5126 0.2253 0.4885 0.091 Uiso 0.45(2) 1 calc R U P B 2
HD1B_24b H 0.4789 0.2213 0.5493 0.091 Uiso 0.45(2) 1 calc R U P B 2
HD1C_24b H 0.4652 0.1697 0.509 0.091 Uiso 0.45(2) 1 calc R U P B 2
CD2_24b C 0.338(3) 0.216(2) 0.4324(13) 0.096(14) Uani 0.45(2) 1 d D U P B 2
HD2A_24b H 0.2761 0.2309 0.424 0.144 Uiso 0.45(2) 1 calc R U P B 2
HD2B_24b H 0.3821 0.2313 0.4075 0.144 Uiso 0.45(2) 1 calc R U P B 2
HD2C_24b H 0.3347 0.1757 0.428 0.144 Uiso 0.45(2) 1 calc R U P B 2
C_24 C 0.3382(11) 0.2773(5) 0.5975(5) 0.049(3) Uani 1 1 d D U . . .
O_24 O 0.4191(8) 0.2910(4) 0.6097(4) 0.055(3) Uani 1 1 d D U . . .
N_25 N 0.2655(8) 0.3110(4) 0.6007(4) 0.044(3) Uani 1 1 d D U . . .
CN_25 C 0.1661(10) 0.2968(6) 0.5872(7) 0.066(5) Uani 1 1 d D U . . .
HN1_25 H 0.128 0.329 0.5932 0.099 Uiso 1 1 calc R U . . .
HN2_25 H 0.1579 0.2855 0.5488 0.099 Uiso 1 1 calc R U . . .
HN3_25 H 0.1466 0.2666 0.6105 0.099 Uiso 1 1 calc R U . . .
CA_25 C 0.2509(9) 0.4513(5) 0.6734(5) 0.034(3) Uani 1 1 d D U . . .
HA_25 H 0.314 0.4484 0.6926 0.041 Uiso 1 1 calc R U . . .
CB_25 C 0.2171(10) 0.3946(5) 0.6551(5) 0.037(3) Uani 1 1 d D U . . .
HB1_25 H 0.1553 0.397 0.6353 0.045 Uiso 1 1 calc R U . . .
HB2_25 H 0.2105 0.3708 0.6873 0.045 Uiso 1 1 calc R U . . .
CG_25 C 0.2866(9) 0.3696(5) 0.6177(5) 0.035(3) Uani 1 1 d D U . . .
HG_25 H 0.3481 0.3696 0.6389 0.041 Uiso 1 1 calc R U . . .
CD_25 C 0.2993(11) 0.4056(5) 0.5675(5) 0.037(3) Uani 1 1 d D U . . .
HD1_25 H 0.348 0.3899 0.5456 0.044 Uiso 1 1 calc R U . . .
HD2_25 H 0.2403 0.4058 0.5445 0.044 Uiso 1 1 calc R U . . .
CE_25 C 0.3270(10) 0.4640(5) 0.5837(6) 0.034(3) Uani 1 1 d D U . . .
HE1_25 H 0.3284 0.487 0.5505 0.041 Uiso 1 1 calc R U . . .
HE2_25 H 0.3905 0.4645 0.6017 0.041 Uiso 1 1 calc R U . . .
CZ_25 C 0.2586(10) 0.4884(6) 0.6226(5) 0.035(3) Uani 1 1 d D U . . .
HZ1_25 H 0.1965 0.4916 0.6034 0.042 Uiso 1 1 calc R U . . .
HZ2_25 H 0.2806 0.5256 0.6343 0.042 Uiso 1 1 calc R U . . .
C_25 C 0.1855(10) 0.4759(6) 0.7116(5) 0.040(3) Uani 1 1 d D U . . .
O_25 O 0.0994(7) 0.4734(5) 0.7020(4) 0.057(3) Uani 1 1 d D U . . .
N_26 N 0.2241(8) 0.5012(5) 0.7557(4) 0.043(3) Uani 1 1 d D U . . .
H0_26 H 0.2852 0.5013 0.7609 0.051 Uiso 1 1 calc R U . . .
CA_26 C 0.1713(11) 0.5283(7) 0.7952(6) 0.064(4) Uani 1 1 d D U . . .
HA_26 H 0.1049 0.5152 0.7918 0.077 Uiso 1 1 calc R U . . .
CB_26 C 0.177(2) 0.5909(8) 0.7890(8) 0.119(7) Uani 1 1 d D U . . .
HB1_26 H 0.1493 0.6074 0.8211 0.143 Uiso 1 1 calc R U . . .
HB2_26 H 0.2434 0.602 0.7906 0.143 Uiso 1 1 calc R U . . .
CG_26 C 0.131(2) 0.6155(9) 0.7395(8) 0.140(7) Uani 1 1 d D U . . .
HG_26 H 0.1524 0.5962 0.7066 0.168 Uiso 1 1 calc R U . . .
CD1_26 C 0.025(2) 0.6102(14) 0.7400(11) 0.165(10) Uani 1 1 d D U . . .
HD1A_26 H -0.0034 0.6267 0.7069 0.247 Uiso 1 1 calc R U . . .
HD1B_26 H 0.0068 0.5713 0.7414 0.247 Uiso 1 1 calc R U . . .
HD1C_26 H 0.004 0.6292 0.7722 0.247 Uiso 1 1 calc R U . . .
CD2_26 C 0.160(2) 0.6775(9) 0.7368(11) 0.152(9) Uani 1 1 d D U . . .
HD2A_26 H 0.1295 0.6939 0.704 0.227 Uiso 1 1 calc R U . . .
HD2B_26 H 0.1397 0.6965 0.7692 0.227 Uiso 1 1 calc R U . . .
HD2C_26 H 0.2274 0.6812 0.7355 0.227 Uiso 1 1 calc R U . . .
C_26 C 0.2142(10) 0.5160(6) 0.8525(5) 0.050(3) Uani 1 1 d D U . . .
O_26 O 0.2933(8) 0.5350(5) 0.8660(5) 0.065(3) Uani 1 1 d D U . . .
N_27 N 0.1643(8) 0.4878(5) 0.8882(4) 0.040(3) Uani 1 1 d D U . . .
CN_27 C 0.0752(11) 0.4592(8) 0.8722(6) 0.062(5) Uani 1 1 d D U . . .
HN1_27 H 0.0508 0.4413 0.9043 0.093 Uiso 1 1 calc R U . . .
HN2_27 H 0.0303 0.4859 0.8574 0.093 Uiso 1 1 calc R U . . .
HN3_27 H 0.0856 0.4314 0.8444 0.093 Uiso 1 1 calc R U . . .
CA_27 C 0.2162(9) 0.4342(5) 1.0275(5) 0.042(3) Uani 1 1 d D U . . .
HA_27 H 0.2775 0.4412 1.048 0.05 Uiso 1 1 calc R U . . .
CB_27 C 0.2315(9) 0.4302(5) 0.9662(5) 0.034(3) Uani 1 1 d D U . . .
HB_27 H 0.1932 0.3994 0.9489 0.041 Uiso 1 1 calc R U . . .
CG_27 C 0.1979(9) 0.4856(5) 0.9449(5) 0.035(3) Uani 1 1 d D U . . .
HG_27 H 0.2516 0.5121 0.9498 0.042 Uiso 1 1 calc R U . . .
CD_27 C 0.1268(11) 0.5019(7) 0.9850(5) 0.047(4) Uani 1 1 d D U . . .
HD1_27 H 0.1234 0.5424 0.9877 0.057 Uiso 1 1 calc R U . . .
HD2_27 H 0.0642 0.4869 0.9735 0.057 Uiso 1 1 calc R U . . .
OE_27 O 0.1578(9) 0.4801(5) 1.0339(4) 0.067(3) Uani 1 1 d D U . . .
OZ_27 O 0.3271(6) 0.4214(4) 0.9617(4) 0.040(2) Uani 1 1 d D U . . .
CB1_27 C 0.3508(9) 0.4037(6) 0.9104(5) 0.040(3) Uani 1 1 d D U . . .
HB1A_27 H 0.3373 0.4328 0.8831 0.048 Uiso 1 1 calc R U . . .
HB1B_27 H 0.3134 0.3705 0.8994 0.048 Uiso 1 1 calc R U . . .
CG1_27 C 0.4554(9) 0.3906(5) 0.9129(5) 0.032(3) Uani 1 1 d D U . . .
CD1_27 C 0.4918(9) 0.3627(5) 0.9579(6) 0.036(3) Uani 1 1 d D U . . .
HD1A_27 H 0.4528 0.3524 0.9862 0.043 Uiso 1 1 calc R U . . .
CD2_27 C 0.5098(9) 0.4058(6) 0.8718(6) 0.043(3) Uani 1 1 d D U . . .
HD2A_27 H 0.4836 0.4247 0.841 0.051 Uiso 1 1 calc R U . . .
CE1_27 C 0.5871(9) 0.3496(6) 0.9618(6) 0.041(3) Uani 1 1 d D U . . .
HE1_27 H 0.6129 0.3299 0.9923 0.049 Uiso 1 1 calc R U . . .
CE2_27 C 0.6024(10) 0.3936(6) 0.8754(6) 0.040(3) Uani 1 1 d D U . . .
HE2_27 H 0.6404 0.4043 0.8467 0.048 Uiso 1 1 calc R U . . .
CZ_27 C 0.6418(10) 0.3659(6) 0.9204(6) 0.041(3) Uani 1 1 d D U . . .
HZ_27 H 0.7065 0.3583 0.9226 0.049 Uiso 1 1 calc R U . . .
C_27 C 0.1699(11) 0.3829(6) 1.0501(6) 0.052(3) Uani 1 1 d D U . . .
O_27 O 0.0895(10) 0.3716(7) 1.0331(6) 0.102(5) Uani 1 1 d D U . . .
N_28 N 0.2198(9) 0.3549(4) 1.0860(5) 0.050(3) Uani 1 1 d D U . . .
H0_28a H 0.2778 0.3626 1.0974 0.06 Uiso 0.618(9) 1 calc R U P A 1
H0_28b H 0.2785 0.3648 1.0833 0.06 Uiso 0.382(9) 1 calc R U P A 2
CA_28a C 0.1619(13) 0.3070(7) 1.1049(7) 0.035(4) Uani 0.618(9) 1 d D U P A 1
HA_28a H 0.1008 0.3044 1.0831 0.042 Uiso 0.618(9) 1 calc R U P A 1
CB_28a C 0.1468(15) 0.3112(9) 1.1652(7) 0.037(5) Uani 0.618(9) 1 d D U P A 1
HB1_28a H 0.1258 0.2747 1.1779 0.044 Uiso 0.618(9) 1 calc R U P A 1
HB2_28a H 0.2077 0.3197 1.1846 0.044 Uiso 0.618(9) 1 calc R U P A 1
CG_28a C 0.0779(15) 0.3531(8) 1.1824(8) 0.046(5) Uani 0.618(9) 1 d D U P A 1
HG_28a H 0.0983 0.3899 1.1689 0.055 Uiso 0.618(9) 1 calc R U P A 1
CD1_28a C -0.0191(16) 0.3402(14) 1.1567(11) 0.071(8) Uani 0.618(9) 1 d D U P A 1
HD1A_28a H -0.0626 0.3678 1.1684 0.106 Uiso 0.618(9) 1 calc R U P A 1
HD1B_28a H -0.0174 0.3408 1.1169 0.106 Uiso 0.618(9) 1 calc R U P A 1
HD1C_28a H -0.0397 0.3037 1.1684 0.106 Uiso 0.618(9) 1 calc R U P A 1
CD2_28a C 0.072(2) 0.3571(11) 1.2441(8) 0.052(6) Uani 0.618(9) 1 d D U P A 1
HD2A_28a H 0.0263 0.3848 1.2526 0.077 Uiso 0.618(9) 1 calc R U P A 1
HD2B_28a H 0.0522 0.3214 1.2583 0.077 Uiso 0.618(9) 1 calc R U P A 1
HD2C_28a H 0.133 0.3676 1.2611 0.077 Uiso 0.618(9) 1 calc R U P A 1
C_28a C 0.2195(14) 0.2554(7) 1.0965(7) 0.033(4) Uani 0.618(9) 1 d D U P A 1
O_28a O 0.3041(12) 0.2596(7) 1.1086(8) 0.037(5) Uani 0.618(9) 1 d D U P A 1
CA_28b C 0.217(2) 0.3132(11) 1.1293(10) 0.065(6) Uani 0.382(9) 1 d D U P A 2
HA_28b H 0.1499 0.3045 1.1341 0.078 Uiso 0.382(9) 1 calc R U P A 2
CB_28b C 0.260(4) 0.3328(17) 1.1854(11) 0.091(10) Uani 0.382(9) 1 d D U P A 2
HB1_28b H 0.3279 0.3289 1.1844 0.11 Uiso 0.382(9) 1 calc R U P A 2
HB2_28b H 0.2481 0.3726 1.1876 0.11 Uiso 0.382(9) 1 calc R U P A 2
CG_28b C 0.233(3) 0.3084(13) 1.2387(13) 0.121(13) Uani 0.382(9) 1 d D U P A 2
HG_28b H 0.2477 0.2685 1.2377 0.146 Uiso 0.382(9) 1 calc R U P A 2
CD1_28b C 0.292(4) 0.3341(11) 1.2878(17) 0.16(2) Uani 0.382(9) 1 d D U P A 2
HD1A_28b H 0.2731 0.3176 1.3218 0.247 Uiso 0.382(9) 1 calc R U P A 2
HD1B_28b H 0.3582 0.3271 1.2836 0.247 Uiso 0.382(9) 1 calc R U P A 2
HD1C_28b H 0.2824 0.3738 1.2889 0.247 Uiso 0.382(9) 1 calc R U P A 2
CD2_28b C 0.132(3) 0.312(2) 1.253(2) 0.117(17) Uani 0.382(9) 1 d D U P A 2
HD2A_28b H 0.1247 0.2946 1.2888 0.176 Uiso 0.382(9) 1 calc R U P A 2
HD2B_28b H 0.1146 0.3506 1.2551 0.176 Uiso 0.382(9) 1 calc R U P A 2
HD2C_28b H 0.0918 0.293 1.2254 0.176 Uiso 0.382(9) 1 calc R U P A 2
C_28b C 0.262(3) 0.2595(11) 1.1117(13) 0.060(7) Uani 0.382(9) 1 d D U P A 2
O_28b O 0.348(2) 0.2580(15) 1.1186(17) 0.073(10) Uani 0.382(9) 1 d D U P A 2
N_31 N 0.0866(9) 1.0155(5) 0.3734(4) 0.046(3) Uani 1 1 d D U . . .
CN_31 C -0.0153(11) 1.0058(9) 0.3614(6) 0.070(5) Uani 1 1 d D U . . .
HN1_31 H -0.045 0.9975 0.3954 0.104 Uiso 1 1 calc R U . . .
HN2_31 H -0.0428 1.0388 0.3449 0.104 Uiso 1 1 calc R U . . .
HN3_31 H -0.025 0.9748 0.3361 0.104 Uiso 1 1 calc R U . . .
CA_31 C 0.1290(8) 0.9610(5) 0.5180(5) 0.026(2) Uani 1 1 d D U . . .
HA_31 H 0.1958 0.953 0.5126 0.031 Uiso 1 1 calc R U . . .
CB_31 C 0.0781(10) 0.9663(6) 0.4621(5) 0.036(3) Uani 1 1 d D U . . .
HB1_31 H 0.0817 0.9314 0.4416 0.043 Uiso 1 1 calc R U . . .
HB2_31 H 0.0115 0.974 0.4664 0.043 Uiso 1 1 calc R U . . .
CG_31 C 0.1223(9) 1.0127(5) 0.4308(5) 0.036(3) Uani 1 1 d D U . . .
HG_31 H 0.1901 1.0045 0.4303 0.043 Uiso 1 1 calc R U . . .
CD_31 C 0.1159(11) 1.0672(5) 0.4608(5) 0.037(3) Uani 1 1 d D U . . .
HD1_31 H 0.0497 1.0765 0.464 0.045 Uiso 1 1 calc R U . . .
HD2_31 H 0.146 1.0968 0.4401 0.045 Uiso 1 1 calc R U . . .
CE_31 C 0.1646(10) 1.0627(5) 0.5178(5) 0.032(3) Uani 1 1 d D U . . .
HE1_31 H 0.2321 1.0575 0.5143 0.039 Uiso 1 1 calc R U . . .
HE2_31 H 0.1569 1.0973 0.5381 0.039 Uiso 1 1 calc R U . . .
CZ_31 C 0.1251(10) 1.0149(5) 0.5496(5) 0.031(3) Uani 1 1 d D U . . .
HZ1_31 H 0.0596 1.0223 0.5571 0.038 Uiso 1 1 calc R U . . .
HZ2_31 H 0.1611 1.0115 0.585 0.038 Uiso 1 1 calc R U . . .
C_31 C 0.0883(9) 0.9144(5) 0.5503(5) 0.027(3) Uani 1 1 d D U . . .
O_31 O 0.0045(6) 0.9040(4) 0.5490(4) 0.042(3) Uani 1 1 d D U . . .
N_32 N 0.1507(7) 0.8859(4) 0.5800(4) 0.029(2) Uani 1 1 d D U . . .
H0_32 H 0.2101 0.8923 0.5753 0.035 Uiso 1 1 calc R U . . .
CA_32 C 0.1269(9) 0.8445(5) 0.6200(5) 0.030(2) Uani 1 1 d D U . . .
HA_32 H 0.0578 0.838 0.617 0.036 Uiso 1 1 calc R U . . .
CB_32 C 0.1548(11) 0.8659(6) 0.6773(5) 0.041(3) Uani 1 1 d D U . . .
HB1_32 H 0.2226 0.8743 0.6794 0.049 Uiso 1 1 calc R U . . .
HB2_32 H 0.1224 0.9008 0.6828 0.049 Uiso 1 1 calc R U . . .
CG_32 C 0.1340(11) 0.8277(7) 0.7237(6) 0.059(4) Uani 1 1 d D U . . .
HG_32 H 0.1756 0.7954 0.7224 0.071 Uiso 1 1 calc R U . . .
CD1_32 C 0.1552(17) 0.8582(10) 0.7788(7) 0.102(7) Uani 1 1 d D U . . .
HD1A_32 H 0.1418 0.8335 0.809 0.153 Uiso 1 1 calc R U . . .
HD1B_32 H 0.2211 0.8696 0.782 0.153 Uiso 1 1 calc R U . . .
HD1C_32 H 0.1162 0.8907 0.7802 0.153 Uiso 1 1 calc R U . . .
CD2_32 C 0.0336(11) 0.8073(7) 0.7207(7) 0.062(5) Uani 1 1 d D U . . .
HD2A_32 H 0.0236 0.7828 0.7515 0.093 Uiso 1 1 calc R U . . .
HD2B_32 H -0.008 0.8386 0.7221 0.093 Uiso 1 1 calc R U . . .
HD2C_32 H 0.0202 0.7872 0.6864 0.093 Uiso 1 1 calc R U . . .
C_32 C 0.1742(9) 0.7907(5) 0.6082(5) 0.029(3) Uani 1 1 d D U . . .
O_32 O 0.2551(6) 0.7844(4) 0.6261(4) 0.033(2) Uani 1 1 d D U . . .
N_33 N 0.1254(7) 0.7532(4) 0.5780(4) 0.027(2) Uani 1 1 d D U . . .
CN_33 C 0.0333(8) 0.7621(5) 0.5523(6) 0.034(3) Uani 1 1 d D U . . .
HN1_33 H 0.0117 0.7289 0.5324 0.052 Uiso 1 1 calc R U . . .
HN2_33 H -0.0101 0.7706 0.5803 0.052 Uiso 1 1 calc R U . . .
HN3_33 H 0.0363 0.7929 0.5268 0.052 Uiso 1 1 calc R U . . .
CA_33 C 0.1982(8) 0.6188(5) 0.5225(5) 0.029(2) Uani 1 1 d D U . . .
HA_33 H 0.2645 0.6072 0.5267 0.035 Uiso 1 1 calc R U . . .
CB_33 C 0.1950(8) 0.6821(5) 0.5174(5) 0.026(2) Uani 1 1 d D U . . .
HB_33 H 0.148 0.6933 0.4881 0.031 Uiso 1 1 calc R U . . .
CG_33 C 0.1647(8) 0.6981(5) 0.5737(5) 0.027(2) Uani 1 1 d D U . . .
HG_33 H 0.2209 0.6967 0.5997 0.033 Uiso 1 1 calc R U . . .
CD_33 C 0.1002(10) 0.6505(5) 0.5873(6) 0.035(3) Uani 1 1 d D U . . .
HD1_33 H 0.0895 0.6496 0.6268 0.042 Uiso 1 1 calc R U . . .
HD2_33 H 0.0395 0.6526 0.5662 0.042 Uiso 1 1 calc R U . . .
OE_33 O 0.1511(7) 0.6043(4) 0.5715(4) 0.040(2) Uani 1 1 d D U . . .
OZ_33 O 0.2841(6) 0.7053(4) 0.5088(3) 0.026(2) Uani 1 1 d D U . . .
CB1_33 C 0.3113(8) 0.6946(5) 0.4543(4) 0.023(3) Uani 1 1 d D U . . .
HB1A_33 H 0.2705 0.7148 0.4277 0.028 Uiso 1 1 calc R U . . .
HB1B_33 H 0.3041 0.6549 0.4461 0.028 Uiso 1 1 calc R U . . .
CG1_33 C 0.4110(8) 0.7124(5) 0.4491(5) 0.024(3) Uani 1 1 d D U . . .
CD1_33 C 0.4426(9) 0.7640(5) 0.4701(5) 0.028(3) Uani 1 1 d D U . . .
HD1A_33 H 0.4013 0.7873 0.4875 0.033 Uiso 1 1 calc R U . . .
CD2_33 C 0.4734(8) 0.6790(5) 0.4258(5) 0.026(3) Uani 1 1 d D U . . .
HD2A_33 H 0.4531 0.6439 0.4124 0.031 Uiso 1 1 calc R U . . .
CE1_33 C 0.5341(9) 0.7800(6) 0.4649(5) 0.029(3) Uani 1 1 d D U . . .
HE1_33 H 0.555 0.8152 0.478 0.035 Uiso 1 1 calc R U . . .
CE2_33 C 0.5646(9) 0.6952(6) 0.4214(5) 0.034(3) Uani 1 1 d D U . . .
HE2_33 H 0.6063 0.6714 0.4048 0.04 Uiso 1 1 calc R U . . .
CZ_33 C 0.5963(9) 0.7459(5) 0.4409(5) 0.032(3) Uani 1 1 d D U . . .
HZ_33 H 0.6594 0.7572 0.4379 0.038 Uiso 1 1 calc R U . . .
C_33 C 0.1475(9) 0.5865(5) 0.4755(5) 0.028(3) Uani 1 1 d D U . . .
O_33 O 0.0656(7) 0.5954(4) 0.4613(4) 0.046(3) Uani 1 1 d D U . . .
N_34 N 0.1984(7) 0.5480(4) 0.4525(4) 0.027(2) Uani 1 1 d D U . . .
H0_34 H 0.2579 0.5464 0.4629 0.032 Uiso 1 1 calc R U . . .
CA_34 C 0.1620(9) 0.5087(5) 0.4116(5) 0.039(3) Uani 1 1 d D U . . .
HA_34a H 0.0932 0.5121 0.4043 0.046 Uiso 0.788(8) 1 calc R U P C 1
HA_34b H 0.098 0.5221 0.4014 0.046 Uiso 0.212(8) 1 calc R U P C 2
CB_34a C 0.1885(17) 0.4503(6) 0.4337(8) 0.057(5) Uani 0.788(8) 1 d D U P C 1
HB1_34a H 0.2561 0.4512 0.4442 0.068 Uiso 0.788(8) 1 calc R U P C 1
HB2_34a H 0.1557 0.4443 0.4676 0.068 Uiso 0.788(8) 1 calc R U P C 1
CG_34a C 0.1682(17) 0.3991(8) 0.3961(8) 0.079(6) Uani 0.788(8) 1 d D U P C 1
HG_34a H 0.18 0.4109 0.3581 0.095 Uiso 0.788(8) 1 calc R U P C 1
CD1_34a C 0.228(2) 0.3503(10) 0.4085(15) 0.124(10) Uani 0.788(8) 1 d D U P C 1
HD1A_34a H 0.2941 0.3614 0.4082 0.186 Uiso 0.788(8) 1 calc R U P C 1
HD1B_34a H 0.2155 0.3358 0.4446 0.186 Uiso 0.788(8) 1 calc R U P C 1
HD1C_34a H 0.2145 0.3217 0.3809 0.186 Uiso 0.788(8) 1 calc R U P C 1
CD2_34a C 0.0688(19) 0.3837(13) 0.3962(16) 0.135(12) Uani 0.788(8) 1 d D U P C 1
HD2A_34a H 0.031 0.4161 0.3881 0.202 Uiso 0.788(8) 1 calc R U P C 1
HD2B_34a H 0.0541 0.3554 0.3685 0.202 Uiso 0.788(8) 1 calc R U P C 1
HD2C_34a H 0.0551 0.3695 0.4322 0.202 Uiso 0.788(8) 1 calc R U P C 1
CB_34b C 0.145(3) 0.4528(14) 0.435(2) 0.050(9) Uani 0.212(8) 1 d D U P C 2
HB1_34b H 0.2024 0.4417 0.4561 0.06 Uiso 0.212(8) 1 calc R U P C 2
HB2_34b H 0.1338 0.4265 0.4046 0.06 Uiso 0.212(8) 1 calc R U P C 2
CG_34b C 0.063(3) 0.4473(19) 0.4725(17) 0.053(10) Uani 0.212(8) 1 d D U P C 2
HG_34b H 0.0845 0.463 0.509 0.064 Uiso 0.212(8) 1 calc R U P C 2
CD1_34b C -0.030(4) 0.473(3) 0.455(3) 0.055(15) Uani 0.212(8) 1 d D U P C 2
HD2A_34b H -0.0743 0.4657 0.4833 0.083 Uiso 0.212(8) 1 calc R U P C 2
HD2B_34b H -0.0212 0.5124 0.4507 0.083 Uiso 0.212(8) 1 calc R U P C 2
HD2C_34b H -0.054 0.4564 0.4206 0.083 Uiso 0.212(8) 1 calc R U P C 2
CD2_34b C 0.051(5) 0.385(2) 0.479(3) 0.056(14) Uani 0.212(8) 1 d D U P C 2
HD1A_34b H 0.1107 0.3687 0.4903 0.085 Uiso 0.212(8) 1 calc R U P C 2
HD1B_34b H 0.0061 0.3774 0.5071 0.085 Uiso 0.212(8) 1 calc R U P C 2
HD1C_34b H 0.0269 0.3686 0.4444 0.085 Uiso 0.212(8) 1 calc R U P C 2
C_34 C 0.2135(9) 0.5172(5) 0.3606(5) 0.030(3) Uani 1 1 d D U . . .
O_34 O 0.3003(6) 0.5174(4) 0.3640(4) 0.039(2) Uani 1 1 d D U . . .
N_35 N 0.1656(7) 0.5227(4) 0.3122(4) 0.029(2) Uani 1 1 d D U . . .
CN_35 C 0.0621(8) 0.5180(7) 0.3055(5) 0.042(4) Uani 1 1 d D U . . .
HN1_35 H 0.042 0.5234 0.2671 0.064 Uiso 1 1 calc R U . . .
HN2_35 H 0.0417 0.4814 0.3172 0.064 Uiso 1 1 calc R U . . .
HN3_35 H 0.0345 0.546 0.3279 0.064 Uiso 1 1 calc R U . . .
CA_35 C 0.2346(9) 0.5841(5) 0.1772(5) 0.033(3) Uani 1 1 d D U . . .
HA_35 H 0.2951 0.5993 0.1937 0.04 Uiso 1 1 calc R U . . .
CB_35 C 0.1702(9) 0.5724(5) 0.2229(4) 0.028(3) Uani 1 1 d D U . . .
HB1_35 H 0.1105 0.5563 0.2076 0.034 Uiso 1 1 calc R U . . .
HB2_35 H 0.1569 0.607 0.242 0.034 Uiso 1 1 calc R U . . .
CG_35 C 0.2178(8) 0.5322(5) 0.2630(4) 0.029(3) Uani 1 1 d D U . . .
HG_35 H 0.2794 0.5491 0.2754 0.034 Uiso 1 1 calc R U . . .
CD_35 C 0.2378(10) 0.4776(5) 0.2347(5) 0.037(3) Uani 1 1 d D U . . .
HD1_35 H 0.2717 0.453 0.2608 0.045 Uiso 1 1 calc R U . . .
HD2_35 H 0.1784 0.4591 0.2222 0.045 Uiso 1 1 calc R U . . .
CE_35 C 0.2967(11) 0.4890(6) 0.1859(5) 0.044(3) Uani 1 1 d D U . . .
HE1_35 H 0.3592 0.5026 0.1994 0.053 Uiso 1 1 calc R U . . .
HE2_35 H 0.3048 0.4542 0.1659 0.053 Uiso 1 1 calc R U . . .
CZ_35 C 0.2538(11) 0.5305(5) 0.1472(5) 0.040(3) Uani 1 1 d D U . . .
HZ1_35 H 0.1946 0.5153 0.1301 0.048 Uiso 1 1 calc R U . . .
HZ2_35 H 0.2964 0.5382 0.1178 0.048 Uiso 1 1 calc R U . . .
C_35 C 0.1931(9) 0.6262(5) 0.1378(5) 0.033(3) Uani 1 1 d D U . . .
O_35 O 0.1085(7) 0.6273(5) 0.1260(4) 0.052(3) Uani 1 1 d D U . . .
N_36 N 0.2544(8) 0.6602(4) 0.1163(4) 0.032(2) Uani 1 1 d D U . . .
H0_36 H 0.3137 0.658 0.1268 0.038 Uiso 1 1 calc R U . . .
CA_36 C 0.2259(10) 0.7011(5) 0.0758(5) 0.044(3) Uani 1 1 d D U . . .
HA_36 H 0.1563 0.701 0.0708 0.053 Uiso 1 1 calc R U . . .
CB_36 C 0.2669(13) 0.6899(8) 0.0215(5) 0.072(4) Uani 1 1 d D U . . .
HB1_36a H 0.3327 0.7028 0.0252 0.087 Uiso 0.55(2) 1 calc R U P D 1
HB2_36a H 0.268 0.6495 0.0173 0.087 Uiso 0.55(2) 1 calc R U P D 1
HB1_36b H 0.2716 0.7251 0.0016 0.087 Uiso 0.45(2) 1 calc R U P D 2
HB2_36b H 0.331 0.6765 0.0287 0.087 Uiso 0.45(2) 1 calc R U P D 2
CG_36a C 0.2278(19) 0.7115(11) -0.0303(9) 0.075(7) Uani 0.55(2) 1 d D U P D 1
HG_36a H 0.2208 0.752 -0.0262 0.089 Uiso 0.55(2) 1 calc R U P D 1
CD1_36a C 0.296(2) 0.7016(16) -0.0745(11) 0.073(10) Uani 0.55(2) 1 d D U P D 1
HD1A_36a H 0.2705 0.716 -0.1094 0.109 Uiso 0.55(2) 1 calc R U P D 1
HD1B_36a H 0.3557 0.7204 -0.0645 0.109 Uiso 0.55(2) 1 calc R U P D 1
HD1C_36a H 0.3063 0.6621 -0.0781 0.109 Uiso 0.55(2) 1 calc R U P D 1
CD2_36a C 0.132(2) 0.6860(19) -0.0441(13) 0.094(12) Uani 0.55(2) 1 d D U P D 1
HD2A_36a H 0.1064 0.7008 -0.0789 0.141 Uiso 0.55(2) 1 calc R U P D 1
HD2B_36a H 0.137 0.6461 -0.0471 0.141 Uiso 0.55(2) 1 calc R U P D 1
HD2C_36a H 0.0903 0.6948 -0.0152 0.141 Uiso 0.55(2) 1 calc R U P D 1
CG_36b C 0.214(2) 0.6496(11) -0.0148(10) 0.066(8) Uani 0.45(2) 1 d D U P D 2
HG1_36b H 0.2324 0.612 -0.0021 0.08 Uiso 0.45(2) 1 calc R U P D 2
CD1_36b C 0.108(2) 0.6516(15) -0.0170(15) 0.063(10) Uani 0.45(2) 1 d D U P D 2
HD1D_36b H 0.0818 0.6232 -0.0421 0.095 Uiso 0.45(2) 1 calc R U P D 2
HD1E_36b H 0.0863 0.645 0.0196 0.095 Uiso 0.45(2) 1 calc R U P D 2
HD1F_36b H 0.0878 0.6878 -0.0298 0.095 Uiso 0.45(2) 1 calc R U P D 2
CD2_36b C 0.250(3) 0.6571(19) -0.0718(11) 0.069(11) Uani 0.45(2) 1 d D U P D 2
HD2D_36b H 0.2172 0.6313 -0.0972 0.104 Uiso 0.45(2) 1 calc R U P D 2
HD2E_36b H 0.2388 0.6948 -0.0841 0.104 Uiso 0.45(2) 1 calc R U P D 2
HD2F_36b H 0.3171 0.6502 -0.0706 0.104 Uiso 0.45(2) 1 calc R U P D 2
C_36 C 0.2612(9) 0.7576(5) 0.0961(5) 0.037(3) Uani 1 1 d D U . . .
O_36 O 0.3456(7) 0.7680(5) 0.0957(5) 0.060(3) Uani 1 1 d D U . . .
N_37 N 0.2006(8) 0.7937(5) 0.1116(5) 0.042(3) Uani 1 1 d D U . . .
CN_37 C 0.1014(9) 0.7802(6) 0.1162(7) 0.061(5) Uani 1 1 d D U . . .
HN1_37 H 0.0692 0.8128 0.1283 0.091 Uiso 1 1 calc R U . . .
HN2_37 H 0.0738 0.7683 0.0806 0.091 Uiso 1 1 calc R U . . .
HN3_37 H 0.0948 0.7507 0.1428 0.091 Uiso 1 1 calc R U . . .
CA_37 C 0.2234(11) 0.9313(6) 0.1796(6) 0.060(3) Uani 1 1 d D U . . .
HA_37 H 0.2844 0.9494 0.1912 0.072 Uiso 1 1 calc R U . . .
CB_37 C 0.2328(10) 0.8678(6) 0.1835(5) 0.049(3) Uani 1 1 d D U . . .
HB_37 H 0.1789 0.8507 0.2016 0.059 Uiso 1 1 calc R U . . .
CG_37 C 0.2338(10) 0.8494(5) 0.1240(5) 0.044(3) Uani 1 1 d D U . . .
HG_37 H 0.2996 0.8525 0.1131 0.053 Uiso 1 1 calc R U . . .
CD_37 C 0.1792(12) 0.8935(6) 0.0942(6) 0.059(4) Uani 1 1 d D U . . .
HD1_37 H 0.1971 0.8966 0.056 0.071 Uiso 1 1 calc R U . . .
HD2_37 H 0.1114 0.8854 0.0941 0.071 Uiso 1 1 calc R U . . .
OE_37 O 0.2019(12) 0.9414(5) 0.1230(4) 0.093(4) Uani 1 1 d D U . . .
OZ_37 O 0.3183(7) 0.8527(5) 0.2100(4) 0.053(3) Uani 1 1 d D U . . .
CB1_37 C 0.3195(10) 0.8625(7) 0.2674(5) 0.047(3) Uani 1 1 d D U . . .
HB1A_37 H 0.2755 0.8368 0.2843 0.056 Uiso 1 1 calc R U . . .
HB1B_37 H 0.2999 0.9005 0.2745 0.056 Uiso 1 1 calc R U . . .
CG1_37 C 0.4170(10) 0.8542(6) 0.2919(5) 0.041(3) Uani 1 1 d D U . . .
CD1_37 C 0.4692(11) 0.8083(6) 0.2817(6) 0.045(3) Uani 1 1 d D U . . .
HD1A_37 H 0.4423 0.7801 0.2587 0.054 Uiso 1 1 calc R U . . .
CD2_37 C 0.4579(10) 0.8946(6) 0.3263(5) 0.038(3) Uani 1 1 d D U . . .
HD2A_37 H 0.4235 0.9263 0.3343 0.045 Uiso 1 1 calc R U . . .
CE1_37 C 0.5572(11) 0.8024(6) 0.3033(6) 0.049(3) Uani 1 1 d D U . . .
HE1_37 H 0.5913 0.7707 0.2949 0.059 Uiso 1 1 calc R U . . .
CE2_37 C 0.5474(10) 0.8894(6) 0.3490(6) 0.045(3) Uani 1 1 d D U . . .
HE2_37 H 0.5747 0.9175 0.372 0.053 Uiso 1 1 calc R U . . .
CZ_37 C 0.5979(12) 0.8425(6) 0.3378(6) 0.048(3) Uani 1 1 d D U . . .
HZ_37 H 0.6592 0.8381 0.3536 0.057 Uiso 1 1 calc R U . . .
C_37 C 0.1478(12) 0.9551(6) 0.2112(6) 0.059(4) Uani 1 1 d D U . . .
O_37 O 0.0680(9) 0.9396(5) 0.2033(5) 0.072(3) Uani 1 1 d D U . . .
N_38 N 0.1761(10) 0.9957(5) 0.2460(5) 0.058(3) Uani 1 1 d D U . . .
H0_38 H 0.2362 1.0032 0.2503 0.069 Uiso 1 1 calc R U . . .
CA_38 C 0.1141(11) 1.0276(6) 0.2765(5) 0.068(3) Uani 1 1 d D U . . .
HA_38a H 0.0467 1.0173 0.2697 0.082 Uiso 0.618(9) 1 calc R U P A 1
HA_38b H 0.0571 1.0035 0.2763 0.082 Uiso 0.382(9) 1 calc R U P A 2
CB_38a C 0.141(3) 1.0877(9) 0.2563(13) 0.094(7) Uani 0.618(9) 1 d D U P A 1
HB1_38a H 0.2065 1.096 0.2682 0.113 Uiso 0.618(9) 1 calc R U P A 1
HB2_38a H 0.1357 1.0882 0.2159 0.113 Uiso 0.618(9) 1 calc R U P A 1
CG_38a C 0.080(2) 1.1323(11) 0.2775(13) 0.130(10) Uani 0.618(9) 1 d D U P A 1
HG_38a H 0.0194 1.1151 0.2872 0.156 Uiso 0.618(9) 1 calc R U P A 1
CD1_38a C 0.122(4) 1.1615(11) 0.3265(15) 0.180(18) Uani 0.618(9) 1 d D U P A 1
HD1A_38a H 0.0799 1.1897 0.338 0.27 Uiso 0.618(9) 1 calc R U P A 1
HD1B_38a H 0.1339 1.1352 0.3561 0.27 Uiso 0.618(9) 1 calc R U P A 1
HD1C_38a H 0.1816 1.179 0.3175 0.27 Uiso 0.618(9) 1 calc R U P A 1
CD2_38a C 0.060(4) 1.1733(16) 0.2307(15) 0.137(14) Uani 0.618(9) 1 d D U P A 1
HD2A_38a H 0.032 1.1536 0.1987 0.205 Uiso 0.618(9) 1 calc R U P A 1
HD2B_38a H 0.0168 1.201 0.2423 0.205 Uiso 0.618(9) 1 calc R U P A 1
HD2C_38a H 0.1184 1.1912 0.2213 0.205 Uiso 0.618(9) 1 calc R U P A 1
CB_38b C 0.075(3) 1.0819(12) 0.2559(15) 0.071(8) Uani 0.382(9) 1 d D U P A 2
HB1_38b H 0.1283 1.1066 0.2485 0.085 Uiso 0.382(9) 1 calc R U P A 2
HB2_38b H 0.0419 1.0987 0.2857 0.085 Uiso 0.382(9) 1 calc R U P A 2
CG_38b C 0.008(2) 1.0805(13) 0.2041(12) 0.061(8) Uani 0.382(9) 1 d D U P A 2
HG_38b H 0.0373 1.0583 0.1757 0.073 Uiso 0.382(9) 1 calc R U P A 2
CD1_38b C -0.087(3) 1.0543(19) 0.2137(17) 0.049(10) Uani 0.382(9) 1 d D U P A 2
HD1A_38b H -0.0789 1.017 0.2279 0.074 Uiso 0.382(9) 1 calc R U P A 2
HD1B_38b H -0.1189 1.0763 0.2403 0.074 Uiso 0.382(9) 1 calc R U P A 2
HD1C_38b H -0.1254 1.0528 0.1792 0.074 Uiso 0.382(9) 1 calc R U P A 2
CD2_38b C -0.005(3) 1.1387(14) 0.1821(17) 0.062(10) Uani 0.382(9) 1 d D U P A 2
HD2A_38b H 0.0562 1.1553 0.176 0.093 Uiso 0.382(9) 1 calc R U P A 2
HD2B_38b H -0.0428 1.1372 0.1476 0.093 Uiso 0.382(9) 1 calc R U P A 2
HD2C_38b H -0.0363 1.1608 0.2086 0.093 Uiso 0.382(9) 1 calc R U P A 2
C_38 C 0.1485(12) 1.0278(6) 0.3370(5) 0.052(3) Uani 1 1 d D U . . .
O_38 O 0.2312(9) 1.0391(4) 0.3482(4) 0.056(3) Uani 1 1 d D U . . .
N_41 N 0.5303(6) 0.5881(4) 0.5346(4) 0.020(2) Uani 1 1 d D U . . .
CN_41 C 0.6315(8) 0.5827(5) 0.5459(5) 0.022(3) Uani 1 1 d D U . . .
HN1_41 H 0.6525 0.6072 0.5761 0.034 Uiso 1 1 calc R U . . .
HN2_41 H 0.6454 0.5447 0.5559 0.034 Uiso 1 1 calc R U . . .
HN3_41 H 0.664 0.5927 0.5133 0.034 Uiso 1 1 calc R U . . .
CA_41 C 0.4674(8) 0.7201(4) 0.6048(4) 0.020(2) Uani 1 1 d D U . . .
HA_41 H 0.4093 0.7246 0.5809 0.024 Uiso 1 1 calc R U . . .
CB_41 C 0.5300(8) 0.6815(4) 0.5767(5) 0.020(3) Uani 1 1 d D U . . .
HB1_41 H 0.5889 0.6771 0.5992 0.024 Uiso 1 1 calc R U . . .
HB2_41 H 0.5454 0.6968 0.541 0.024 Uiso 1 1 calc R U . . .
CG_41 C 0.4806(8) 0.6258(4) 0.5685(4) 0.020(2) Uani 1 1 d D U . . .
HG_41 H 0.4195 0.633 0.5484 0.024 Uiso 1 1 calc R U . . .
CD_41 C 0.4583(9) 0.6007(5) 0.6234(5) 0.027(3) Uani 1 1 d D U . . .
HD1_41 H 0.426 0.5647 0.6172 0.032 Uiso 1 1 calc R U . . .
HD2_41 H 0.5169 0.5944 0.6455 0.032 Uiso 1 1 calc R U . . .
CE_41 C 0.3963(9) 0.6387(5) 0.6543(5) 0.029(3) Uani 1 1 d D U . . .
HE1_41 H 0.3346 0.641 0.6344 0.034 Uiso 1 1 calc R U . . .
HE2_41 H 0.3868 0.6231 0.6908 0.034 Uiso 1 1 calc R U . . .
CZ_41 C 0.4393(9) 0.6961(5) 0.6608(5) 0.025(3) Uani 1 1 d D U . . .
HZ1_41 H 0.4952 0.6947 0.6863 0.03 Uiso 1 1 calc R U . . .
HZ2_41 H 0.394 0.7206 0.6768 0.03 Uiso 1 1 calc R U . . .
C_41 C 0.5122(8) 0.7762(4) 0.6146(4) 0.018(2) Uani 1 1 d D U . . .
O_41 O 0.5976(6) 0.7823(3) 0.6196(3) 0.025(2) Uani 1 1 d D U . . .
N_42 N 0.4542(7) 0.8183(4) 0.6182(4) 0.019(2) Uani 1 1 d D U . . .
H0_42 H 0.3941 0.8118 0.6117 0.023 Uiso 1 1 calc R U . . .
CA_42 C 0.4840(8) 0.8733(4) 0.6320(4) 0.021(2) Uani 1 1 d D U . . .
HA_42 H 0.5525 0.8775 0.6276 0.025 Uiso 1 1 calc R U . . .
CB_42 C 0.4621(10) 0.8897(5) 0.6901(4) 0.028(3) Uani 1 1 d D U . . .
HB1_42 H 0.3935 0.8913 0.6916 0.034 Uiso 1 1 calc R U . . .
HB2_42 H 0.4875 0.9272 0.6973 0.034 Uiso 1 1 calc R U . . .
CG_42 C 0.4992(10) 0.8523(5) 0.7364(5) 0.037(3) Uani 1 1 d D U . . .
HG_42 H 0.4748 0.8141 0.7286 0.044 Uiso 1 1 calc R U . . .
CD1_42 C 0.6040(10) 0.8506(6) 0.7410(6) 0.041(3) Uani 1 1 d D U . . .
HD1A_42 H 0.6268 0.8385 0.7062 0.061 Uiso 1 1 calc R U . . .
HD1B_42 H 0.6295 0.8873 0.75 0.061 Uiso 1 1 calc R U . . .
HD1C_42 H 0.624 0.8249 0.7698 0.061 Uiso 1 1 calc R U . . .
CD2_42 C 0.4624(12) 0.8709(7) 0.7900(5) 0.054(4) Uani 1 1 d D U . . .
HD2A_42 H 0.3941 0.8718 0.7864 0.081 Uiso 1 1 calc R U . . .
HD2B_42 H 0.4819 0.8453 0.819 0.081 Uiso 1 1 calc R U . . .
HD2C_42 H 0.4873 0.9078 0.7991 0.081 Uiso 1 1 calc R U . . .
C_42 C 0.4308(8) 0.9122(5) 0.5926(4) 0.022(2) Uani 1 1 d D U . . .
O_42 O 0.3449(6) 0.9102(4) 0.5923(4) 0.033(2) Uani 1 1 d D U . . .
N_43 N 0.4773(6) 0.9471(4) 0.5610(4) 0.020(2) Uani 1 1 d D U . . .
CN_43 C 0.5784(8) 0.9494(6) 0.5585(6) 0.031(3) Uani 1 1 d D U . . .
HN1_43 H 0.5958 0.9779 0.5327 0.046 Uiso 1 1 calc R U . . .
HN2_43 H 0.6071 0.958 0.5948 0.046 Uiso 1 1 calc R U . . .
HN3_43 H 0.6002 0.9137 0.5464 0.046 Uiso 1 1 calc R U . . .
CA_43 C 0.4329(10) 1.0342(5) 0.4427(5) 0.035(3) Uani 1 1 d D U . . .
HA_43 H 0.3696 1.0505 0.4379 0.042 Uiso 1 1 calc R U . . .
CB_43 C 0.4269(9) 0.9768(5) 0.4658(5) 0.029(3) Uani 1 1 d D U . . .
HB_43 H 0.4827 0.9551 0.4577 0.035 Uiso 1 1 calc R U . . .
CG_43 C 0.4227(9) 0.9871(5) 0.5275(4) 0.026(2) Uani 1 1 d D U . . .
HG_43 H 0.3562 0.9842 0.5371 0.031 Uiso 1 1 calc R U . . .
CD_43 C 0.4558(11) 1.0465(5) 0.5347(5) 0.034(3) Uani 1 1 d D U . . .
HD1_43 H 0.4037 1.0699 0.5445 0.041 Uiso 1 1 calc R U . . .
HD2_43 H 0.5061 1.0495 0.564 0.041 Uiso 1 1 calc R U . . .
OE_43 O 0.4892(7) 1.0631(4) 0.4843(3) 0.039(2) Uani 1 1 d D U . . .
OZ_43 O 0.3433(6) 0.9523(3) 0.4414(3) 0.029(2) Uani 1 1 d D U . . .
CB1_43 C 0.3366(9) 0.8937(5) 0.4503(5) 0.026(3) Uani 1 1 d D U . . .
HB1A_43 H 0.3371 0.886 0.4899 0.031 Uiso 1 1 calc R U . . .
HB1B_43 H 0.3903 0.8753 0.4353 0.031 Uiso 1 1 calc R U . . .
CG1_43 C 0.2468(8) 0.8728(5) 0.4221(5) 0.021(2) Uani 1 1 d D U . . .
CD1_43 C 0.2112(9) 0.8967(5) 0.3750(5) 0.028(3) Uani 1 1 d D U . . .
HD1A_43 H 0.2419 0.9281 0.361 0.034 Uiso 1 1 calc R U . . .
CD2_43 C 0.1998(9) 0.8274(5) 0.4432(5) 0.030(3) Uani 1 1 d D U . . .
HD2A_43 H 0.2226 0.811 0.4763 0.036 Uiso 1 1 calc R U . . .
CE1_43 C 0.1312(9) 0.8758(5) 0.3475(5) 0.028(3) Uani 1 1 d D U . . .
HE1_43 H 0.1082 0.8922 0.3144 0.034 Uiso 1 1 calc R U . . .
CE2_43 C 0.1210(9) 0.8069(5) 0.4161(5) 0.030(3) Uani 1 1 d D U . . .
HE2_43 H 0.0901 0.7755 0.43 0.036 Uiso 1 1 calc R U . . .
CZ_43 C 0.0856(9) 0.8314(5) 0.3684(5) 0.029(3) Uani 1 1 d D U . . .
HZ_43 H 0.0299 0.8174 0.3503 0.035 Uiso 1 1 calc R U . . .
C_43 C 0.4842(11) 1.0391(6) 0.3908(5) 0.046(3) Uani 1 1 d D U . . .
O_43 O 0.5678(8) 1.0305(5) 0.3909(4) 0.056(3) Uani 1 1 d D U . . .
N_44 N 0.4331(10) 1.0543(5) 0.3459(4) 0.047(3) Uani 1 1 d D U . . .
H0_44 H 0.3726 1.0584 0.3474 0.057 Uiso 1 1 calc R U . . .
CA_44 C 0.4773(12) 1.0641(5) 0.2947(5) 0.063(4) Uani 1 1 d D U . . .
HA_44 H 0.5457 1.0709 0.302 0.076 Uiso 1 1 calc R U . . .
CB_44 C 0.432(2) 1.1143(6) 0.2657(7) 0.113(7) Uani 1 1 d D U . . .
HB1_44 H 0.463 1.12 0.2311 0.136 Uiso 1 1 calc R U . . .
HB2_44 H 0.3662 1.1048 0.2561 0.136 Uiso 1 1 calc R U . . .
CG_44 C 0.436(2) 1.1698(8) 0.2968(8) 0.141(8) Uani 1 1 d D U . . .
HG_44 H 0.4147 1.1646 0.3346 0.169 Uiso 1 1 calc R U . . .
CD1_44 C 0.537(2) 1.1885(11) 0.2989(10) 0.157(9) Uani 1 1 d D U . . .
HD1A_44 H 0.5753 1.1614 0.3189 0.235 Uiso 1 1 calc R U . . .
HD1B_44 H 0.5575 1.192 0.2616 0.235 Uiso 1 1 calc R U . . .
HD1C_44 H 0.5439 1.2241 0.3174 0.235 Uiso 1 1 calc R U . . .
CD2_44 C 0.376(2) 1.2099(9) 0.2668(11) 0.171(10) Uani 1 1 d D U . . .
HD2A_44 H 0.3113 1.1971 0.2659 0.256 Uiso 1 1 calc R U . . .
HD2B_44 H 0.3825 1.2456 0.2852 0.256 Uiso 1 1 calc R U . . .
HD2C_44 H 0.3962 1.2135 0.2295 0.256 Uiso 1 1 calc R U . . .
C_44 C 0.4605(11) 1.0162(5) 0.2559(5) 0.046(3) Uani 1 1 d D U . . .
O_44 O 0.3786(8) 0.9978(4) 0.2491(4) 0.050(3) Uani 1 1 d D U . . .
N_45 N 0.5299(9) 0.9975(4) 0.2286(4) 0.042(3) Uani 1 1 d D U . . .
CN_45 C 0.6257(11) 1.0176(7) 0.2379(7) 0.061(4) Uani 1 1 d D U . . .
HN1_45 H 0.6657 0.9983 0.2135 0.091 Uiso 1 1 calc R U . . .
HN2_45 H 0.6286 1.0571 0.2304 0.091 Uiso 1 1 calc R U . . .
HN3_45 H 0.6471 1.011 0.2759 0.091 Uiso 1 1 calc R U . . .
CA_45 C 0.5344(9) 0.8610(5) 0.1526(5) 0.029(3) Uani 1 1 d D U . . .
HA_45 H 0.4682 0.8526 0.1605 0.034 Uiso 1 1 calc R U . . .
CB_45 C 0.5727(9) 0.9048(5) 0.1933(5) 0.030(3) Uani 1 1 d D U . . .
HB1_45 H 0.5711 0.8909 0.2311 0.036 Uiso 1 1 calc R U . . .
HB2_45 H 0.638 0.9147 0.1862 0.036 Uiso 1 1 calc R U . . .
CG_45 C 0.5110(9) 0.9550(5) 0.1858(5) 0.036(3) Uani 1 1 d D U . . .
HG_45 H 0.4453 0.9418 0.1891 0.043 Uiso 1 1 calc R U . . .
CD_45 C 0.5159(11) 0.9786(5) 0.1291(5) 0.037(3) Uani 1 1 d D U . . .
HD1_45 H 0.5809 0.99 0.1229 0.045 Uiso 1 1 calc R U . . .
HD2_45 H 0.4763 1.0114 0.1254 0.045 Uiso 1 1 calc R U . . .
CE_45 C 0.4820(10) 0.9348(5) 0.0867(5) 0.032(3) Uani 1 1 d D U . . .
HE1_45 H 0.4148 0.927 0.0902 0.039 Uiso 1 1 calc R U . . .
HE2_45 H 0.4898 0.9493 0.0495 0.039 Uiso 1 1 calc R U . . .
CZ_45 C 0.5359(10) 0.8818(5) 0.0942(5) 0.034(3) Uani 1 1 d D U . . .
HZ1_45 H 0.5081 0.8534 0.0689 0.041 Uiso 1 1 calc R U . . .
HZ2_45 H 0.6012 0.8884 0.0849 0.041 Uiso 1 1 calc R U . . .
C_45 C 0.5887(8) 0.8084(5) 0.1582(5) 0.023(2) Uani 1 1 d D U . . .
O_45 O 0.6721(6) 0.8081(4) 0.1733(4) 0.039(2) Uani 1 1 d D U . . .
N_46 N 0.5409(7) 0.7624(4) 0.1434(4) 0.022(2) Uani 1 1 d D U . . .
H0_46 H 0.4799 0.7638 0.1381 0.027 Uiso 1 1 calc R U . . .
CA_46 C 0.5865(8) 0.7105(5) 0.1356(5) 0.029(2) Uani 1 1 d D U . . .
HA_46 H 0.6523 0.7135 0.151 0.034 Uiso 1 1 calc R U . . .
CB_46 C 0.5864(11) 0.6945(6) 0.0756(5) 0.040(3) Uani 1 1 d D U . . .
HB1_46 H 0.6161 0.6583 0.0729 0.048 Uiso 1 1 calc R U . . .
HB2_46 H 0.5209 0.6901 0.061 0.048 Uiso 1 1 calc R U . . .
CG_46 C 0.6360(12) 0.7349(6) 0.0397(6) 0.064(4) Uani 1 1 d D U . . .
HG_46 H 0.6103 0.7722 0.0458 0.077 Uiso 1 1 calc R U . . .
CD1_46 C 0.7398(13) 0.7379(11) 0.0536(8) 0.101(7) Uani 1 1 d D U . . .
HD1A_46 H 0.7689 0.7644 0.0296 0.152 Uiso 1 1 calc R U . . .
HD1B_46 H 0.7515 0.7497 0.0917 0.152 Uiso 1 1 calc R U . . .
HD1C_46 H 0.7665 0.7016 0.0487 0.152 Uiso 1 1 calc R U . . .
CD2_46 C 0.6155(15) 0.7197(8) -0.0204(6) 0.077(6) Uani 1 1 d D U . . .
HD2A_46 H 0.5479 0.718 -0.0285 0.116 Uiso 1 1 calc R U . . .
HD2B_46 H 0.6434 0.7476 -0.0434 0.116 Uiso 1 1 calc R U . . .
HD2C_46 H 0.642 0.6839 -0.0277 0.116 Uiso 1 1 calc R U . . .
C_46 C 0.5352(8) 0.6654(5) 0.1660(4) 0.023(2) Uani 1 1 d D U . . .
O_46 O 0.4561(6) 0.6530(4) 0.1499(3) 0.031(2) Uani 1 1 d D U . . .
N_47 N 0.5793(7) 0.6402(4) 0.2093(4) 0.027(2) Uani 1 1 d D U . . .
CN_47 C 0.6688(9) 0.6608(6) 0.2351(6) 0.043(4) Uani 1 1 d D U . . .
HN1_47 H 0.6884 0.6367 0.2654 0.065 Uiso 1 1 calc R U . . .
HN2_47 H 0.7164 0.6612 0.2081 0.065 Uiso 1 1 calc R U . . .
HN3_47 H 0.6611 0.6981 0.2489 0.065 Uiso 1 1 calc R U . . .
CA_47 C 0.5004(8) 0.5337(5) 0.3070(4) 0.023(2) Uani 1 1 d D U . . .
HA_47 H 0.4348 0.5195 0.3082 0.027 Uiso 1 1 calc R U . . .
CB_47 C 0.5000(8) 0.5943(5) 0.2878(4) 0.022(2) Uani 1 1 d D U . . .
HB_47 H 0.5431 0.6176 0.312 0.026 Uiso 1 1 calc R U . . .
CG_47 C 0.5348(8) 0.5903(5) 0.2305(4) 0.026(2) Uani 1 1 d D U . . .
HG_47 H 0.4807 0.5798 0.2049 0.031 Uiso 1 1 calc R U . . .
CD_47 C 0.6000(9) 0.5414(5) 0.2352(5) 0.031(3) Uani 1 1 d D U . . .
HD1_47 H 0.6116 0.5261 0.1989 0.037 Uiso 1 1 calc R U . . .
HD2_47 H 0.6602 0.5516 0.2546 0.037 Uiso 1 1 calc R U . . .
OE_47 O 0.5477(6) 0.5038(3) 0.2663(3) 0.030(2) Uani 1 1 d D U . . .
OZ_47 O 0.4069(6) 0.6120(3) 0.2892(3) 0.0267(19) Uani 1 1 d D U . . .
CB1_47 C 0.3955(8) 0.6701(5) 0.2818(5) 0.026(3) Uani 1 1 d D U . . .
HB1A_47 H 0.4123 0.681 0.2447 0.031 Uiso 1 1 calc R U . . .
HB1B_47 H 0.4361 0.6908 0.3089 0.031 Uiso 1 1 calc R U . . .
CG1_47 C 0.2938(8) 0.6820(5) 0.2893(5) 0.025(3) Uani 1 1 d D U . . .
CD1_47 C 0.2473(8) 0.6561(5) 0.3298(5) 0.027(3) Uani 1 1 d D U . . .
HD1A_47 H 0.2793 0.6309 0.3533 0.033 Uiso 1 1 calc R U . . .
CD2_47 C 0.2458(9) 0.7185(5) 0.2541(5) 0.028(3) Uani 1 1 d D U . . .
HD2A_47 H 0.2772 0.7361 0.2258 0.034 Uiso 1 1 calc R U . . .
CE1_47 C 0.1542(9) 0.6665(6) 0.3364(5) 0.035(3) Uani 1 1 d D U . . .
HE1_47 H 0.1227 0.6488 0.3646 0.042 Uiso 1 1 calc R U . . .
CE2_47 C 0.1533(9) 0.7289(6) 0.2606(5) 0.034(3) Uani 1 1 d D U . . .
HE2_47 H 0.1208 0.7538 0.237 0.04 Uiso 1 1 calc R U . . .
CZ_47 C 0.1076(10) 0.7027(6) 0.3021(5) 0.034(3) Uani 1 1 d D U . . .
HZ_47 H 0.0437 0.7098 0.3066 0.041 Uiso 1 1 calc R U . . .
C_47 C 0.5505(8) 0.5278(5) 0.3627(4) 0.020(2) Uani 1 1 d D U . . .
O_47 O 0.6361(6) 0.5270(4) 0.3674(4) 0.039(3) Uani 1 1 d D U . . .
N_48 N 0.4953(7) 0.5234(4) 0.4040(4) 0.020(2) Uani 1 1 d D U . . .
H0_48 H 0.4345 0.5228 0.3972 0.024 Uiso 1 1 calc R U . . .
CA_48 C 0.5328(8) 0.5195(4) 0.4602(4) 0.020(2) Uani 1 1 d D U . . .
HA_48 H 0.6009 0.5291 0.4622 0.025 Uiso 1 1 calc R U . . .
CB_48 C 0.5182(10) 0.4617(5) 0.4831(5) 0.029(3) Uani 1 1 d D U . . .
HB1_48 H 0.4527 0.4499 0.4743 0.034 Uiso 1 1 calc R U . . .
HB2_48 H 0.528 0.4633 0.5233 0.034 Uiso 1 1 calc R U . . .
CG_48 C 0.5828(10) 0.4185(5) 0.4611(5) 0.041(3) Uani 1 1 d D U . . .
HG_48 H 0.5797 0.4208 0.4203 0.049 Uiso 1 1 calc R U . . .
CD1_48 C 0.6839(11) 0.4273(7) 0.4821(7) 0.055(4) Uani 1 1 d D U . . .
HD1A_48 H 0.7055 0.464 0.4717 0.083 Uiso 1 1 calc R U . . .
HD1B_48 H 0.6883 0.4241 0.522 0.083 Uiso 1 1 calc R U . . .
HD1C_48 H 0.7227 0.3995 0.4663 0.083 Uiso 1 1 calc R U . . .
CD2_48 C 0.5480(13) 0.3614(6) 0.4771(7) 0.060(4) Uani 1 1 d D U . . .
HD2A_48 H 0.483 0.3561 0.4634 0.09 Uiso 1 1 calc R U . . .
HD2B_48 H 0.5865 0.3334 0.4613 0.09 Uiso 1 1 calc R U . . .
HD2C_48 H 0.5522 0.358 0.5169 0.09 Uiso 1 1 calc R U . . .
C_48 C 0.4820(8) 0.5594(5) 0.4953(4) 0.020(2) Uani 1 1 d D U . . .
O_48 O 0.3956(6) 0.5632(3) 0.4870(3) 0.023(2) Uani 1 1 d D U . . .
C_51 C 0.8823(10) 0.3570(6) 0.7653(6) 0.060(4) Uani 1 1 d D U . . .
H0_51 H 0.8313 0.353 0.7359 0.072 Uiso 1 1 calc R U . . .
Cl1_51 Cl 0.9797(3) 0.3889(2) 0.73885(18) 0.0680(14) Uani 1 1 d D U . . .
Cl2_51 Cl 0.9122(3) 0.2921(2) 0.7906(2) 0.0731(14) Uani 1 1 d D U . . .
Cl3_51 Cl 0.8438(4) 0.3971(2) 0.8194(2) 0.0804(15) Uani 1 1 d D U . . .
C_52a C 1.033(3) 0.1486(18) 0.6223(17) 0.135(14) Uani 0.232(9) 1 d D U P E 1
H0_52a H 1.0989 0.1363 0.6263 0.162 Uiso 0.232(9) 1 calc R U P E 1
Cl1_52a Cl 1.0064(19) 0.1718(14) 0.5546(12) 0.117(11) Uani 0.232(9) 1 d D U P E 1
Cl2_52a Cl 1.014(4) 0.201(2) 0.6706(19) 0.129(19) Uani 0.232(9) 1 d D U P E 1
Cl3_52a Cl 0.956(3) 0.0918(16) 0.6284(17) 0.173(15) Uani 0.232(9) 1 d D U P E 1
C_52b C 1.0393(11) 0.1294(8) 0.6348(7) 0.052(4) Uani 0.768(9) 1 d D U P E 2
H0_52b H 1.1026 0.1235 0.6213 0.062 Uiso 0.768(9) 1 calc R U P E 2
Cl1_52b Cl 1.0413(7) 0.1899(4) 0.6739(3) 0.050(2) Uani 0.768(9) 1 d D U P E 2
Cl2_52b Cl 1.0078(4) 0.0730(3) 0.6736(3) 0.064(2) Uani 0.768(9) 1 d D U P E 2
Cl3_52b Cl 0.9576(4) 0.1356(3) 0.5784(2) 0.058(2) Uani 0.768(9) 1 d D U P E 2
C_53a C 0.942(3) 0.109(2) 0.8443(19) 0.165(16) Uani 0.232(9) 1 d D U P E 1
H0_53a H 0.8798 0.0953 0.8546 0.198 Uiso 0.232(9) 1 calc R U P E 1
Cl1_53a Cl 1.028(5) 0.095(3) 0.897(2) 0.16(2) Uani 0.232(9) 1 d D U P E 1
Cl2_53a Cl 0.939(3) 0.1809(18) 0.8321(18) 0.177(16) Uani 0.232(9) 1 d D U P E 1
Cl3_53a Cl 0.972(3) 0.078(2) 0.7832(17) 0.186(17) Uani 0.232(9) 1 d D U P E 1
C_53b C 0.9426(11) 0.1321(7) 0.8731(7) 0.053(4) Uani 0.768(9) 1 d D U P E 2
H0_53b H 0.886 0.1083 0.865 0.063 Uiso 0.768(9) 1 calc R U P E 2
Cl1_53b Cl 1.0277(8) 0.0942(4) 0.9090(3) 0.050(2) Uani 0.768(9) 1 d D U P E 2
Cl2_53b Cl 0.9122(5) 0.1900(3) 0.9127(3) 0.079(2) Uani 0.768(9) 1 d D U P E 2
Cl3_53b Cl 0.9880(4) 0.1548(2) 0.8103(2) 0.0495(18) Uani 0.768(9) 1 d D U P E 2
C_54a C 0.7497(12) 0.7086(7) 0.6792(7) 0.040(4) Uani 0.684(6) 1 d D U P F 1
H0_54a H 0.6973 0.7309 0.663 0.048 Uiso 0.684(6) 1 calc R U P F 1
Cl1_54a Cl 0.7051(8) 0.6441(4) 0.6993(3) 0.047(2) Uani 0.684(6) 1 d D U P F 1
Cl2_54a Cl 0.8027(4) 0.7438(3) 0.7354(3) 0.0531(18) Uani 0.684(6) 1 d D U P F 1
Cl3_54a Cl 0.8310(6) 0.6987(4) 0.6299(3) 0.071(3) Uani 0.684(6) 1 d D U P F 1
C_54b C 0.758(2) 0.7099(17) 0.6612(16) 0.127(11) Uani 0.316(6) 1 d D U P F 2
H0_54b H 0.7021 0.7325 0.6517 0.153 Uiso 0.316(6) 1 calc R U P F 2
Cl1_54b Cl 0.728(3) 0.6519(19) 0.6996(18) 0.149(14) Uani 0.316(6) 1 d D U P F 2
Cl2_54b Cl 0.8450(18) 0.7490(11) 0.6962(15) 0.155(9) Uani 0.316(6) 1 d D U P F 2
Cl3_54b Cl 0.8080(14) 0.6865(10) 0.6023(13) 0.113(9) Uani 0.316(6) 1 d D U P F 2
C_55a C 0.8108(12) 0.4589(8) 0.3649(7) 0.082(5) Uani 0.788(8) 1 d D U P C 1
H0_55a H 0.7462 0.4691 0.3735 0.098 Uiso 0.788(8) 1 calc R U P C 1
Cl1_55a Cl 0.8913(5) 0.4890(3) 0.4130(3) 0.088(2) Uani 0.788(8) 1 d D U P C 1
Cl2_55a Cl 0.8326(4) 0.4812(3) 0.2985(3) 0.086(3) Uani 0.788(8) 1 d D U P C 1
Cl3_55a Cl 0.8208(6) 0.3856(3) 0.3661(3) 0.102(3) Uani 0.788(8) 1 d D U P C 1
C_56 C 0.7038(12) 0.0988(7) 0.4641(7) 0.082(4) Uani 1 1 d D U . . .
H0_56 H 0.6656 0.0675 0.4478 0.098 Uiso 1 1 calc R U . . .
Cl1_56 Cl 0.7060(4) 0.0963(2) 0.5369(2) 0.0837(16) Uani 1 1 d D U . . .
Cl2_56 Cl 0.6566(6) 0.1613(3) 0.4429(3) 0.121(2) Uani 1 1 d D U . . .
Cl3_56 Cl 0.8192(6) 0.0935(5) 0.4481(5) 0.188(4) Uani 1 1 d D U . . .
C_57a C 0.8795(11) 0.6420(8) 0.4351(8) 0.047(4) Uani 0.684(6) 1 d D U P F 1
H0_57a H 0.9308 0.6164 0.4459 0.056 Uiso 0.684(6) 1 calc R U P F 1
Cl1_57a Cl 0.8343(4) 0.6716(3) 0.4951(3) 0.062(2) Uani 0.684(6) 1 d D U P F 1
Cl2_57a Cl 0.7828(4) 0.6044(3) 0.4060(4) 0.077(2) Uani 0.684(6) 1 d D U P F 1
Cl3_57a Cl 0.9210(7) 0.6929(5) 0.3960(4) 0.093(3) Uani 0.684(6) 1 d D U P F 1
C_57b C 0.891(2) 0.6492(13) 0.4164(15) 0.137(11) Uani 0.316(6) 1 d D U P F 2
H0A_57b H 0.9527 0.6316 0.4226 0.165 Uiso 0.316(6) 1 calc R U P F 2
Cl1_57b Cl 0.901(2) 0.7207(9) 0.4183(9) 0.111(9) Uani 0.316(6) 1 d D U P F 2
Cl2_57b Cl 0.813(3) 0.6274(14) 0.4641(13) 0.198(13) Uani 0.316(6) 1 d D U P F 2
Cl3_57b Cl 0.836(2) 0.6300(9) 0.3535(10) 0.169(11) Uani 0.316(6) 1 d D U P F 2
C_58a C 0.8538(19) 0.9197(13) 0.6239(12) 0.095(5) Uani 0.5 1 d D U P G 1
H0_58a H 0.9074 0.9028 0.6063 0.115 Uiso 0.5 1 calc R U P G 1
Cl1_58a Cl 0.815(3) 0.9770(13) 0.5868(14) 0.077(6) Uani 0.5 1 d D U P G 1
Cl2_58a Cl 0.8896(10) 0.9429(6) 0.6907(7) 0.112(4) Uani 0.5 1 d D U P G 1
Cl3_58a Cl 0.7630(10) 0.8712(6) 0.6281(7) 0.104(4) Uani 0.5 1 d D U P G 1
C_58b C 0.865(2) 0.9251(12) 0.6276(11) 0.097(5) Uani 0.5 1 d D U P H 2
H0A_58b H 0.8959 0.8989 0.6035 0.117 Uiso 0.5 1 calc R U P H 2
Cl1_58b Cl 0.820(3) 0.9802(12) 0.5895(12) 0.064(5) Uani 0.5 1 d D U P H 2
Cl2_58b Cl 0.9456(13) 0.9511(8) 0.6800(8) 0.140(5) Uani 0.5 1 d D U P H 2
Cl3_58b Cl 0.7824(11) 0.8905(7) 0.6648(7) 0.108(4) Uani 0.5 1 d D U P H 2
C_59a C 0.9468(12) 0.4859(8) 0.6013(7) 0.052(4) Uani 0.684(6) 1 d D U P F 1
H0_59a H 0.9931 0.4895 0.6333 0.062 Uiso 0.684(6) 1 calc R U P F 1
Cl1_59a Cl 0.9992(5) 0.4552(4) 0.5458(3) 0.086(3) Uani 0.684(6) 1 d D U P F 1
Cl2_59a Cl 0.9056(7) 0.5515(3) 0.5817(5) 0.104(3) Uani 0.684(6) 1 d D U P F 1
Cl3_59a Cl 0.8511(10) 0.4449(6) 0.6189(5) 0.045(3) Uani 0.684(6) 1 d D U P F 1
C_59b C 0.9333(18) 0.4984(13) 0.6431(12) 0.100(10) Uani 0.316(6) 1 d D U P F 2
H0_59b H 0.9858 0.4817 0.6654 0.12 Uiso 0.316(6) 1 calc R U P F 2
Cl1_59b Cl 0.975(2) 0.5371(10) 0.5885(12) 0.135(9) Uani 0.316(6) 1 d D U P F 2
Cl2_59b Cl 0.8680(15) 0.5411(9) 0.6832(11) 0.133(9) Uani 0.316(6) 1 d D U P F 2
Cl3_59b Cl 0.858(3) 0.4476(17) 0.6141(18) 0.096(13) Uani 0.316(6) 1 d D U P F 2
C_60 C 0.9150(14) 0.9630(8) 0.8441(8) 0.082(5) Uani 0.7 1 d D U P . .
H0_60 H 0.8709 0.9823 0.8672 0.099 Uiso 0.7 1 calc R U P . .
Cl1_60 Cl 0.8575(6) 0.9043(4) 0.8136(4) 0.092(2) Uani 0.7 1 d D U P . .
Cl2_60 Cl 1.0113(6) 0.9430(4) 0.8847(4) 0.107(3) Uani 0.7 1 d D U P . .
Cl3_60 Cl 0.9535(5) 1.0095(4) 0.7931(4) 0.097(3) Uani 0.7 1 d D U P . .
C_61a C 0.8284(17) 0.8978(10) 0.4616(10) 0.082(7) Uani 0.5 1 d D U P I 1
H0_61a H 0.8799 0.9129 0.4868 0.099 Uiso 0.5 1 calc R U P I 1
Cl1_61a Cl 0.7644(11) 0.8470(6) 0.4948(7) 0.100(5) Uani 0.5 1 d D U P I 1
Cl2_61a Cl 0.8747(9) 0.8693(6) 0.4026(7) 0.111(5) Uani 0.5 1 d D U P I 1
Cl3_61a Cl 0.7521(14) 0.9500(6) 0.4414(10) 0.093(6) Uani 0.5 1 d D U P I 1
C_61b C 0.8254(19) 0.8804(11) 0.4836(11) 0.104(8) Uani 0.5 1 d D U P J 2
H0A_61b H 0.8779 0.9018 0.5027 0.125 Uiso 0.5 1 calc R U P J 2
Cl1_61b Cl 0.7638(11) 0.8401(7) 0.5310(7) 0.095(5) Uani 0.5 1 d D U P J 2
Cl2_61b Cl 0.8680(11) 0.8319(9) 0.4382(7) 0.142(6) Uani 0.5 1 d D U P J 2
Cl3_61b Cl 0.7466(17) 0.9243(8) 0.4504(9) 0.110(7) Uani 0.5 1 d D U P J 2
C_62 C 0.952(2) 0.7938(11) 0.8941(11) 0.163(9) Uani 0.5 1 d D U P . .
H0_62 H 0.9576 0.8315 0.8785 0.196 Uiso 0.5 1 calc R U P . .
Cl1_62 Cl 0.9535(12) 0.7952(7) 0.9644(6) 0.136(5) Uani 0.5 1 d D U P . .
Cl2_62 Cl 1.0370(15) 0.7507(9) 0.8717(7) 0.179(7) Uani 0.5 1 d D U P . .
Cl3_62 Cl 0.8435(16) 0.7626(11) 0.8753(10) 0.211(9) Uani 0.5 1 d D U P . .
C_63a C 0.9278(15) 0.5612(10) 0.1316(9) 0.112(6) Uani 0.684(6) 1 d D U P F 1
H0_63a H 0.9865 0.5828 0.1268 0.135 Uiso 0.684(6) 1 calc R U P F 1
Cl1_63a Cl 0.8893(7) 0.5694(6) 0.1962(5) 0.121(4) Uani 0.684(6) 1 d D U P F 1
Cl2_63a Cl 0.9474(11) 0.4903(7) 0.1315(7) 0.160(5) Uani 0.684(6) 1 d D U P F 1
Cl3_63a Cl 0.8385(13) 0.5804(9) 0.0846(8) 0.218(7) Uani 0.684(6) 1 d D U P F 1
C_63b C 0.979(2) 0.4354(12) 0.1027(12) 0.112(10) Uani 0.316(6) 1 d D U P F 2
H0_63b H 1.0256 0.4258 0.0759 0.134 Uiso 0.316(6) 1 calc R U P F 2
Cl1_63b Cl 0.9624(19) 0.5084(9) 0.1016(8) 0.100(7) Uani 0.316(6) 1 d D U P F 2
Cl2_63b Cl 1.0180(17) 0.4115(10) 0.1683(10) 0.131(8) Uani 0.316(6) 1 d D U P F 2
Cl3_63b Cl 0.873(2) 0.3984(12) 0.0859(13) 0.171(11) Uani 0.316(6) 1 d D U P F 2
C_64a C 0.7803(18) 0.2142(12) 0.2081(12) 0.091(9) Uani 0.355(11) 1 d D U P K 1
H0_64a H 0.7218 0.2287 0.1898 0.109 Uiso 0.355(11) 1 calc R U P K 1
Cl1_64a Cl 0.8336(12) 0.2642(7) 0.2522(8) 0.103(7) Uani 0.355(11) 1 d D U P K 1
Cl2_64a Cl 0.8600(12) 0.1959(8) 0.1587(9) 0.093(6) Uani 0.355(11) 1 d D U P K 1
Cl3_64a Cl 0.7553(13) 0.1556(8) 0.2462(8) 0.103(6) Uani 0.355(11) 1 d D U P K 1
C_64b C 0.8163(19) 0.2280(14) 0.1660(13) 0.103(11) Uani 0.245(11) 1 d D U P K 2
H0_64b H 0.7601 0.2433 0.1459 0.124 Uiso 0.245(11) 1 calc R U P K 2
Cl1_64b Cl 0.7857(16) 0.1974(12) 0.2280(9) 0.087(8) Uani 0.245(11) 1 d D U P K 2
Cl2_64b Cl 0.899(2) 0.2804(13) 0.1826(12) 0.137(12) Uani 0.245(11) 1 d D U P K 2
Cl3_64b Cl 0.8688(17) 0.1787(12) 0.1260(10) 0.092(8) Uani 0.245(11) 1 d D U P K 2
C_65b C 0.897(3) 0.2064(17) 0.3862(16) 0.151(12) Uani 0.25 1 d D U P L 2
H0_65b H 0.848 0.2012 0.4128 0.181 Uiso 0.25 1 calc R U P L 2
Cl1_65b Cl 0.886(3) 0.2695(14) 0.3538(14) 0.163(12) Uani 0.25 1 d D U P L 2
Cl2_65b Cl 0.887(3) 0.1556(16) 0.3350(17) 0.182(12) Uani 0.25 1 d D U P L 2
Cl3_65b Cl 1.009(2) 0.2066(13) 0.4201(14) 0.150(10) Uani 0.25 1 d D U P L 2
C_66a C 0.914(3) 0.557(2) 0.9347(17) 0.139(12) Uani 0.25 1 d D U P M 1
H0_66a H 0.9818 0.5515 0.9421 0.167 Uiso 0.25 1 calc R U P M 1
Cl1_66a Cl 0.889(3) 0.5831(15) 0.8681(14) 0.122(12) Uani 0.25 1 d D U P M 1
Cl2_66a Cl 0.870(3) 0.5997(16) 0.9832(15) 0.150(12) Uani 0.25 1 d D U P M 1
Cl3_66a Cl 0.849(3) 0.4957(15) 0.9428(19) 0.132(12) Uani 0.25 1 d D U P M 1
C_66b C 0.831(2) 0.5722(16) 0.9082(15) 0.087(9) Uani 0.25 1 d D U P N 2
H0A_66b H 0.7674 0.5871 0.9119 0.104 Uiso 0.25 1 calc R U P N 2
Cl1_66b Cl 0.870(2) 0.5800(16) 0.8413(11) 0.087(8) Uani 0.25 1 d D U P N 2
Cl2_66b Cl 0.834(3) 0.4993(14) 0.9155(15) 0.127(12) Uani 0.25 1 d D U P N 2
Cl3_66b Cl 0.9171(19) 0.6110(12) 0.9434(11) 0.085(7) Uani 0.25 1 d D U P N 2
C_66c C 0.818(3) 0.5993(18) 0.9022(15) 0.141(12) Uani 0.25 1 d D U P O 3
H0A_66c H 0.7541 0.5856 0.9106 0.169 Uiso 0.25 1 calc R U P O 3
Cl1_66c Cl 0.8175(19) 0.6289(15) 0.8363(10) 0.121(8) Uani 0.25 1 d D U P O 3
Cl2_66c Cl 0.894(4) 0.5452(19) 0.8952(19) 0.205(17) Uani 0.25 1 d D U P O 3
Cl3_66c Cl 0.860(3) 0.6486(15) 0.9501(11) 0.137(10) Uani 0.25 1 d D U P O 3
C_66d C 0.829(3) 0.530(3) 0.934(2) 0.232(19) Uani 0.25 1 d D U P P 4
H0A_66d H 0.7623 0.5396 0.938 0.278 Uiso 0.25 1 calc R U P P 4
Cl1_66d Cl 0.850(4) 0.463(3) 0.960(2) 0.235(19) Uani 0.25 1 d D U P P 4
Cl2_66d Cl 0.904(3) 0.577(3) 0.9676(19) 0.222(18) Uani 0.25 1 d D U P P 4
Cl3_66d Cl 0.856(2) 0.536(3) 0.8637(17) 0.204(17) Uani 0.25 1 d D U P P 4
C_67a C 0.9230(18) 0.2911(12) 0.9972(11) 0.124(8) Uani 0.5 1 d D U P Q 1
H0_67a H 0.9701 0.3041 1.0262 0.148 Uiso 0.5 1 calc R U P Q 1
Cl1_67a Cl 0.919(2) 0.3353(11) 0.9413(9) 0.101(8) Uani 0.5 1 d D U P Q 1
Cl2_67a Cl 0.8133(10) 0.2837(6) 1.0224(5) 0.095(4) Uani 0.5 1 d D U P Q 1
Cl3_67a Cl 0.9484(15) 0.2241(8) 0.9739(9) 0.176(7) Uani 0.5 1 d D U P Q 1
C_67b C 0.8935(16) 0.3487(12) 1.0055(11) 0.121(8) Uani 0.5 1 d D U P R 2
H0_67b H 0.955 0.3497 1.0269 0.145 Uiso 0.5 1 calc R U P R 2
Cl1_67b Cl 0.8073(9) 0.3181(8) 1.0427(7) 0.130(5) Uani 0.5 1 d D U P R 2
Cl2_67b Cl 0.905(2) 0.3238(10) 0.9392(10) 0.106(8) Uani 0.5 1 d D U P R 2
Cl3_67b Cl 0.8477(9) 0.4144(7) 0.9987(8) 0.136(5) Uani 0.5 1 d D U P R 2
C_68a C 0.8624(11) 0.7899(7) 0.2235(7) 0.041(4) Uani 0.684(6) 1 d D U P F 1
H0_68a H 0.8058 0.8038 0.2027 0.049 Uiso 0.684(6) 1 calc R U P F 1
Cl1_68a Cl 0.8356(6) 0.7762(5) 0.2925(4) 0.055(2) Uani 0.684(6) 1 d D U P F 1
Cl2_68a Cl 0.9521(6) 0.8399(4) 0.2240(4) 0.053(2) Uani 0.684(6) 1 d D U P F 1
Cl3_68a Cl 0.9007(8) 0.7303(4) 0.1918(5) 0.063(3) Uani 0.684(6) 1 d D U P F 1
C_68b C 0.9086(18) 0.6392(14) 0.1657(12) 0.091(9) Uani 0.316(6) 1 d D U P F 2
H0A_68b H 0.9706 0.6314 0.1513 0.11 Uiso 0.316(6) 1 calc R U P F 2
Cl1_68b Cl 0.900(3) 0.7116(11) 0.1769(13) 0.112(9) Uani 0.316(6) 1 d D U P F 2
Cl2_68b Cl 0.9012(11) 0.6065(10) 0.2308(9) 0.094(6) Uani 0.316(6) 1 d D U P F 2
Cl3_68b Cl 0.8183(12) 0.6131(8) 0.1186(8) 0.086(6) Uani 0.316(6) 1 d D U P F 2
C_69a C 1.0057(17) 1.0341(11) 0.0307(10) 0.106(7) Uani 0.5 1 d D U P S 1
H0_69a H 1.059 1.0382 0.0065 0.127 Uiso 0.5 1 calc R U P S 1
Cl1_69a Cl 1.0397(9) 1.0009(6) 0.0903(6) 0.114(4) Uani 0.5 1 d D U P S 1
Cl2_69a Cl 0.9107(10) 1.0001(6) -0.0038(6) 0.121(4) Uani 0.5 1 d D U P S 1
Cl3_69a Cl 0.9646(11) 1.0995(6) 0.0499(8) 0.140(5) Uani 0.5 1 d D U P S 1
C_69b C 0.9091(18) 0.9490(11) 0.0971(9) 0.117(7) Uani 0.5 1 d D U P T 2
H0A_69b H 0.9423 0.952 0.1339 0.14 Uiso 0.5 1 calc R U P T 2
Cl1_69b Cl 0.7992(9) 0.9782(7) 0.0992(7) 0.118(4) Uani 0.5 1 d D U P T 2
Cl2_69b Cl 0.8966(11) 0.8773(7) 0.0777(7) 0.133(5) Uani 0.5 1 d D U P T 2
Cl3_69b Cl 0.9702(8) 0.9892(7) 0.0495(6) 0.126(5) Uani 0.5 1 d D U P T 2
C_70a C 0.8764(15) 0.9726(11) 0.1990(11) 0.113(7) Uani 0.5 1 d D U P U 1
H0_70a H 0.9424 0.9605 0.1982 0.135 Uiso 0.5 1 calc R U P U 1
Cl1_70a Cl 0.8737(11) 1.0451(8) 0.2005(9) 0.143(6) Uani 0.5 1 d D U P U 1
Cl2_70a Cl 0.8280(9) 0.9478(6) 0.2593(6) 0.111(4) Uani 0.5 1 d D U P U 1
Cl3_70a Cl 0.8117(9) 0.9494(7) 0.1381(6) 0.113(4) Uani 0.5 1 d D U P U 1
C_70b C 0.824(2) 0.8443(14) 0.2569(13) 0.204(13) Uani 0.5 1 d D U P V 2
H0A_70b H 0.7736 0.8381 0.2276 0.244 Uiso 0.5 1 calc R U P V 2
Cl1_70b Cl 0.8022(17) 0.9059(9) 0.2942(9) 0.205(9) Uani 0.5 1 d D U P V 2
Cl2_70b Cl 0.933(2) 0.8510(15) 0.2271(14) 0.210(13) Uani 0.5 1 d D U P V 2
Cl3_70b Cl 0.827(3) 0.7882(13) 0.3024(14) 0.218(14) Uani 0.5 1 d D U P V 2
O_101b O 0.783(3) 0.4362(17) 0.2307(16) 0.026(11) Uani 0.212(8) 1 d . U P C 2

loop_
_atom_site_aniso_label
_atom_site_aniso_U_11
_atom_site_aniso_U_22
_atom_site_aniso_U_33
_atom_site_aniso_U_23
_atom_site_aniso_U_13
_atom_site_aniso_U_12
N_11 0.029(4) 0.019(4) 0.032(5) 0.004(3) 0.007(4) 0.004(3)
CN_11 0.030(5) 0.026(8) 0.060(9) 0.008(7) 0.007(5) 0.002(4)
CA_11 0.027(6) 0.024(5) 0.027(4) 0.003(3) 0.002(3) -0.001(4)
CB_11 0.026(6) 0.021(5) 0.028(4) 0.002(3) 0.005(4) 0.000(4)
CG_11 0.028(6) 0.017(4) 0.030(4) 0.003(3) 0.003(4) 0.003(4)
CD_11 0.036(8) 0.019(4) 0.031(5) 0.002(4) 0.008(5) 0.000(4)
CE_11 0.044(8) 0.020(5) 0.027(5) 0.000(4) 0.008(4) -0.004(5)
CZ_11 0.035(8) 0.023(5) 0.028(4) 0.005(3) 0.007(4) -0.003(5)
C_11 0.026(5) 0.035(7) 0.029(4) 0.006(4) 0.001(3) -0.001(5)
O_11 0.029(4) 0.109(10) 0.035(5) 0.025(6) -0.003(4) -0.016(5)
N_12 0.022(5) 0.025(6) 0.024(4) 0.005(3) -0.001(3) 0.001(4)
CA_12 0.039(6) 0.031(5) 0.025(4) 0.010(3) 0.000(4) 0.004(4)
CB_12 0.063(9) 0.032(5) 0.047(7) 0.015(4) 0.012(6) 0.006(4)
CG_12 0.103(10) 0.042(6) 0.103(12) 0.012(6) 0.059(9) 0.016(6)
CD1_12 0.110(10) 0.095(14) 0.26(3) -0.031(15) 0.018(10) 0.032(8)
CD2_12 0.135(14) 0.053(7) 0.085(14) 0.009(7) 0.038(11) 0.008(7)
C_12 0.040(5) 0.027(5) 0.021(5) 0.010(4) -0.001(4) 0.001(4)
O_12 0.042(4) 0.034(6) 0.038(5) -0.003(4) 0.003(4) 0.000(4)
N_13 0.058(5) 0.034(5) 0.031(5) 0.003(4) -0.006(4) -0.007(4)
CN_13 0.059(6) 0.052(10) 0.053(9) 0.008(7) -0.005(5) -0.013(6)
CA_13 0.116(8) 0.027(5) 0.037(5) 0.001(4) -0.012(5) 0.007(5)
CB_13 0.078(7) 0.026(5) 0.040(5) 0.002(4) -0.009(4) -0.008(4)
CG_13 0.068(6) 0.025(5) 0.029(5) 0.006(4) 0.000(4) -0.007(4)
CD_13 0.126(10) 0.032(7) 0.033(5) -0.003(4) -0.020(5) 0.013(7)
OE_13 0.158(10) 0.034(5) 0.032(5) -0.001(4) -0.012(5) 0.023(6)
OZ_13 0.076(6) 0.023(5) 0.039(5) 0.008(4) -0.005(4) -0.010(4)
CB1_13 0.065(6) 0.030(6) 0.037(7) 0.008(5) 0.008(5) -0.007(4)
CG1_13 0.063(6) 0.039(6) 0.033(6) 0.009(5) 0.009(4) -0.010(4)
CD1_13 0.060(7) 0.040(7) 0.036(7) 0.008(5) 0.015(5) -0.012(5)
CD2_13 0.064(6) 0.049(7) 0.042(7) 0.004(6) 0.008(5) -0.005(5)
CE1_13 0.059(7) 0.050(8) 0.043(7) 0.005(6) 0.014(5) -0.011(5)
CE2_13 0.060(7) 0.051(8) 0.040(7) 0.007(5) 0.012(5) -0.010(5)
CZ_13 0.057(7) 0.050(8) 0.040(7) 0.007(5) 0.014(5) -0.010(5)
C_13 0.133(9) 0.030(5) 0.051(8) -0.001(5) -0.033(7) 0.005(5)
O_13 0.132(9) 0.039(7) 0.115(11) -0.012(7) -0.027(7) 0.000(6)
N_14 0.138(9) 0.028(4) 0.032(6) 0.000(4) -0.035(6) 0.006(5)
CA_14 0.154(9) 0.029(5) 0.033(5) -0.001(4) -0.032(5) 0.004(5)
CB_14a 0.168(12) 0.028(7) 0.032(5) 0.000(5) -0.026(6) 0.000(8)
CG_14a 0.179(12) 0.036(8) 0.034(6) 0.003(6) -0.032(7) 0.000(9)
CD1_14a 0.181(12) 0.060(12) 0.048(11) 0.010(10) -0.037(8) 0.000(9)
CD2_14a 0.193(15) 0.041(14) 0.042(8) -0.001(8) -0.024(9) -0.002(12)
CB_14b 0.172(12) 0.035(7) 0.031(6) 0.000(5) -0.032(6) -0.004(8)
CG_14b 0.177(13) 0.041(10) 0.027(7) -0.003(7) -0.032(8) 0.003(10)
CD1_14b 0.177(13) 0.060(18) 0.024(13) -0.013(13) -0.031(9) 0.000(10)
CD2_14b 0.180(16) 0.036(14) 0.027(8) -0.001(8) -0.030(9) 0.005(13)
C_14 0.096(7) 0.026(5) 0.016(5) -0.004(4) -0.004(5) 0.005(5)
O_14 0.097(6) 0.036(6) 0.020(5) 0.012(4) 0.002(4) -0.002(5)
N_15 0.077(6) 0.027(5) 0.025(5) -0.001(4) -0.004(4) 0.014(4)
CN_15 0.081(6) 0.047(10) 0.069(11) -0.007(8) -0.016(6) 0.014(6)
CA_15 0.034(6) 0.026(5) 0.024(4) 0.002(3) 0.006(4) -0.005(4)
CB_15 0.045(6) 0.031(6) 0.025(5) 0.001(4) 0.004(4) 0.000(5)
CG_15 0.051(6) 0.027(5) 0.024(5) 0.003(3) 0.003(4) 0.003(4)
CD_15 0.055(8) 0.027(5) 0.020(5) 0.006(4) 0.009(5) 0.003(5)
CE_15 0.058(7) 0.027(6) 0.024(5) 0.005(4) 0.010(5) 0.006(5)
CZ_15 0.060(8) 0.029(6) 0.024(5) 0.004(4) 0.010(5) 0.004(5)
C_15 0.049(5) 0.029(7) 0.027(4) 0.001(4) 0.012(3) -0.006(5)
O_15 0.050(5) 0.112(10) 0.033(6) 0.014(6) 0.009(4) -0.025(5)
N_16 0.043(6) 0.025(6) 0.025(4) 0.006(3) 0.014(3) -0.007(4)
CA_16 0.084(8) 0.024(5) 0.027(4) 0.004(3) 0.023(4) -0.018(5)
CB_16 0.197(14) 0.031(5) 0.024(7) 0.004(4) 0.024(7) 0.023(6)
CG_16 0.264(17) 0.035(6) 0.030(8) -0.002(6) 0.035(10) -0.003(7)
CD1_16 0.269(17) 0.076(13) 0.056(13) -0.012(11) 0.039(10) -0.020(9)
CD2_16 0.291(19) 0.044(8) 0.072(14) -0.007(8) 0.030(13) 0.015(10)
C_16 0.049(5) 0.021(5) 0.025(5) 0.007(4) 0.018(4) -0.003(4)
O_16 0.050(5) 0.026(5) 0.036(5) 0.000(4) 0.018(4) 0.001(4)
N_17 0.042(5) 0.019(5) 0.023(4) 0.001(3) 0.008(3) -0.005(4)
CN_17 0.046(5) 0.045(9) 0.033(7) -0.006(6) 0.003(5) -0.007(5)
CA_17 0.034(5) 0.021(4) 0.028(5) 0.005(3) 0.005(4) 0.004(3)
CB_17 0.029(5) 0.022(4) 0.028(5) 0.004(3) 0.002(4) 0.002(3)
CG_17 0.037(6) 0.022(4) 0.025(4) 0.001(3) 0.006(4) 0.000(4)
CD_17 0.046(7) 0.023(5) 0.032(5) 0.007(4) 0.012(5) 0.005(4)
OE_17 0.053(6) 0.023(4) 0.030(4) 0.007(3) 0.013(4) 0.005(4)
OZ_17 0.029(4) 0.024(4) 0.041(5) 0.011(3) 0.004(4) 0.003(3)
CB1_17 0.044(5) 0.028(5) 0.041(8) 0.012(5) -0.002(5) -0.001(4)
CG1_17 0.043(5) 0.039(5) 0.031(7) 0.019(5) -0.008(4) -0.006(4)
CD1_17 0.044(6) 0.043(6) 0.030(7) 0.015(5) -0.012(5) -0.002(4)
CD2_17 0.043(6) 0.041(6) 0.053(8) 0.010(5) -0.009(5) -0.005(4)
CE1_17 0.047(6) 0.052(7) 0.045(8) 0.016(6) -0.008(5) -0.003(5)
CE2_17 0.040(6) 0.050(7) 0.052(9) 0.012(6) -0.010(5) -0.005(5)
CZ_17 0.039(6) 0.050(7) 0.048(8) 0.016(6) -0.007(5) -0.004(5)
C_17 0.039(5) 0.022(4) 0.028(6) 0.009(4) 0.009(4) 0.006(4)
O_17 0.037(5) 0.035(5) 0.050(6) -0.001(4) 0.003(4) 0.008(4)
N_18 0.032(5) 0.021(4) 0.027(5) 0.005(3) 0.009(4) 0.007(3)
CA_18 0.035(5) 0.022(4) 0.044(6) 0.007(4) 0.012(4) 0.007(3)
CB_18 0.057(7) 0.022(6) 0.046(6) 0.009(4) 0.023(5) 0.012(5)
CG_18 0.063(7) 0.021(6) 0.058(6) 0.012(5) 0.030(5) 0.009(6)
CD1_18 0.069(7) 0.045(10) 0.069(8) 0.013(7) 0.024(6) 0.001(7)
CD2_18 0.075(10) 0.032(9) 0.060(6) 0.014(5) 0.031(6) 0.019(8)
C_18 0.034(4) 0.017(4) 0.026(6) -0.001(4) 0.006(4) 0.006(3)
O_18 0.036(4) 0.026(5) 0.034(5) 0.006(4) 0.002(4) 0.004(4)
N_21a 0.051(7) 0.027(5) 0.035(9) 0.004(5) 0.019(6) -0.007(4)
CN_21a 0.054(8) 0.030(12) 0.09(2) -0.015(12) 0.012(7) -0.004(6)
N_21b 0.092(12) 0.033(6) 0.040(12) 0.014(6) 0.038(9) 0.009(6)
CN_21b 0.092(12) 0.040(15) 0.07(3) 0.011(16) 0.035(9) 0.009(7)
CA_21 0.052(7) 0.035(5) 0.036(4) 0.012(4) 0.016(4) 0.003(5)
CB_21 0.069(8) 0.035(5) 0.043(6) 0.013(4) 0.027(5) 0.009(5)
CG_21 0.080(7) 0.035(4) 0.044(5) 0.011(4) 0.028(5) 0.008(4)
CD_21 0.094(10) 0.031(6) 0.042(6) 0.010(4) 0.026(5) 0.004(6)
CE_21 0.090(9) 0.028(6) 0.033(6) 0.011(4) 0.017(5) -0.001(6)
CZ_21 0.073(10) 0.026(6) 0.037(5) 0.009(4) 0.013(5) 0.004(6)
C_21 0.039(5) 0.035(6) 0.035(5) 0.014(4) 0.013(4) 0.005(4)
O_21 0.037(5) 0.070(8) 0.067(7) 0.000(6) 0.014(4) 0.002(5)
N_22 0.029(5) 0.040(6) 0.030(4) 0.003(4) 0.004(4) -0.004(4)
CA_22 0.045(6) 0.044(5) 0.030(4) 0.004(3) 0.009(4) -0.017(4)
CB_22 0.071(8) 0.041(5) 0.025(6) 0.005(4) 0.011(6) -0.013(5)
CG_22 0.104(9) 0.051(7) 0.022(6) 0.005(5) 0.014(6) -0.033(6)
CD1_22 0.105(9) 0.087(12) 0.046(10) 0.003(9) 0.018(7) -0.042(7)
CD2_22 0.126(11) 0.051(8) 0.050(10) 0.013(7) 0.008(8) -0.031(7)
C_22 0.029(4) 0.030(7) 0.027(4) 0.002(4) 0.003(3) -0.008(4)
O_22 0.031(4) 0.047(6) 0.034(5) 0.014(5) 0.001(3) -0.004(4)
N_23 0.027(4) 0.032(6) 0.025(4) 0.002(3) 0.005(3) -0.002(4)
CN_23 0.029(5) 0.064(11) 0.025(7) 0.002(7) 0.006(4) 0.003(5)
CA_23 0.031(5) 0.024(4) 0.019(4) -0.001(3) 0.001(3) -0.006(4)
CB_23 0.026(5) 0.027(4) 0.020(4) -0.001(3) 0.003(3) 0.000(4)
CG_23 0.023(5) 0.026(5) 0.024(4) 0.002(3) 0.005(3) 0.002(4)
CD_23 0.037(7) 0.029(5) 0.024(4) 0.002(4) 0.005(4) -0.006(5)
OE_23 0.050(6) 0.025(4) 0.024(4) -0.003(3) 0.011(4) -0.009(3)
OZ_23 0.036(5) 0.027(5) 0.028(4) 0.000(3) -0.003(3) 0.000(4)
CB1_23 0.047(6) 0.044(7) 0.029(5) -0.005(4) -0.002(4) 0.000(5)
CG1_23 0.033(5) 0.023(6) 0.035(5) -0.010(4) 0.002(4) 0.016(4)
CD1_23 0.040(6) 0.032(7) 0.035(6) -0.006(5) -0.004(4) 0.009(5)
CD2_23 0.042(6) 0.036(7) 0.039(5) -0.007(5) -0.003(4) 0.011(5)
CE1_23 0.037(6) 0.031(7) 0.046(6) -0.008(5) -0.004(4) 0.012(5)
CE2_23 0.046(7) 0.041(8) 0.045(6) -0.007(5) -0.006(5) 0.006(5)
CZ_23 0.038(6) 0.034(7) 0.046(6) -0.010(5) -0.002(5) 0.012(5)
C_23 0.039(5) 0.026(5) 0.017(5) -0.007(4) -0.005(4) 0.000(4)
O_23 0.041(5) 0.070(7) 0.046(6) 0.018(5) -0.012(4) -0.007(4)
N_24 0.053(6) 0.038(5) 0.033(5) 0.009(4) -0.017(4) -0.009(4)
CA_24a 0.090(11) 0.036(5) 0.035(6) 0.007(4) -0.026(6) -0.008(5)
CB_24a 0.099(15) 0.049(12) 0.038(6) 0.001(6) -0.020(7) -0.017(10)
CG_24a 0.114(17) 0.083(18) 0.043(8) 0.015(9) -0.023(8) -0.006(12)
CD1_24a 0.122(18) 0.05(2) 0.048(10) 0.001(10) -0.018(10) -0.025(15)
CD2_24a 0.122(17) 0.17(4) 0.056(15) 0.024(17) -0.030(10) -0.035(14)
CA_24b 0.075(9) 0.035(5) 0.042(8) 0.007(4) -0.030(7) -0.007(5)
CB_24b 0.080(15) 0.037(12) 0.040(7) 0.006(6) -0.029(7) -0.003(9)
CG_24b 0.089(15) 0.052(18) 0.050(10) 0.016(9) -0.019(9) -0.003(11)
CD1_24b 0.088(16) 0.04(2) 0.054(16) 0.007(14) -0.021(10) -0.008(11)
CD2_24b 0.10(2) 0.14(4) 0.050(10) 0.003(9) -0.020(10) -0.007(18)
C_24 0.072(6) 0.038(4) 0.034(7) 0.008(4) -0.027(5) -0.007(4)
O_24 0.070(6) 0.027(5) 0.064(7) -0.006(5) -0.028(5) 0.003(4)
N_25 0.067(5) 0.032(4) 0.032(6) 0.018(4) -0.017(4) -0.012(3)
CN_25 0.068(6) 0.056(9) 0.070(12) 0.014(8) -0.024(6) -0.020(5)
CA_25 0.028(6) 0.037(5) 0.039(5) 0.017(4) 0.005(4) -0.008(4)
CB_25 0.040(7) 0.035(5) 0.035(6) 0.019(4) -0.002(5) -0.011(4)
CG_25 0.041(6) 0.032(4) 0.030(5) 0.017(3) -0.005(4) -0.010(4)
CD_25 0.047(8) 0.031(5) 0.031(5) 0.021(4) -0.003(5) -0.005(5)
CE_25 0.035(7) 0.029(5) 0.040(6) 0.019(4) 0.009(5) -0.005(5)
CZ_25 0.030(7) 0.033(5) 0.043(5) 0.017(4) 0.008(5) -0.007(5)
C_25 0.038(5) 0.042(7) 0.042(5) 0.022(4) 0.013(4) -0.003(5)
O_25 0.036(5) 0.073(8) 0.063(7) 0.024(6) 0.012(4) -0.003(4)
N_26 0.038(6) 0.047(6) 0.044(5) 0.015(4) 0.012(4) 0.005(5)
CA_26 0.066(7) 0.087(7) 0.043(5) 0.014(4) 0.008(4) 0.047(6)
CB_26 0.210(17) 0.082(7) 0.068(9) 0.016(6) 0.010(9) 0.059(7)
CG_26 0.226(18) 0.123(11) 0.076(10) 0.035(9) 0.015(11) 0.083(11)
CD1_26 0.222(17) 0.18(2) 0.095(18) 0.037(15) 0.017(12) 0.076(12)
CD2_26 0.23(2) 0.118(11) 0.110(18) 0.034(10) 0.036(15) 0.087(12)
C_26 0.043(6) 0.065(8) 0.044(5) 0.013(4) 0.013(4) 0.028(5)
O_26 0.049(5) 0.087(8) 0.060(7) 0.034(6) 0.010(4) 0.017(5)
N_27 0.039(5) 0.049(6) 0.032(4) 0.000(4) 0.004(3) 0.021(4)
CN_27 0.050(6) 0.089(11) 0.045(8) 0.002(7) -0.004(6) 0.001(7)
CA_27 0.040(6) 0.049(5) 0.038(5) -0.001(4) 0.009(4) 0.008(4)
CB_27 0.031(5) 0.036(5) 0.036(5) -0.001(4) 0.005(4) 0.005(4)
CG_27 0.038(6) 0.035(6) 0.034(4) -0.002(4) 0.005(3) 0.008(4)
CD_27 0.051(7) 0.053(8) 0.039(5) 0.003(5) 0.013(5) 0.020(6)
OE_27 0.085(8) 0.077(6) 0.041(5) 0.008(4) 0.017(4) 0.043(5)
OZ_27 0.034(4) 0.045(6) 0.040(5) -0.008(4) 0.003(3) 0.006(4)
CB1_27 0.041(5) 0.041(8) 0.038(5) -0.002(5) 0.005(4) 0.004(5)
CG1_27 0.038(5) 0.018(7) 0.039(5) -0.012(4) 0.002(4) -0.005(4)
CD1_27 0.040(5) 0.027(7) 0.040(6) -0.007(5) 0.006(4) 0.000(5)
CD2_27 0.042(5) 0.040(8) 0.047(6) -0.004(6) 0.007(4) 0.002(5)
CE1_27 0.041(5) 0.033(8) 0.049(7) -0.007(5) 0.006(4) -0.001(5)
CE2_27 0.039(5) 0.030(8) 0.051(7) -0.006(5) 0.009(4) -0.002(5)
CZ_27 0.039(6) 0.033(8) 0.052(7) -0.007(5) 0.009(5) 0.003(5)
C_27 0.063(7) 0.051(6) 0.044(6) -0.002(5) 0.026(5) 0.001(5)
O_27 0.070(7) 0.127(11) 0.107(10) 0.000(8) 0.009(6) -0.026(6)
N_28 0.075(7) 0.034(5) 0.043(6) -0.003(4) 0.025(5) -0.006(4)
CA_28a 0.045(8) 0.033(5) 0.030(7) -0.003(4) 0.010(5) 0.000(5)
CB_28a 0.052(10) 0.029(9) 0.031(7) -0.005(5) 0.015(6) -0.006(7)
CG_28a 0.064(10) 0.041(11) 0.034(8) -0.003(7) 0.018(7) 0.008(8)
CD1_28a 0.064(10) 0.10(2) 0.049(12) -0.029(12) 0.017(8) 0.014(10)
CD2_28a 0.078(14) 0.041(14) 0.037(8) -0.006(7) 0.022(7) -0.002(12)
C_28a 0.041(7) 0.029(5) 0.029(10) 0.003(5) 0.017(6) -0.004(5)
O_28a 0.042(7) 0.022(8) 0.047(12) 0.000(7) 0.012(6) -0.004(5)
CA_28b 0.109(15) 0.043(7) 0.048(7) 0.006(5) 0.035(7) 0.008(7)
CB_28b 0.17(3) 0.054(14) 0.054(8) -0.002(7) 0.016(9) 0.019(13)
CG_28b 0.19(3) 0.12(3) 0.056(10) 0.016(10) 0.019(10) 0.00(2)
CD1_28b 0.21(3) 0.22(6) 0.063(13) -0.006(14) 0.020(13) -0.03(3)
CD2_28b 0.19(3) 0.09(4) 0.067(18) -0.01(2) 0.025(12) -0.01(2)
C_28b 0.099(13) 0.039(6) 0.047(14) 0.009(7) 0.040(10) 0.002(7)
O_28b 0.100(13) 0.040(13) 0.08(3) 0.001(13) 0.036(9) 0.004(8)
N_31 0.068(6) 0.039(7) 0.031(4) 0.003(4) -0.001(3) 0.009(5)
CN_31 0.068(6) 0.096(15) 0.044(9) 0.005(9) -0.005(5) 0.002(6)
CA_31 0.023(6) 0.027(4) 0.028(4) -0.005(3) 0.005(4) 0.004(4)
CB_31 0.043(7) 0.033(6) 0.031(4) -0.002(4) -0.003(4) 0.001(5)
CG_31 0.045(7) 0.030(5) 0.033(4) -0.001(3) 0.005(4) 0.009(5)
CD_31 0.048(9) 0.031(5) 0.033(5) 0.000(4) 0.001(5) 0.009(5)
CE_31 0.040(7) 0.026(5) 0.032(5) -0.003(4) 0.003(5) 0.006(5)
CZ_31 0.034(8) 0.027(5) 0.033(5) -0.004(4) 0.001(5) 0.008(4)
C_31 0.025(4) 0.029(5) 0.028(5) -0.006(4) 0.007(4) 0.003(4)
O_31 0.024(4) 0.043(6) 0.058(6) 0.010(5) 0.006(4) 0.000(4)
N_32 0.022(5) 0.030(5) 0.037(5) 0.001(4) 0.007(4) -0.004(4)
CA_32 0.028(6) 0.028(4) 0.034(4) 0.000(3) 0.007(4) -0.002(4)
CB_32 0.047(8) 0.042(7) 0.034(4) -0.005(4) 0.008(4) -0.005(6)
CG_32 0.059(8) 0.076(9) 0.042(5) 0.016(5) 0.008(5) -0.008(7)
CD1_32 0.119(15) 0.140(16) 0.046(7) -0.001(7) 0.015(7) -0.051(13)
CD2_32 0.063(8) 0.064(11) 0.060(10) 0.010(8) 0.014(6) -0.007(7)
C_32 0.028(5) 0.030(4) 0.028(6) 0.003(4) 0.007(4) 0.000(3)
O_32 0.027(4) 0.029(5) 0.043(5) 0.012(4) 0.004(4) -0.003(3)
N_33 0.020(4) 0.028(4) 0.032(5) 0.002(3) 0.007(4) 0.003(3)
CN_33 0.025(5) 0.034(8) 0.044(8) -0.003(6) 0.000(5) 0.006(5)
CA_33 0.026(5) 0.028(4) 0.034(4) 0.006(3) 0.009(4) 0.003(3)
CB_33 0.025(5) 0.028(4) 0.027(5) 0.005(3) 0.010(4) 0.002(3)
CG_33 0.030(5) 0.028(4) 0.024(5) 0.007(3) 0.012(4) 0.006(3)
CD_33 0.042(6) 0.027(4) 0.039(7) 0.005(4) 0.020(5) 0.003(4)
OE_33 0.055(6) 0.027(4) 0.039(4) 0.009(3) 0.024(4) 0.006(4)
OZ_33 0.027(4) 0.031(5) 0.020(4) 0.000(3) 0.007(3) 0.000(3)
CB1_33 0.029(5) 0.022(6) 0.020(5) 0.004(4) 0.006(4) 0.002(4)
CG1_33 0.030(4) 0.025(5) 0.019(6) 0.008(4) 0.005(4) 0.002(4)
CD1_33 0.029(5) 0.026(5) 0.029(7) 0.005(4) 0.003(4) 0.003(4)
CD2_33 0.036(5) 0.026(5) 0.016(6) 0.012(4) 0.008(4) 0.005(4)
CE1_33 0.030(5) 0.032(6) 0.026(7) 0.019(5) 0.001(4) 0.002(4)
CE2_33 0.035(5) 0.040(6) 0.027(7) 0.013(5) 0.009(5) 0.003(4)
CZ_33 0.033(5) 0.038(6) 0.024(7) 0.018(5) 0.002(5) 0.004(4)
C_33 0.025(5) 0.029(5) 0.031(5) 0.011(4) 0.013(4) -0.006(4)
O_33 0.027(4) 0.049(6) 0.062(6) 0.005(5) 0.005(4) 0.004(4)
N_34 0.021(5) 0.033(5) 0.027(5) 0.003(3) 0.002(4) -0.009(4)
CA_34 0.046(6) 0.041(5) 0.028(4) 0.000(3) 0.004(4) -0.021(4)
CB_34a 0.089(13) 0.040(5) 0.041(8) 0.007(4) 0.003(8) -0.015(5)
CG_34a 0.121(14) 0.046(7) 0.066(12) -0.008(7) -0.024(11) -0.009(7)
CD1_34a 0.147(17) 0.064(10) 0.16(3) -0.014(11) -0.030(16) 0.009(10)
CD2_34a 0.125(13) 0.078(14) 0.20(3) -0.038(16) -0.017(12) -0.017(9)
CB_34b 0.07(2) 0.044(7) 0.036(13) 0.004(7) 0.004(12) -0.029(8)
CG_34b 0.06(2) 0.061(15) 0.033(17) 0.012(13) 0.001(14) -0.030(12)
CD1_34b 0.07(2) 0.07(2) 0.03(3) 0.02(2) 0.004(16) -0.026(14)
CD2_34b 0.06(2) 0.062(15) 0.04(3) 0.016(16) -0.01(2) -0.034(13)
C_34 0.032(4) 0.031(7) 0.025(4) 0.002(4) -0.004(3) -0.013(4)
O_34 0.033(4) 0.052(7) 0.030(5) 0.014(4) -0.006(3) -0.014(4)
N_35 0.029(4) 0.036(6) 0.021(3) -0.002(3) -0.001(3) -0.009(4)
CN_35 0.029(5) 0.076(12) 0.022(7) 0.007(7) -0.002(4) -0.011(5)
CA_35 0.036(6) 0.042(5) 0.022(5) -0.003(3) 0.004(4) -0.008(4)
CB_35 0.032(6) 0.032(6) 0.019(4) -0.007(4) -0.002(4) -0.012(5)
CG_35 0.031(6) 0.032(5) 0.022(4) -0.004(3) 0.001(4) -0.010(4)
CD_35 0.049(8) 0.036(5) 0.027(5) -0.006(4) 0.003(5) -0.003(5)
CE_35 0.053(8) 0.049(7) 0.031(5) -0.006(5) 0.005(5) 0.000(5)
CZ_35 0.047(8) 0.047(5) 0.025(5) -0.009(4) 0.003(5) -0.004(5)
C_35 0.037(5) 0.040(5) 0.021(5) -0.004(4) 0.001(4) -0.010(4)
O_35 0.038(5) 0.070(7) 0.045(6) 0.021(5) -0.006(4) -0.013(4)
N_36 0.037(5) 0.040(5) 0.017(5) -0.005(4) 0.000(4) -0.013(4)
CA_36 0.049(7) 0.054(5) 0.028(5) 0.007(3) -0.007(4) -0.019(4)
CB_36 0.097(9) 0.089(9) 0.030(5) -0.002(5) 0.006(5) -0.027(7)
CG_36a 0.095(13) 0.097(18) 0.031(6) 0.004(7) 0.005(6) -0.019(11)
CD1_36a 0.099(15) 0.09(3) 0.031(9) 0.004(10) 0.008(9) -0.023(15)
CD2_36a 0.103(13) 0.14(3) 0.034(13) 0.005(14) 0.002(8) -0.036(13)
CG_36b 0.096(13) 0.067(14) 0.035(9) 0.002(9) -0.011(8) -0.005(11)
CD1_36b 0.097(13) 0.04(2) 0.049(16) -0.005(15) -0.008(9) -0.007(11)
CD2_36b 0.097(18) 0.08(3) 0.035(9) 0.003(10) -0.010(9) 0.001(16)
C_36 0.043(5) 0.053(5) 0.014(6) 0.011(4) -0.007(4) -0.018(4)
O_36 0.042(5) 0.048(6) 0.088(8) 0.022(6) -0.009(5) -0.015(4)
N_37 0.038(5) 0.055(5) 0.032(6) 0.001(4) -0.004(4) -0.023(4)
CN_37 0.043(6) 0.083(11) 0.056(11) -0.025(9) 0.007(5) -0.032(5)
CA_37 0.082(7) 0.059(5) 0.039(5) -0.002(4) 0.014(5) -0.028(5)
CB_37 0.058(7) 0.056(5) 0.032(5) -0.004(4) 0.007(4) -0.033(4)
CG_37 0.041(7) 0.058(5) 0.032(5) -0.004(4) 0.004(4) -0.028(4)
CD_37 0.076(10) 0.066(6) 0.036(6) -0.005(4) 0.011(6) -0.005(5)
OE_37 0.180(12) 0.059(5) 0.040(5) 0.002(4) 0.009(5) -0.019(5)
OZ_37 0.057(5) 0.076(7) 0.025(4) -0.009(4) 0.008(3) -0.030(5)
CB1_37 0.066(6) 0.047(8) 0.027(5) -0.006(5) 0.006(4) -0.026(5)
CG1_37 0.066(6) 0.033(6) 0.022(6) 0.004(4) 0.006(4) -0.027(4)
CD1_37 0.075(7) 0.035(6) 0.026(7) 0.006(5) 0.008(5) -0.023(5)
CD2_37 0.061(6) 0.031(6) 0.021(6) 0.006(5) 0.006(5) -0.022(5)
CE1_37 0.077(7) 0.042(7) 0.027(7) 0.002(5) 0.007(5) -0.018(5)
CE2_37 0.061(7) 0.038(7) 0.034(7) -0.001(5) 0.000(5) -0.017(5)
CZ_37 0.071(7) 0.043(7) 0.028(7) 0.001(5) 0.000(5) -0.010(5)
C_37 0.088(7) 0.046(7) 0.042(6) 0.012(5) 0.015(5) -0.022(5)
O_37 0.085(7) 0.038(7) 0.093(8) 0.006(6) 0.015(5) -0.019(5)
N_38 0.086(7) 0.046(6) 0.041(6) 0.009(4) 0.015(5) -0.016(5)
CA_38 0.102(8) 0.062(6) 0.041(5) 0.012(4) 0.005(5) 0.010(6)
CB_38a 0.15(2) 0.061(7) 0.073(11) 0.023(6) 0.009(11) 0.000(7)
CG_38a 0.22(3) 0.078(10) 0.099(15) 0.031(9) 0.045(15) 0.035(12)
CD1_38a 0.32(4) 0.095(17) 0.122(17) 0.015(13) 0.00(2) 0.05(2)
CD2_38a 0.21(3) 0.092(15) 0.116(17) 0.044(12) 0.036(19) 0.028(19)
CB_38b 0.105(16) 0.055(9) 0.051(11) 0.008(7) -0.010(10) 0.006(10)
CG_38b 0.092(16) 0.048(14) 0.042(12) 0.008(9) 0.002(11) 0.008(11)
CD1_38b 0.092(16) 0.044(19) 0.010(17) 0.003(13) -0.003(13) 0.010(13)
CD2_38b 0.09(2) 0.051(14) 0.049(18) 0.012(12) 0.006(15) 0.011(13)
C_38 0.080(6) 0.035(8) 0.041(5) 0.006(4) 0.010(4) 0.012(5)
O_38 0.082(6) 0.044(7) 0.042(6) 0.013(5) 0.013(4) 0.009(5)
N_41 0.023(4) 0.017(4) 0.020(4) 0.003(3) 0.003(3) 0.000(3)
CN_41 0.024(4) 0.024(7) 0.019(7) -0.002(5) 0.002(4) 0.002(4)
CA_41 0.021(5) 0.019(4) 0.020(5) 0.004(3) 0.001(4) 0.002(3)
CB_41 0.023(6) 0.017(4) 0.019(5) 0.004(3) 0.003(4) 0.001(3)
CG_41 0.023(5) 0.017(4) 0.020(4) 0.004(3) 0.001(4) 0.001(3)
CD_41 0.032(7) 0.025(5) 0.025(5) 0.007(4) 0.007(4) -0.001(4)
CE_41 0.034(6) 0.024(5) 0.028(6) 0.008(4) 0.008(5) -0.002(4)
CZ_41 0.029(7) 0.023(5) 0.023(5) 0.007(4) 0.005(4) 0.001(4)
C_41 0.024(4) 0.020(4) 0.009(6) 0.004(3) 0.001(4) -0.001(3)
O_41 0.022(4) 0.022(5) 0.032(5) 0.002(4) -0.001(3) 0.001(3)
N_42 0.021(5) 0.015(3) 0.022(5) 0.000(3) -0.003(4) -0.004(3)
CA_42 0.027(5) 0.014(4) 0.021(4) -0.003(3) 0.000(4) -0.007(3)
CB_42 0.047(7) 0.016(6) 0.022(4) -0.001(3) 0.003(4) -0.003(5)
CG_42 0.060(7) 0.027(7) 0.024(5) 0.006(4) -0.002(4) 0.001(5)
CD1_42 0.061(6) 0.026(8) 0.034(7) -0.003(6) -0.005(5) 0.003(5)
CD2_42 0.073(9) 0.059(11) 0.028(5) -0.003(6) 0.003(5) 0.002(8)
C_42 0.029(4) 0.017(5) 0.021(5) -0.002(4) 0.003(3) -0.003(3)
O_42 0.029(4) 0.035(6) 0.036(5) 0.014(4) 0.004(3) -0.005(4)
N_43 0.025(4) 0.016(4) 0.020(4) 0.000(3) 0.001(3) -0.003(3)
CN_43 0.028(5) 0.030(8) 0.034(8) 0.007(6) 0.005(4) -0.003(4)
CA_43 0.060(6) 0.020(5) 0.024(4) 0.000(3) 0.000(3) -0.010(4)
CB_43 0.039(6) 0.023(4) 0.025(4) 0.000(3) 0.002(4) -0.006(4)
CG_43 0.034(6) 0.019(4) 0.025(4) 0.002(3) -0.001(3) -0.001(4)
CD_43 0.060(9) 0.019(5) 0.024(4) 0.003(3) 0.003(4) -0.006(4)
OE_43 0.065(6) 0.030(5) 0.022(4) 0.001(3) 0.002(4) -0.019(4)
OZ_43 0.039(5) 0.014(4) 0.032(5) 0.004(3) -0.007(4) -0.001(3)
CB1_43 0.039(5) 0.014(4) 0.025(6) 0.002(4) -0.001(5) -0.001(4)
CG1_43 0.031(5) 0.014(5) 0.020(5) -0.010(4) 0.008(4) 0.003(4)
CD1_43 0.036(6) 0.024(6) 0.026(5) -0.002(4) 0.004(4) 0.001(4)
CD2_43 0.038(6) 0.022(6) 0.029(6) 0.003(4) 0.001(4) -0.004(4)
CE1_43 0.035(6) 0.023(6) 0.027(6) -0.004(4) 0.002(4) 0.003(4)
CE2_43 0.035(6) 0.020(6) 0.037(6) -0.004(4) 0.004(4) -0.001(5)
CZ_43 0.035(6) 0.020(6) 0.033(6) -0.007(4) 0.005(4) 0.003(5)
C_43 0.078(6) 0.033(7) 0.027(4) 0.000(4) 0.010(4) -0.020(5)
O_43 0.079(6) 0.055(7) 0.035(6) -0.005(5) 0.013(4) -0.017(5)
N_44 0.085(7) 0.030(6) 0.026(4) 0.001(4) 0.006(4) -0.021(5)
CA_44 0.128(9) 0.032(5) 0.030(5) 0.001(4) 0.023(5) -0.033(5)
CB_44 0.258(19) 0.043(6) 0.042(8) 0.007(5) 0.023(9) 0.012(8)
CG_44 0.31(2) 0.046(7) 0.065(11) 0.002(7) 0.032(13) 0.005(9)
CD1_44 0.32(2) 0.091(14) 0.062(14) -0.007(11) 0.029(13) -0.016(10)
CD2_44 0.34(2) 0.058(11) 0.110(18) 0.003(10) 0.011(16) 0.020(12)
C_44 0.084(6) 0.027(6) 0.027(6) 0.009(4) 0.006(4) -0.014(4)
O_44 0.083(6) 0.023(6) 0.045(6) 0.001(5) 0.012(5) -0.010(4)
N_45 0.073(6) 0.027(5) 0.024(5) 0.008(4) -0.001(4) -0.015(4)
CN_45 0.076(7) 0.054(10) 0.050(9) 0.007(8) -0.005(5) -0.026(6)
CA_45 0.033(6) 0.027(4) 0.025(5) 0.007(3) -0.004(4) -0.006(4)
CB_45 0.036(7) 0.029(4) 0.024(5) 0.008(4) -0.001(4) -0.012(4)
CG_45 0.044(7) 0.031(5) 0.031(4) 0.005(3) -0.002(4) -0.007(4)
CD_45 0.054(9) 0.029(5) 0.029(5) 0.008(4) -0.001(4) -0.002(5)
CE_45 0.043(7) 0.029(5) 0.025(5) 0.011(4) 0.002(5) -0.004(5)
CZ_45 0.046(8) 0.032(5) 0.025(5) 0.009(4) -0.003(4) -0.002(5)
C_45 0.026(5) 0.027(4) 0.016(6) 0.006(3) 0.000(4) -0.006(3)
O_45 0.030(4) 0.034(5) 0.050(6) 0.007(4) -0.011(4) -0.008(4)
N_46 0.020(5) 0.026(4) 0.022(5) 0.004(3) 0.003(4) -0.004(3)
CA_46 0.029(6) 0.027(4) 0.030(5) 0.005(3) 0.011(4) -0.001(4)
CB_46 0.061(8) 0.031(6) 0.029(4) 0.003(4) 0.021(5) -0.003(6)
CG_46 0.105(9) 0.053(9) 0.036(6) 0.002(5) 0.031(6) -0.033(8)
CD1_46 0.103(9) 0.141(19) 0.061(10) 0.007(11) 0.031(7) -0.044(9)
CD2_46 0.125(13) 0.072(12) 0.036(6) 0.005(6) 0.032(6) -0.041(11)
C_46 0.028(5) 0.022(5) 0.018(4) -0.001(4) 0.011(3) 0.001(4)
O_46 0.032(4) 0.030(5) 0.033(5) 0.009(4) 0.004(3) -0.002(4)
N_47 0.028(4) 0.029(4) 0.023(4) 0.005(3) 0.009(3) -0.002(3)
CN_47 0.039(6) 0.050(9) 0.038(7) 0.008(6) -0.003(5) -0.013(6)
CA_47 0.029(5) 0.020(4) 0.019(4) 0.000(3) 0.002(3) -0.002(4)
CB_47 0.032(5) 0.019(4) 0.014(4) -0.002(3) 0.003(4) -0.003(3)
CG_47 0.035(5) 0.025(4) 0.018(4) 0.000(3) 0.006(4) -0.003(3)
CD_47 0.042(6) 0.027(5) 0.025(6) 0.002(4) 0.012(5) 0.003(4)
OE_47 0.046(5) 0.023(4) 0.022(4) -0.002(3) 0.008(3) 0.000(3)
OZ_47 0.035(4) 0.022(4) 0.024(5) 0.003(3) 0.007(3) 0.000(3)
CB1_47 0.035(5) 0.021(5) 0.022(7) 0.004(4) 0.007(4) -0.002(4)
CG1_47 0.034(4) 0.016(5) 0.024(5) -0.009(4) 0.003(4) -0.004(4)
CD1_47 0.031(5) 0.028(6) 0.024(6) -0.005(5) 0.002(4) -0.006(4)
CD2_47 0.035(5) 0.022(6) 0.028(6) -0.004(5) 0.005(4) -0.001(4)
CE1_47 0.032(5) 0.046(8) 0.027(6) -0.001(5) 0.003(4) -0.003(5)
CE2_47 0.037(5) 0.034(7) 0.030(6) -0.005(5) 0.003(4) 0.003(5)
CZ_47 0.033(6) 0.043(7) 0.026(6) -0.008(5) 0.001(4) 0.000(5)
C_47 0.027(4) 0.015(6) 0.019(4) 0.000(3) 0.002(3) -0.005(4)
O_47 0.027(4) 0.063(7) 0.027(5) 0.013(5) 0.001(3) -0.005(4)
N_48 0.026(5) 0.015(5) 0.019(3) 0.004(3) 0.002(3) 0.000(4)
CA_48 0.026(5) 0.018(4) 0.018(4) 0.005(3) 0.001(3) 0.002(4)
CB_48 0.051(7) 0.017(4) 0.018(6) 0.005(4) 0.007(5) 0.004(4)
CG_48 0.070(7) 0.021(5) 0.033(7) 0.010(4) 0.018(6) 0.017(5)
CD1_48 0.068(7) 0.040(9) 0.060(10) 0.013(7) 0.014(6) 0.018(5)
CD2_48 0.086(10) 0.025(5) 0.072(11) 0.015(5) 0.025(8) 0.014(6)
C_48 0.026(4) 0.016(5) 0.018(4) 0.006(4) 0.003(3) -0.002(3)
O_48 0.026(4) 0.019(5) 0.025(5) -0.003(4) 0.002(3) -0.001(3)
C_51 0.043(7) 0.056(6) 0.081(8) 0.001(5) 0.012(6) -0.006(5)
Cl1_51 0.053(3) 0.093(4) 0.056(3) 0.025(2) -0.006(2) -0.019(3)
Cl2_51 0.062(3) 0.055(3) 0.104(4) 0.004(3) 0.021(3) -0.008(2)
Cl3_51 0.070(3) 0.083(4) 0.090(4) -0.001(3) 0.010(3) 0.017(3)
C_52a 0.12(3) 0.14(2) 0.14(2) -0.080(18) -0.022(16) 0.035(18)
Cl1_52a 0.066(17) 0.14(2) 0.138(19) -0.085(17) -0.020(13) 0.031(15)
Cl2_52a 0.08(4) 0.15(3) 0.15(2) -0.092(19) -0.009(17) 0.01(2)
Cl3_52a 0.19(3) 0.16(2) 0.17(2) -0.102(19) 0.02(2) -0.004(18)
C_52b 0.035(9) 0.070(7) 0.049(6) -0.011(5) -0.012(6) 0.005(5)
Cl1_52b 0.025(5) 0.068(4) 0.056(4) -0.014(3) 0.002(3) -0.010(4)
Cl2_52b 0.061(4) 0.071(4) 0.062(4) -0.004(3) 0.011(3) 0.015(3)
Cl3_52b 0.052(4) 0.068(4) 0.053(4) -0.021(3) -0.017(3) 0.023(3)
C_53a 0.12(3) 0.21(3) 0.16(3) -0.08(2) -0.05(2) 0.01(2)
Cl1_53a 0.10(4) 0.21(4) 0.16(3) -0.06(2) -0.04(2) -0.02(3)
Cl2_53a 0.15(3) 0.21(3) 0.17(3) -0.07(2) -0.03(2) 0.01(2)
Cl3_53a 0.14(3) 0.24(3) 0.17(2) -0.09(2) -0.06(2) 0.04(3)
C_53b 0.039(8) 0.055(8) 0.063(7) 0.029(5) -0.005(5) 0.001(6)
Cl1_53b 0.045(5) 0.048(4) 0.055(4) 0.010(3) -0.018(3) 0.002(3)
Cl2_53b 0.059(4) 0.069(4) 0.109(5) 0.007(4) 0.004(4) 0.011(3)
Cl3_53b 0.041(3) 0.051(4) 0.054(3) 0.017(3) -0.011(3) -0.011(3)
C_54a 0.030(8) 0.039(7) 0.050(7) 0.010(5) -0.007(5) -0.003(6)
Cl1_54a 0.057(5) 0.047(5) 0.033(4) 0.014(3) -0.020(3) -0.010(4)
Cl2_54a 0.033(4) 0.059(4) 0.066(4) -0.005(3) -0.009(3) -0.008(3)
Cl3_54a 0.050(5) 0.102(7) 0.063(5) 0.008(4) 0.015(4) 0.003(5)
C_54b 0.059(17) 0.13(2) 0.19(2) -0.058(15) -0.028(13) 0.012(13)
Cl1_54b 0.10(2) 0.15(2) 0.19(2) -0.048(16) -0.040(15) -0.015(16)
Cl2_54b 0.092(15) 0.125(17) 0.24(2) -0.061(16) -0.067(14) 0.014(12)
Cl3_54b 0.036(11) 0.094(14) 0.20(2) -0.056(14) -0.023(12) -0.015(9)
C_55a 0.071(11) 0.112(8) 0.063(7) 0.023(5) 0.008(6) -0.008(7)
Cl1_55a 0.072(5) 0.127(6) 0.066(4) 0.016(4) 0.010(3) -0.007(4)
Cl2_55a 0.039(4) 0.155(7) 0.065(4) 0.043(4) 0.004(3) -0.001(4)
Cl3_55a 0.089(6) 0.113(6) 0.103(6) 0.010(4) 0.001(4) -0.010(4)
C_56 0.092(8) 0.077(8) 0.075(7) 0.011(6) 0.000(6) -0.046(6)
Cl1_56 0.099(4) 0.068(3) 0.081(3) 0.003(3) -0.015(3) -0.020(3)
Cl2_56 0.169(6) 0.089(4) 0.098(4) 0.028(3) -0.039(4) -0.042(4)
Cl3_56 0.108(5) 0.251(11) 0.210(9) -0.047(8) 0.053(5) -0.033(6)
C_57a 0.021(8) 0.070(8) 0.049(7) 0.013(6) 0.002(5) -0.010(6)
Cl1_57a 0.035(4) 0.088(5) 0.064(4) 0.000(4) 0.006(3) -0.024(3)
Cl2_57a 0.029(4) 0.086(5) 0.114(6) -0.036(5) -0.004(3) 0.000(3)
Cl3_57a 0.083(6) 0.101(7) 0.100(7) 0.042(6) 0.034(5) -0.009(5)
C_57b 0.21(3) 0.068(15) 0.122(17) -0.002(11) -0.084(16) 0.001(14)
Cl1_57b 0.17(2) 0.073(12) 0.080(14) -0.009(9) -0.047(13) 0.006(12)
Cl2_57b 0.27(3) 0.140(19) 0.175(18) 0.019(14) -0.038(19) -0.021(19)
Cl3_57b 0.28(3) 0.074(13) 0.138(15) -0.006(10) -0.113(16) 0.004(15)
C_58a 0.071(8) 0.069(7) 0.149(8) 0.061(7) 0.030(7) 0.013(7)
Cl1_58a 0.061(9) 0.047(8) 0.126(10) 0.037(7) 0.024(8) 0.006(7)
Cl2_58a 0.089(8) 0.096(8) 0.153(8) 0.064(6) 0.026(7) 0.015(7)
Cl3_58a 0.081(7) 0.070(7) 0.165(11) 0.060(7) 0.029(8) 0.000(6)
C_58b 0.069(8) 0.080(8) 0.147(9) 0.053(7) 0.029(7) 0.032(7)
Cl1_58b 0.061(10) 0.044(7) 0.092(7) 0.003(6) 0.030(7) 0.033(7)
Cl2_58b 0.115(9) 0.136(10) 0.166(10) 0.078(8) -0.009(8) -0.001(9)
Cl3_58b 0.090(8) 0.106(9) 0.132(9) 0.040(8) 0.033(8) 0.009(7)
C_59a 0.032(8) 0.053(7) 0.068(9) 0.024(6) -0.003(6) -0.014(6)
Cl1_59a 0.054(5) 0.130(7) 0.073(5) 0.014(4) 0.004(4) 0.002(4)
Cl2_59a 0.062(6) 0.056(5) 0.195(10) 0.049(5) 0.008(6) -0.003(4)
Cl3_59a 0.036(6) 0.043(6) 0.054(5) 0.003(4) -0.002(4) -0.009(4)
C_59b 0.084(18) 0.052(14) 0.17(2) -0.002(12) 0.063(15) -0.021(11)
Cl1_59b 0.123(19) 0.082(13) 0.21(2) 0.026(12) 0.087(16) -0.023(13)
Cl2_59b 0.102(15) 0.090(13) 0.22(2) -0.042(13) 0.077(14) -0.024(11)
Cl3_59b 0.09(2) 0.053(15) 0.15(2) 0.009(13) 0.060(17) -0.021(13)
C_60 0.072(9) 0.096(9) 0.079(9) -0.001(7) 0.011(7) 0.002(7)
Cl1_60 0.080(5) 0.097(6) 0.101(6) -0.003(4) 0.008(4) 0.000(4)
Cl2_60 0.093(6) 0.103(7) 0.124(7) 0.002(5) -0.017(5) 0.008(5)
Cl3_60 0.061(5) 0.136(7) 0.095(5) 0.017(5) 0.008(4) -0.013(5)
C_61a 0.037(12) 0.068(10) 0.142(14) -0.059(9) 0.006(9) -0.002(8)
Cl1_61a 0.073(8) 0.077(8) 0.150(12) -0.061(9) 0.009(9) -0.018(6)
Cl2_61a 0.072(8) 0.097(9) 0.167(12) -0.078(8) 0.034(8) -0.004(7)
Cl3_61a 0.058(8) 0.080(9) 0.139(13) -0.067(8) -0.007(7) 0.006(7)
C_61b 0.065(13) 0.127(14) 0.121(12) -0.038(10) 0.005(10) 0.010(10)
Cl1_61b 0.072(8) 0.093(9) 0.119(10) -0.056(9) -0.003(8) 0.005(6)
Cl2_61b 0.097(10) 0.191(15) 0.137(11) -0.069(10) -0.002(8) 0.052(11)
Cl3_61b 0.103(13) 0.140(14) 0.088(9) -0.055(10) -0.002(7) 0.033(12)
C_62 0.193(16) 0.19(2) 0.107(12) -0.006(11) -0.006(10) 0.058(14)
Cl1_62 0.160(13) 0.134(12) 0.115(9) -0.004(8) 0.009(8) 0.023(10)
Cl2_62 0.239(16) 0.192(17) 0.114(11) 0.044(10) 0.042(10) 0.080(13)
Cl3_62 0.207(14) 0.22(2) 0.200(16) -0.068(15) -0.027(10) 0.055(13)
C_63a 0.090(13) 0.146(13) 0.100(10) -0.023(8) 0.003(8) -0.045(10)
Cl1_63a 0.078(7) 0.170(10) 0.116(7) 0.004(7) 0.002(5) 0.034(7)
Cl2_63a 0.158(11) 0.156(10) 0.163(12) -0.041(8) 0.010(10) -0.032(8)
Cl3_63a 0.184(13) 0.266(17) 0.190(12) 0.052(11) -0.076(10) -0.052(11)
C_63b 0.12(2) 0.094(14) 0.123(18) -0.007(10) -0.007(14) 0.026(11)
Cl1_63b 0.149(18) 0.097(12) 0.058(12) 0.000(9) 0.036(11) 0.031(10)
Cl2_63b 0.130(17) 0.120(15) 0.140(16) 0.021(11) -0.021(13) -0.015(12)
Cl3_63b 0.153(19) 0.165(18) 0.19(2) 0.011(14) -0.037(16) -0.019(14)
C_64a 0.079(15) 0.090(13) 0.104(14) -0.020(9) 0.000(10) -0.002(10)
Cl1_64a 0.077(11) 0.104(12) 0.127(13) -0.042(9) 0.009(9) -0.009(8)
Cl2_64a 0.083(11) 0.090(12) 0.105(12) -0.013(8) -0.001(9) 0.011(8)
Cl3_64a 0.085(12) 0.110(12) 0.112(12) -0.003(9) -0.015(9) -0.017(9)
C_64b 0.11(2) 0.110(18) 0.085(16) -0.013(12) 0.005(12) -0.014(13)
Cl1_64b 0.070(14) 0.108(18) 0.080(13) -0.012(11) -0.009(10) -0.006(12)
Cl2_64b 0.16(2) 0.143(18) 0.111(18) -0.036(13) 0.021(16) -0.054(15)
Cl3_64b 0.076(15) 0.127(18) 0.069(13) -0.018(11) -0.021(10) -0.009(12)
C_65b 0.14(2) 0.15(2) 0.17(2) 0.009(16) 0.044(18) 0.046(17)
Cl1_65b 0.21(3) 0.15(2) 0.14(2) -0.002(16) 0.01(2) 0.042(17)
Cl2_65b 0.17(3) 0.18(2) 0.20(3) -0.022(18) 0.05(2) 0.037(18)
Cl3_65b 0.14(2) 0.12(2) 0.19(2) 0.054(17) 0.041(17) 0.018(16)
C_66a 0.14(2) 0.15(2) 0.13(2) -0.035(17) -0.028(18) 0.071(17)
Cl1_66a 0.12(3) 0.113(19) 0.13(2) -0.046(16) -0.034(16) 0.054(17)
Cl2_66a 0.16(3) 0.15(2) 0.14(2) -0.041(17) -0.021(17) 0.072(18)
Cl3_66a 0.10(2) 0.145(18) 0.15(3) -0.027(17) -0.023(19) 0.088(15)
C_66b 0.055(17) 0.125(18) 0.078(15) -0.025(13) -0.003(12) -0.019(14)
Cl1_66b 0.048(15) 0.13(2) 0.078(13) -0.019(12) -0.006(11) -0.012(15)
Cl2_66b 0.15(3) 0.128(17) 0.102(19) -0.023(13) 0.009(17) -0.017(14)
Cl3_66b 0.063(15) 0.111(17) 0.078(14) -0.015(12) -0.014(11) -0.013(13)
C_66c 0.16(3) 0.17(2) 0.093(15) 0.025(15) 0.003(14) -0.039(18)
Cl1_66c 0.075(16) 0.19(2) 0.095(14) 0.027(14) 0.003(11) -0.039(16)
Cl2_66c 0.24(4) 0.23(2) 0.14(2) 0.004(18) -0.02(2) 0.03(2)
Cl3_66c 0.14(3) 0.17(2) 0.096(15) 0.025(15) -0.011(14) -0.018(19)
C_66d 0.12(3) 0.43(5) 0.15(2) -0.04(3) -0.012(18) 0.08(3)
Cl1_66d 0.11(3) 0.44(5) 0.16(3) -0.03(3) -0.02(2) 0.08(3)
Cl2_66d 0.10(3) 0.43(5) 0.14(3) -0.04(3) -0.01(2) 0.09(3)
Cl3_66d 0.06(2) 0.41(5) 0.14(2) -0.04(3) -0.023(16) 0.10(3)
C_67a 0.112(13) 0.150(13) 0.109(14) 0.033(11) 0.011(10) -0.006(10)
Cl1_67a 0.074(12) 0.132(14) 0.094(11) 0.015(10) -0.005(9) -0.023(9)
Cl2_67a 0.110(9) 0.094(9) 0.079(8) 0.005(7) 0.000(6) -0.026(7)
Cl3_67a 0.195(16) 0.158(12) 0.182(16) 0.018(10) 0.060(14) 0.013(10)
C_67b 0.065(13) 0.150(12) 0.146(13) -0.104(10) -0.006(10) 0.008(9)
Cl1_67b 0.052(7) 0.190(13) 0.144(11) -0.067(10) -0.029(6) 0.014(8)
Cl2_67b 0.067(13) 0.114(12) 0.136(12) -0.078(9) -0.014(8) 0.021(10)
Cl3_67b 0.061(8) 0.146(10) 0.199(13) -0.112(9) -0.002(8) 0.003(7)
C_68a 0.032(8) 0.045(7) 0.044(7) 0.007(5) -0.004(6) -0.007(6)
Cl1_68a 0.033(4) 0.085(6) 0.046(4) 0.014(4) -0.010(3) -0.025(4)
Cl2_68a 0.046(4) 0.054(5) 0.056(5) 0.008(4) -0.006(4) -0.020(4)
Cl3_68a 0.041(5) 0.056(5) 0.091(6) -0.013(4) 0.014(4) -0.012(4)
C_68b 0.062(16) 0.120(15) 0.093(13) 0.049(11) 0.008(10) 0.007(12)
Cl1_68b 0.090(18) 0.123(14) 0.125(18) 0.039(11) 0.005(14) 0.005(11)
Cl2_68b 0.042(9) 0.138(15) 0.101(12) 0.063(10) 0.006(8) 0.012(10)
Cl3_68b 0.061(10) 0.086(12) 0.112(12) 0.040(9) -0.006(9) 0.039(9)
C_69a 0.095(13) 0.110(11) 0.112(12) 0.018(8) -0.002(10) -0.007(9)
Cl1_69a 0.085(8) 0.139(10) 0.118(9) 0.029(7) 0.005(7) -0.009(7)
Cl2_69a 0.096(8) 0.138(11) 0.128(10) -0.004(8) 0.008(7) -0.011(7)
Cl3_69a 0.112(11) 0.121(9) 0.186(14) -0.001(8) -0.009(10) 0.001(7)
C_69b 0.094(11) 0.138(11) 0.115(16) 0.027(10) -0.012(10) 0.019(8)
Cl1_69b 0.086(8) 0.123(10) 0.143(12) 0.005(9) -0.013(8) 0.010(7)
Cl2_69b 0.111(10) 0.142(10) 0.143(12) 0.022(8) -0.026(9) 0.016(7)
Cl3_69b 0.062(7) 0.196(12) 0.114(9) 0.066(8) -0.053(6) 0.008(7)
C_70a 0.079(15) 0.125(12) 0.134(11) 0.003(9) 0.005(9) 0.035(10)
Cl1_70a 0.089(10) 0.122(10) 0.221(16) 0.008(8) 0.026(10) 0.036(7)
Cl2_70a 0.089(9) 0.118(10) 0.129(9) -0.010(7) 0.011(7) 0.033(7)
Cl3_70a 0.064(8) 0.151(11) 0.125(9) 0.010(8) 0.018(7) 0.006(7)
C_70b 0.24(3) 0.168(18) 0.19(2) 0.060(14) -0.036(18) -0.092(17)
Cl1_70b 0.26(2) 0.167(15) 0.182(17) 0.066(12) -0.048(15) -0.083(14)
Cl2_70b 0.24(2) 0.21(2) 0.18(2) 0.083(16) -0.047(16) -0.078(17)
Cl3_70b 0.28(3) 0.172(18) 0.19(2) 0.060(15) -0.02(2) -0.075(16)
O_101b 0.027(12) 0.027(13) 0.025(12) -0.003(7) 0.002(7) 0.005(7)

loop_
_atom_type_symbol
_atom_type_description
_atom_type_scat_dispersion_real
_atom_type_scat_dispersion_imag
_atom_type_scat_source
C C 0.0033 0.0016 'International Tables Vol C Tables 4.2.6.8 and 6.1.1.4'
H H 0 0 'International Tables Vol C Tables 4.2.6.8 and 6.1.1.4'
Cl Cl 0.1484 0.1585 'International Tables Vol C Tables 4.2.6.8 and 6.1.1.4'
N N 0.0061 0.0033 'International Tables Vol C Tables 4.2.6.8 and 6.1.1.4'
O O 0.0106 0.006 'International Tables Vol C Tables 4.2.6.8 and 6.1.1.4'

loop_
_geom_angle_atom_site_label_1
_geom_angle_atom_site_label_2
_geom_angle_atom_site_label_3
_geom_angle
_geom_angle_site_symmetry_1
_geom_angle_site_symmetry_3
C_18 N_11 CG_11 120.4(10) . .
C_18 N_11 CN_11 121.6(10) . .
CG_11 N_11 CN_11 118.0(9) . .
N_11 CN_11 HN1_11 109.5 . .
N_11 CN_11 HN2_11 109.5 . .
HN1_11 CN_11 HN2_11 109.5 . .
N_11 CN_11 HN3_11 109.5 . .
HN1_11 CN_11 HN3_11 109.5 . .
HN2_11 CN_11 HN3_11 109.5 . .
CB_11 CA_11 CZ_11 110.8(10) . .
CB_11 CA_11 C_11 111.4(10) . .
CZ_11 CA_11 C_11 109.4(9) . .
CB_11 CA_11 HA_11 108.4 . .
CZ_11 CA_11 HA_11 108.4 . .
C_11 CA_11 HA_11 108.4 . .
CA_11 CB_11 CG_11 109.1(9) . .
CA_11 CB_11 HB1_11 109.9 . .
CG_11 CB_11 HB1_11 109.9 . .
CA_11 CB_11 HB2_11 109.9 . .
CG_11 CB_11 HB2_11 109.9 . .
HB1_11 CB_11 HB2_11 108.3 . .
N_11 CG_11 CD_11 112.6(9) . .
N_11 CG_11 CB_11 111.8(9) . .
CD_11 CG_11 CB_11 111.0(10) . .
N_11 CG_11 HG_11 107 . .
CD_11 CG_11 HG_11 107 . .
CB_11 CG_11 HG_11 107 . .
CG_11 CD_11 CE_11 110.7(10) . .
CG_11 CD_11 HD1_11 109.5 . .
CE_11 CD_11 HD1_11 109.5 . .
CG_11 CD_11 HD2_11 109.5 . .
CE_11 CD_11 HD2_11 109.5 . .
HD1_11 CD_11 HD2_11 108.1 . .
CZ_11 CE_11 CD_11 111.5(11) . .
CZ_11 CE_11 HE1_11 109.3 . .
CD_11 CE_11 HE1_11 109.3 . .
CZ_11 CE_11 HE2_11 109.3 . .
CD_11 CE_11 HE2_11 109.3 . .
HE1_11 CE_11 HE2_11 108 . .
CE_11 CZ_11 CA_11 111.6(10) . .
CE_11 CZ_11 HZ1_11 109.3 . .
CA_11 CZ_11 HZ1_11 109.3 . .
CE_11 CZ_11 HZ2_11 109.3 . .
CA_11 CZ_11 HZ2_11 109.3 . .
HZ1_11 CZ_11 HZ2_11 108 . .
O_11 C_11 N_12 123.5(11) . .
O_11 C_11 CA_11 120.9(11) . .
N_12 C_11 CA_11 115.6(10) . .
C_11 N_12 CA_12 121.5(10) . .
C_11 N_12 H0_12 119.3 . .
CA_12 N_12 H0_12 119.3 . .
N_12 CA_12 C_12 108.3(9) . .
N_12 CA_12 CB_12 110.2(10) . .
C_12 CA_12 CB_12 108.8(10) . .
N_12 CA_12 HA_12 109.9 . .
C_12 CA_12 HA_12 109.9 . .
CB_12 CA_12 HA_12 109.9 . .
CG_12 CB_12 CA_12 116.3(11) . .
CG_12 CB_12 HB1_12 108.2 . .
CA_12 CB_12 HB1_12 108.2 . .
CG_12 CB_12 HB2_12 108.2 . .
CA_12 CB_12 HB2_12 108.2 . .
HB1_12 CB_12 HB2_12 107.4 . .
CD2_12 CG_12 CB_12 113.5(14) . .
CD2_12 CG_12 CD1_12 107.8(17) . .
CB_12 CG_12 CD1_12 107.7(16) . .
CD2_12 CG_12 HG_12 109.2 . .
CB_12 CG_12 HG_12 109.2 . .
CD1_12 CG_12 HG_12 109.2 . .
CG_12 CD1_12 HD1A_12 109.5 . .
CG_12 CD1_12 HD1B_12 109.5 . .
HD1A_12 CD1_12 HD1B_12 109.5 . .
CG_12 CD1_12 HD1C_12 109.5 . .
HD1A_12 CD1_12 HD1C_12 109.5 . .
HD1B_12 CD1_12 HD1C_12 109.5 . .
CG_12 CD2_12 HD2A_12 109.5 . .
CG_12 CD2_12 HD2B_12 109.5 . .
HD2A_12 CD2_12 HD2B_12 109.5 . .
CG_12 CD2_12 HD2C_12 109.5 . .
HD2A_12 CD2_12 HD2C_12 109.5 . .
HD2B_12 CD2_12 HD2C_12 109.5 . .
O_12 C_12 N_13 120.2(11) . .
O_12 C_12 CA_12 118.8(11) . .
N_13 C_12 CA_12 121.0(11) . .
C_12 N_13 CG_13 118.2(11) . .
C_12 N_13 CN_13 122.0(11) . .
CG_13 N_13 CN_13 119.8(11) . .
N_13 CN_13 HN1_13 109.5 . .
N_13 CN_13 HN2_13 109.5 . .
HN1_13 CN_13 HN2_13 109.5 . .
N_13 CN_13 HN3_13 109.5 . .
HN1_13 CN_13 HN3_13 109.5 . .
HN2_13 CN_13 HN3_13 109.5 . .
OE_13 CA_13 C_13 107.9(11) . .
OE_13 CA_13 CB_13 105.8(10) . .
C_13 CA_13 CB_13 112.2(12) . .
OE_13 CA_13 HA_13 110.3 . .
C_13 CA_13 HA_13 110.3 . .
CB_13 CA_13 HA_13 110.3 . .
OZ_13 CB_13 CG_13 108.8(10) . .
OZ_13 CB_13 CA_13 110.8(11) . .
CG_13 CB_13 CA_13 102.5(10) . .
OZ_13 CB_13 HB_13 111.4 . .
CG_13 CB_13 HB_13 111.4 . .
CA_13 CB_13 HB_13 111.4 . .
N_13 CG_13 CB_13 116.4(10) . .
N_13 CG_13 CD_13 114.9(11) . .
CB_13 CG_13 CD_13 101.0(10) . .
N_13 CG_13 HG_13 108 . .
CB_13 CG_13 HG_13 108 . .
CD_13 CG_13 HG_13 108 . .
OE_13 CD_13 CG_13 104.3(12) . .
OE_13 CD_13 HD1_13 110.9 . .
CG_13 CD_13 HD1_13 110.9 . .
OE_13 CD_13 HD2_13 110.9 . .
CG_13 CD_13 HD2_13 110.9 . .
HD1_13 CD_13 HD2_13 108.9 . .
CD_13 OE_13 CA_13 110.0(11) . .
CB_13 OZ_13 CB1_13 112.2(10) . .
OZ_13 CB1_13 CG1_13 109.3(11) . .
OZ_13 CB1_13 HB1A_13 109.8 . .
CG1_13 CB1_13 HB1A_13 109.8 . .
OZ_13 CB1_13 HB1B_13 109.8 . .
CG1_13 CB1_13 HB1B_13 109.8 . .
HB1A_13 CB1_13 HB1B_13 108.3 . .
CD2_13 CG1_13 CD1_13 120.9(14) . .
CD2_13 CG1_13 CB1_13 120.5(13) . .
CD1_13 CG1_13 CB1_13 118.6(13) . .
CG1_13 CD1_13 CE1_13 119.9(14) . .
CG1_13 CD1_13 HD1A_13 120 . .
CE1_13 CD1_13 HD1A_13 120 . .
CG1_13 CD2_13 CE2_13 119.3(15) . .
CG1_13 CD2_13 HD2A_13 120.4 . .
CE2_13 CD2_13 HD2A_13 120.4 . .
CZ_13 CE1_13 CD1_13 118.3(15) . .
CZ_13 CE1_13 HE1_13 120.9 . .
CD1_13 CE1_13 HE1_13 120.9 . .
CD2_13 CE2_13 CZ_13 121.3(15) . .
CD2_13 CE2_13 HE2_13 119.3 . .
CZ_13 CE2_13 HE2_13 119.3 . .
CE1_13 CZ_13 CE2_13 120.2(15) . .
CE1_13 CZ_13 HZ_13 119.9 . .
CE2_13 CZ_13 HZ_13 119.9 . .
O_13 C_13 N_14 124.1(16) . .
O_13 C_13 CA_13 119.3(15) . .
N_14 C_13 CA_13 116.5(16) . .
C_13 N_14 CA_14 121.6(15) . .
C_13 N_14 H0_14 119.2 . .
CA_14 N_14 H0_14 119.2 . .
N_14 CA_14 CB_14b 120.8(19) . .
N_14 CA_14 C_14 109.1(11) . .
CB_14b CA_14 C_14 116.5(16) . .
N_14 CA_14 CB_14a 106.0(14) . .
C_14 CA_14 CB_14a 99.6(12) . .
N_14 CA_14 HA_14a 113.7 . .
C_14 CA_14 HA_14a 113.7 . .
CB_14a CA_14 HA_14a 113.7 . .
N_14 CA_14 HA_14b 102.4 . .
CB_14b CA_14 HA_14b 102.4 . .
C_14 CA_14 HA_14b 102.4 . .
CG_14a CB_14a CA_14 118.5(18) . .
CG_14a CB_14a HB1_14a 107.7 . .
CA_14 CB_14a HB1_14a 107.7 . .
CG_14a CB_14a HB2_14a 107.7 . .
CA_14 CB_14a HB2_14a 107.7 . .
HB1_14a CB_14a HB2_14a 107.1 . .
CD2_14a CG_14a CD1_14a 111(2) . .
CD2_14a CG_14a CB_14a 113(2) . .
CD1_14a CG_14a CB_14a 107(2) . .
CD2_14a CG_14a HG_14a 108.4 . .
CD1_14a CG_14a HG_14a 108.4 . .
CB_14a CG_14a HG_14a 108.4 . .
CG_14a CD1_14a HD1A_14a 109.5 . .
CG_14a CD1_14a HD1B_14a 109.5 . .
HD1A_14a CD1_14a HD1B_14a 109.5 . .
CG_14a CD1_14a HD1C_14a 109.5 . .
HD1A_14a CD1_14a HD1C_14a 109.5 . .
HD1B_14a CD1_14a HD1C_14a 109.5 . .
CG_14a CD2_14a HD2A_14a 109.5 . .
CG_14a CD2_14a HD2B_14a 109.5 . .
HD2A_14a CD2_14a HD2B_14a 109.5 . .
CG_14a CD2_14a HD2C_14a 109.5 . .
HD2A_14a CD2_14a HD2C_14a 109.5 . .
HD2B_14a CD2_14a HD2C_14a 109.5 . .
CA_14 CB_14b CG_14b 115(2) . .
CA_14 CB_14b HB1_14b 108.5 . .
CG_14b CB_14b HB1_14b 108.5 . .
CA_14 CB_14b HB2_14b 108.5 . .
CG_14b CB_14b HB2_14b 108.5 . .
HB1_14b CB_14b HB2_14b 107.5 . .
CD1_14b CG_14b CD2_14b 111(3) . .
CD1_14b CG_14b CB_14b 115(3) . .
CD2_14b CG_14b CB_14b 101(2) . .
CD1_14b CG_14b HG_14b 109.8 . .
CD2_14b CG_14b HG_14b 109.8 . .
CB_14b CG_14b HG_14b 109.8 . .
CG_14b CD1_14b HD1A_14b 109.5 . .
CG_14b CD1_14b HD1B_14b 109.5 . .
HD1A_14b CD1_14b HD1B_14b 109.5 . .
CG_14b CD1_14b HD1C_14b 109.5 . .
HD1A_14b CD1_14b HD1C_14b 109.5 . .
HD1B_14b CD1_14b HD1C_14b 109.5 . .
CG_14b CD2_14b HD2A_14b 109.5 . .
CG_14b CD2_14b HD2B_14b 109.5 . .
HD2A_14b CD2_14b HD2B_14b 109.5 . .
CG_14b CD2_14b HD2C_14b 109.5 . .
HD2A_14b CD2_14b HD2C_14b 109.5 . .
HD2B_14b CD2_14b HD2C_14b 109.5 . .
O_14 C_14 N_15 123.4(13) . .
O_14 C_14 CA_14 119.0(13) . .
N_15 C_14 CA_14 117.6(13) . .
C_14 N_15 CG_15 117.9(12) . .
C_14 N_15 CN_15 124.7(12) . .
CG_15 N_15 CN_15 117.1(11) . .
N_15 CN_15 HN1_15 109.5 . .
N_15 CN_15 HN2_15 109.5 . .
HN1_15 CN_15 HN2_15 109.5 . .
N_15 CN_15 HN3_15 109.5 . .
HN1_15 CN_15 HN3_15 109.5 . .
HN2_15 CN_15 HN3_15 109.5 . .
C_15 CA_15 CB_15 113.2(10) . .
C_15 CA_15 CZ_15 108.0(10) . .
CB_15 CA_15 CZ_15 109.5(10) . .
C_15 CA_15 HA_15 108.7 . .
CB_15 CA_15 HA_15 108.7 . .
CZ_15 CA_15 HA_15 108.7 . .
CG_15 CB_15 CA_15 108.9(10) . .
CG_15 CB_15 HB1_15 109.9 . .
CA_15 CB_15 HB1_15 109.9 . .
CG_15 CB_15 HB2_15 109.9 . .
CA_15 CB_15 HB2_15 109.9 . .
HB1_15 CB_15 HB2_15 108.3 . .
N_15 CG_15 CD_15 111.9(10) . .
N_15 CG_15 CB_15 114.9(10) . .
CD_15 CG_15 CB_15 109.6(10) . .
N_15 CG_15 HG_15 106.6 . .
CD_15 CG_15 HG_15 106.6 . .
CB_15 CG_15 HG_15 106.6 . .
CE_15 CD_15 CG_15 110.2(10) . .
CE_15 CD_15 HD1_15 109.6 . .
CG_15 CD_15 HD1_15 109.6 . .
CE_15 CD_15 HD2_15 109.6 . .
CG_15 CD_15 HD2_15 109.6 . .
HD1_15 CD_15 HD2_15 108.1 . .
CD_15 CE_15 CZ_15 112.5(12) . .
CD_15 CE_15 HE1_15 109.1 . .
CZ_15 CE_15 HE1_15 109.1 . .
CD_15 CE_15 HE2_15 109.1 . .
CZ_15 CE_15 HE2_15 109.1 . .
HE1_15 CE_15 HE2_15 107.8 . .
CE_15 CZ_15 CA_15 110.7(10) . .
CE_15 CZ_15 HZ1_15 109.5 . .
CA_15 CZ_15 HZ1_15 109.5 . .
CE_15 CZ_15 HZ2_15 109.5 . .
CA_15 CZ_15 HZ2_15 109.5 . .
HZ1_15 CZ_15 HZ2_15 108.1 . .
O_15 C_15 N_16 123.5(12) . .
O_15 C_15 CA_15 121.4(12) . .
N_16 C_15 CA_15 115.1(11) . .
C_15 N_16 CA_16 123.3(11) . .
C_15 N_16 H0_16 118.4 . .
CA_16 N_16 H0_16 118.4 . .
N_16 CA_16 CB_16 111.1(11) . .
N_16 CA_16 C_16 108.5(9) . .
CB_16 CA_16 C_16 110.3(11) . .
N_16 CA_16 HA_16 109 . .
CB_16 CA_16 HA_16 109 . .
C_16 CA_16 HA_16 109 . .
CG_16 CB_16 CA_16 115.6(14) . .
CG_16 CB_16 HB1_16 108.4 . .
CA_16 CB_16 HB1_16 108.4 . .
CG_16 CB_16 HB2_16 108.4 . .
CA_16 CB_16 HB2_16 108.4 . .
HB1_16 CB_16 HB2_16 107.4 . .
CD2_16 CG_16 CB_16 110.3(17) . .
CD2_16 CG_16 CD1_16 107.6(18) . .
CB_16 CG_16 CD1_16 112.7(17) . .
CD2_16 CG_16 HG_16 108.7 . .
CB_16 CG_16 HG_16 108.7 . .
CD1_16 CG_16 HG_16 108.7 . .
CG_16 CD1_16 HD1A_16 109.5 . .
CG_16 CD1_16 HD1B_16 109.5 . .
HD1A_16 CD1_16 HD1B_16 109.5 . .
CG_16 CD1_16 HD1C_16 109.5 . .
HD1A_16 CD1_16 HD1C_16 109.5 . .
HD1B_16 CD1_16 HD1C_16 109.5 . .
CG_16 CD2_16 HD2A_16 109.5 . .
CG_16 CD2_16 HD2B_16 109.5 . .
HD2A_16 CD2_16 HD2B_16 109.5 . .
CG_16 CD2_16 HD2C_16 109.5 . .
HD2A_16 CD2_16 HD2C_16 109.5 . .
HD2B_16 CD2_16 HD2C_16 109.5 . .
O_16 C_16 N_17 122.2(11) . .
O_16 C_16 CA_16 118.6(11) . .
N_17 C_16 CA_16 119.3(12) . .
C_16 N_17 CG_17 117.8(10) . .
C_16 N_17 CN_17 123.4(10) . .
CG_17 N_17 CN_17 118.7(10) . .
N_17 CN_17 HN1_17 109.5 . .
N_17 CN_17 HN2_17 109.5 . .
HN1_17 CN_17 HN2_17 109.5 . .
N_17 CN_17 HN3_17 109.5 . .
HN1_17 CN_17 HN3_17 109.5 . .
HN2_17 CN_17 HN3_17 109.5 . .
OE_17 CA_17 C_17 108.0(9) . .
OE_17 CA_17 CB_17 106.9(9) . .
C_17 CA_17 CB_17 112.1(9) . .
OE_17 CA_17 HA_17 109.9 . .
C_17 CA_17 HA_17 109.9 . .
CB_17 CA_17 HA_17 109.9 . .
OZ_17 CB_17 CG_17 109.7(9) . .
OZ_17 CB_17 CA_17 112.6(9) . .
CG_17 CB_17 CA_17 102.4(9) . .
OZ_17 CB_17 HB_17 110.6 . .
CG_17 CB_17 HB_17 110.6 . .
CA_17 CB_17 HB_17 110.6 . .
N_17 CG_17 CB_17 115.2(9) . .
N_17 CG_17 CD_17 113.7(10) . .
CB_17 CG_17 CD_17 102.8(9) . .
N_17 CG_17 HG_17 108.3 . .
CB_17 CG_17 HG_17 108.3 . .
CD_17 CG_17 HG_17 108.3 . .
OE_17 CD_17 CG_17 101.8(9) . .
OE_17 CD_17 HD1_17 111.4 . .
CG_17 CD_17 HD1_17 111.4 . .
OE_17 CD_17 HD2_17 111.4 . .
CG_17 CD_17 HD2_17 111.4 . .
HD1_17 CD_17 HD2_17 109.3 . .
CD_17 OE_17 CA_17 109.1(9) . .
CB_17 OZ_17 CB1_17 110.2(9) . .
OZ_17 CB1_17 CG1_17 107.8(10) . .
OZ_17 CB1_17 HB1A_17 110.2 . .
CG1_17 CB1_17 HB1A_17 110.2 . .
OZ_17 CB1_17 HB1B_17 110.2 . .
CG1_17 CB1_17 HB1B_17 110.2 . .
HB1A_17 CB1_17 HB1B_17 108.5 . .
CD2_17 CG1_17 CD1_17 119.5(13) . .
CD2_17 CG1_17 CB1_17 118.1(13) . .
CD1_17 CG1_17 CB1_17 122.3(12) . .
CG1_17 CD1_17 CE1_17 120.7(14) . .
CG1_17 CD1_17 HD1A_17 119.7 . .
CE1_17 CD1_17 HD1A_17 119.7 . .
CE2_17 CD2_17 CG1_17 119.7(14) . .
CE2_17 CD2_17 HD2A_17 120.2 . .
CG1_17 CD2_17 HD2A_17 120.2 . .
CZ_17 CE1_17 CD1_17 118.6(15) . .
CZ_17 CE1_17 HE1_17 120.7 . .
CD1_17 CE1_17 HE1_17 120.7 . .
CZ_17 CE2_17 CD2_17 120.9(15) . .
CZ_17 CE2_17 HE2_17 119.5 . .
CD2_17 CE2_17 HE2_17 119.5 . .
CE1_17 CZ_17 CE2_17 120.6(14) . .
CE1_17 CZ_17 HZ_17 119.7 . .
CE2_17 CZ_17 HZ_17 119.7 . .
O_17 C_17 N_18 125.2(11) . .
O_17 C_17 CA_17 119.2(11) . .
N_18 C_17 CA_17 115.6(11) . .
C_17 N_18 CA_18 120.5(11) . .
C_17 N_18 H0_18 119.8 . .
CA_18 N_18 H0_18 119.8 . .
N_18 CA_18 CB_18 112.1(10) . .
N_18 CA_18 C_18 108.0(9) . .
CB_18 CA_18 C_18 110.8(10) . .
N_18 CA_18 HA_18 108.6 . .
CB_18 CA_18 HA_18 108.6 . .
C_18 CA_18 HA_18 108.6 . .
CA_18 CB_18 CG_18 113.6(11) . .
CA_18 CB_18 HB1_18 108.8 . .
CG_18 CB_18 HB1_18 108.8 . .
CA_18 CB_18 HB2_18 108.8 . .
CG_18 CB_18 HB2_18 108.8 . .
HB1_18 CB_18 HB2_18 107.7 . .
CD2_18 CG_18 CD1_18 110.8(12) . .
CD2_18 CG_18 CB_18 110.8(12) . .
CD1_18 CG_18 CB_18 111.9(12) . .
CD2_18 CG_18 HG_18 107.7 . .
CD1_18 CG_18 HG_18 107.7 . .
CB_18 CG_18 HG_18 107.7 . .
CG_18 CD1_18 HD1A_18 109.5 . .
CG_18 CD1_18 HD1B_18 109.5 . .
HD1A_18 CD1_18 HD1B_18 109.5 . .
CG_18 CD1_18 HD1C_18 109.5 . .
HD1A_18 CD1_18 HD1C_18 109.5 . .
HD1B_18 CD1_18 HD1C_18 109.5 . .
CG_18 CD2_18 HD2A_18 109.5 . .
CG_18 CD2_18 HD2B_18 109.5 . .
HD2A_18 CD2_18 HD2B_18 109.5 . .
CG_18 CD2_18 HD2C_18 109.5 . .
HD2A_18 CD2_18 HD2C_18 109.5 . .
HD2B_18 CD2_18 HD2C_18 109.5 . .
O_18 C_18 N_11 121.4(11) . .
O_18 C_18 CA_18 119.6(10) . .
N_11 C_18 CA_18 119.0(10) . .
C_28a N_21a CN_21a 122.3(16) . .
C_28a N_21a CG_21 112.5(15) . .
CN_21a N_21a CG_21 125.2(15) . .
N_21a CN_21a HN1_21a 109.5 . .
N_21a CN_21a HN2_21a 109.5 . .
HN1_21a CN_21a HN2_21a 109.5 . .
N_21a CN_21a HN3_21a 109.5 . .
HN1_21a CN_21a HN3_21a 109.5 . .
HN2_21a CN_21a HN3_21a 109.5 . .
C_28b N_21b CN_21b 125(3) . .
C_28b N_21b CG_21 126(2) . .
CN_21b N_21b CG_21 109(2) . .
N_21b CN_21b HN1_21b 109.5 . .
N_21b CN_21b HN2_21b 109.5 . .
HN1_21b CN_21b HN2_21b 109.5 . .
N_21b CN_21b HN3_21b 109.5 . .
HN1_21b CN_21b HN3_21b 109.5 . .
HN2_21b CN_21b HN3_21b 109.5 . .
C_21 CA_21 CZ_21 109.9(10) . .
C_21 CA_21 CB_21 111.3(11) . .
CZ_21 CA_21 CB_21 109.1(11) . .
C_21 CA_21 HA_21 108.8 . .
CZ_21 CA_21 HA_21 108.8 . .
CB_21 CA_21 HA_21 108.8 . .
CG_21 CB_21 CA_21 109.1(11) . .
CG_21 CB_21 HB1_21 109.9 . .
CA_21 CB_21 HB1_21 109.9 . .
CG_21 CB_21 HB2_21 109.9 . .
CA_21 CB_21 HB2_21 109.9 . .
HB1_21 CB_21 HB2_21 108.3 . .
N_21b CG_21 CB_21 127.3(16) . .
N_21a CG_21 CB_21 106.9(12) . .
N_21b CG_21 CD_21 106.7(16) . .
N_21a CG_21 CD_21 111.6(12) . .
CB_21 CG_21 CD_21 109.1(11) . .
N_21a CG_21 HG_21a 109.7 . .
CB_21 CG_21 HG_21a 109.7 . .
CD_21 CG_21 HG_21a 109.7 . .
N_21b CG_21 HG_21b 103.8 . .
CB_21 CG_21 HG_21b 103.8 . .
CD_21 CG_21 HG_21b 103.8 . .
CE_21 CD_21 CG_21 109.4(11) . .
CE_21 CD_21 HD1_21 109.8 . .
CG_21 CD_21 HD1_21 109.8 . .
CE_21 CD_21 HD2_21 109.8 . .
CG_21 CD_21 HD2_21 109.8 . .
HD1_21 CD_21 HD2_21 108.2 . .
CZ_21 CE_21 CD_21 111.8(13) . .
CZ_21 CE_21 HE1_21 109.3 . .
CD_21 CE_21 HE1_21 109.3 . .
CZ_21 CE_21 HE2_21 109.3 . .
CD_21 CE_21 HE2_21 109.3 . .
HE1_21 CE_21 HE2_21 107.9 . .
CE_21 CZ_21 CA_21 112.0(11) . .
CE_21 CZ_21 HZ1_21 109.2 . .
CA_21 CZ_21 HZ1_21 109.2 . .
CE_21 CZ_21 HZ2_21 109.2 . .
CA_21 CZ_21 HZ2_21 109.2 . .
HZ1_21 CZ_21 HZ2_21 107.9 . .
O_21 C_21 N_22 122.3(12) . .
O_21 C_21 CA_21 121.6(12) . .
N_22 C_21 CA_21 116.0(12) . .
C_21 N_22 CA_22 123.1(11) . .
C_21 N_22 H0_22 118.5 . .
CA_22 N_22 H0_22 118.5 . .
N_22 CA_22 C_22 110.5(10) . .
N_22 CA_22 CB_22 110.5(11) . .
C_22 CA_22 CB_22 107.8(10) . .
N_22 CA_22 HA_22 109.3 . .
C_22 CA_22 HA_22 109.3 . .
CB_22 CA_22 HA_22 109.3 . .
CG_22 CB_22 CA_22 117.2(12) . .
CG_22 CB_22 HB1_22 108 . .
CA_22 CB_22 HB1_22 108 . .
CG_22 CB_22 HB2_22 108 . .
CA_22 CB_22 HB2_22 108 . .
HB1_22 CB_22 HB2_22 107.2 . .
CD1_22 CG_22 CD2_22 113.3(14) . .
CD1_22 CG_22 CB_22 111.4(13) . .
CD2_22 CG_22 CB_22 109.5(13) . .
CD1_22 CG_22 HG_22 107.5 . .
CD2_22 CG_22 HG_22 107.5 . .
CB_22 CG_22 HG_22 107.5 . .
CG_22 CD1_22 HD1A_22 109.5 . .
CG_22 CD1_22 HD1B_22 109.5 . .
HD1A_22 CD1_22 HD1B_22 109.5 . .
CG_22 CD1_22 HD1C_22 109.5 . .
HD1A_22 CD1_22 HD1C_22 109.5 . .
HD1B_22 CD1_22 HD1C_22 109.5 . .
CG_22 CD2_22 HD2A_22 109.5 . .
CG_22 CD2_22 HD2B_22 109.5 . .
HD2A_22 CD2_22 HD2B_22 109.5 . .
CG_22 CD2_22 HD2C_22 109.5 . .
HD2A_22 CD2_22 HD2C_22 109.5 . .
HD2B_22 CD2_22 HD2C_22 109.5 . .
O_22 C_22 N_23 121.0(10) . .
O_22 C_22 CA_22 118.1(11) . .
N_23 C_22 CA_22 120.9(11) . .
C_22 N_23 CG_23 117.2(10) . .
C_22 N_23 CN_23 122.6(10) . .
CG_23 N_23 CN_23 120.2(9) . .
N_23 CN_23 HN1_23 109.5 . .
N_23 CN_23 HN2_23 109.5 . .
HN1_23 CN_23 HN2_23 109.5 . .
N_23 CN_23 HN3_23 109.5 . .
HN1_23 CN_23 HN3_23 109.5 . .
HN2_23 CN_23 HN3_23 109.5 . .
OE_23 CA_23 C_23 108.7(9) . .
OE_23 CA_23 CB_23 106.1(9) . .
C_23 CA_23 CB_23 112.9(9) . .
OE_23 CA_23 HA_23 109.7 . .
C_23 CA_23 HA_23 109.7 . .
CB_23 CA_23 HA_23 109.7 . .
OZ_23 CB_23 CG_23 115.1(9) . .
OZ_23 CB_23 CA_23 105.3(9) . .
CG_23 CB_23 CA_23 103.6(9) . .
OZ_23 CB_23 HB_23 110.8 . .
CG_23 CB_23 HB_23 110.8 . .
CA_23 CB_23 HB_23 110.8 . .
N_23 CG_23 CB_23 117.2(9) . .
N_23 CG_23 CD_23 114.7(9) . .
CB_23 CG_23 CD_23 101.0(9) . .
N_23 CG_23 HG_23 107.8 . .
CB_23 CG_23 HG_23 107.8 . .
CD_23 CG_23 HG_23 107.8 . .
OE_23 CD_23 CG_23 102.5(9) . .
OE_23 CD_23 HD1_23 111.3 . .
CG_23 CD_23 HD1_23 111.3 . .
OE_23 CD_23 HD2_23 111.3 . .
CG_23 CD_23 HD2_23 111.3 . .
HD1_23 CD_23 HD2_23 109.2 . .
CA_23 OE_23 CD_23 108.8(8) . .
CB1_23 OZ_23 CB_23 115.7(9) . .
OZ_23 CB1_23 CG1_23 107.7(10) . .
OZ_23 CB1_23 HB1A_23 110.2 . .
CG1_23 CB1_23 HB1A_23 110.2 . .
OZ_23 CB1_23 HB1B_23 110.2 . .
CG1_23 CB1_23 HB1B_23 110.2 . .
HB1A_23 CB1_23 HB1B_23 108.5 . .
CD2_23 CG1_23 CD1_23 121.3(12) . .
CD2_23 CG1_23 CB1_23 120.1(12) . .
CD1_23 CG1_23 CB1_23 118.7(11) . .
CG1_23 CD1_23 CE1_23 119.3(12) . .
CG1_23 CD1_23 HD1A_23 120.3 . .
CE1_23 CD1_23 HD1A_23 120.3 . .
CG1_23 CD2_23 CE2_23 119.1(14) . .
CG1_23 CD2_23 HD2A_23 120.5 . .
CE2_23 CD2_23 HD2A_23 120.5 . .
CZ_23 CE1_23 CD1_23 118.4(14) . .
CZ_23 CE1_23 HE1_23 120.8 . .
CD1_23 CE1_23 HE1_23 120.8 . .
CZ_23 CE2_23 CD2_23 120.9(14) . .
CZ_23 CE2_23 HE2_23 119.6 . .
CD2_23 CE2_23 HE2_23 119.6 . .
CE1_23 CZ_23 CE2_23 121.1(14) . .
CE1_23 CZ_23 HZ_23 119.4 . .
CE2_23 CZ_23 HZ_23 119.4 . .
O_23 C_23 N_24 122.7(12) . .
O_23 C_23 CA_23 120.2(11) . .
N_24 C_23 CA_23 117.0(11) . .
C_23 N_24 CA_24b 114.6(13) . .
C_23 N_24 CA_24a 129.8(13) . .
C_23 N_24 H0_24a 115.1 . .
CA_24a N_24 H0_24a 115.1 . .
C_23 N_24 H0_24b 122.7 . .
CA_24b N_24 H0_24b 122.7 . .
N_24 CA_24a CB_24a 111.7(17) . .
N_24 CA_24a C_24 108.0(13) . .
CB_24a CA_24a C_24 114.2(17) . .
N_24 CA_24a HA_24a 107.6 . .
CB_24a CA_24a HA_24a 107.6 . .
C_24 CA_24a HA_24a 107.6 . .
CG_24a CB_24a CA_24a 117(2) . .
CG_24a CB_24a HB1_24a 107.9 . .
CA_24a CB_24a HB1_24a 107.9 . .
CG_24a CB_24a HB2_24a 107.9 . .
CA_24a CB_24a HB2_24a 107.9 . .
HB1_24a CB_24a HB2_24a 107.2 . .
CD2_24a CG_24a CB_24a 112(2) . .
CD2_24a CG_24a CD1_24a 113(2) . .
CB_24a CG_24a CD1_24a 106(2) . .
CD2_24a CG_24a HG_24a 108.7 . .
CB_24a CG_24a HG_24a 108.7 . .
CD1_24a CG_24a HG_24a 108.7 . .
CG_24a CD1_24a HD1A_24a 109.5 . .
CG_24a CD1_24a HD1B_24a 109.5 . .
HD1A_24a CD1_24a HD1B_24a 109.5 . .
CG_24a CD1_24a HD1C_24a 109.5 . .
HD1A_24a CD1_24a HD1C_24a 109.5 . .
HD1B_24a CD1_24a HD1C_24a 109.5 . .
CG_24a CD2_24a HD2A_24a 109.5 . .
CG_24a CD2_24a HD2B_24a 109.5 . .
HD2A_24a CD2_24a HD2B_24a 109.5 . .
CG_24a CD2_24a HD2C_24a 109.5 . .
HD2A_24a CD2_24a HD2C_24a 109.5 . .
HD2B_24a CD2_24a HD2C_24a 109.5 . .
N_24 CA_24b CB_24b 116.3(17) . .
N_24 CA_24b C_24 108.5(15) . .
CB_24b CA_24b C_24 109.9(17) . .
N_24 CA_24b HA_24b 107.2 . .
CB_24b CA_24b HA_24b 107.2 . .
C_24 CA_24b HA_24b 107.2 . .
CA_24b CB_24b CG_24b 117(2) . .
CA_24b CB_24b HB1_24b 108 . .
CG_24b CB_24b HB1_24b 108 . .
CA_24b CB_24b HB2_24b 108 . .
CG_24b CB_24b HB2_24b 108 . .
HB1_24b CB_24b HB2_24b 107.3 . .
CD1_24b CG_24b CB_24b 112(2) . .
CD1_24b CG_24b CD2_24b 116(3) . .
CB_24b CG_24b CD2_24b 105(2) . .
CD1_24b CG_24b HG_24b 107.9 . .
CB_24b CG_24b HG_24b 107.9 . .
CD2_24b CG_24b HG_24b 107.9 . .
CG_24b CD1_24b HD1A_24b 109.5 . .
CG_24b CD1_24b HD1B_24b 109.5 . .
HD1A_24b CD1_24b HD1B_24b 109.5 . .
CG_24b CD1_24b HD1C_24b 109.5 . .
HD1A_24b CD1_24b HD1C_24b 109.5 . .
HD1B_24b CD1_24b HD1C_24b 109.5 . .
CG_24b CD2_24b HD2A_24b 109.5 . .
CG_24b CD2_24b HD2B_24b 109.5 . .
HD2A_24b CD2_24b HD2B_24b 109.5 . .
CG_24b CD2_24b HD2C_24b 109.5 . .
HD2A_24b CD2_24b HD2C_24b 109.5 . .
HD2B_24b CD2_24b HD2C_24b 109.5 . .
O_24 C_24 N_25 123.7(12) . .
O_24 C_24 CA_24a 111.4(14) . .
N_25 C_24 CA_24a 124.6(14) . .
O_24 C_24 CA_24b 123.9(14) . .
N_25 C_24 CA_24b 111.7(13) . .
C_24 N_25 CN_25 126.5(11) . .
C_24 N_25 CG_25 117.4(11) . .
CN_25 N_25 CG_25 116.1(11) . .
N_25 CN_25 HN1_25 109.5 . .
N_25 CN_25 HN2_25 109.5 . .
HN1_25 CN_25 HN2_25 109.5 . .
N_25 CN_25 HN3_25 109.5 . .
HN1_25 CN_25 HN3_25 109.5 . .
HN2_25 CN_25 HN3_25 109.5 . .
C_25 CA_25 CB_25 110.8(10) . .
C_25 CA_25 CZ_25 110.1(10) . .
CB_25 CA_25 CZ_25 109.1(11) . .
C_25 CA_25 HA_25 109 . .
CB_25 CA_25 HA_25 109 . .
CZ_25 CA_25 HA_25 109 . .
CA_25 CB_25 CG_25 109.8(10) . .
CA_25 CB_25 HB1_25 109.7 . .
CG_25 CB_25 HB1_25 109.7 . .
CA_25 CB_25 HB2_25 109.7 . .
CG_25 CB_25 HB2_25 109.7 . .
HB1_25 CB_25 HB2_25 108.2 . .
N_25 CG_25 CB_25 115.1(10) . .
N_25 CG_25 CD_25 110.4(10) . .
CB_25 CG_25 CD_25 111.2(11) . .
N_25 CG_25 HG_25 106.5 . .
CB_25 CG_25 HG_25 106.5 . .
CD_25 CG_25 HG_25 106.5 . .
CE_25 CD_25 CG_25 111.4(10) . .
CE_25 CD_25 HD1_25 109.4 . .
CG_25 CD_25 HD1_25 109.4 . .
CE_25 CD_25 HD2_25 109.4 . .
CG_25 CD_25 HD2_25 109.4 . .
HD1_25 CD_25 HD2_25 108 . .
CD_25 CE_25 CZ_25 111.4(11) . .
CD_25 CE_25 HE1_25 109.4 . .
CZ_25 CE_25 HE1_25 109.4 . .
CD_25 CE_25 HE2_25 109.4 . .
CZ_25 CE_25 HE2_25 109.4 . .
HE1_25 CE_25 HE2_25 108 . .
CE_25 CZ_25 CA_25 110.4(10) . .
CE_25 CZ_25 HZ1_25 109.6 . .
CA_25 CZ_25 HZ1_25 109.6 . .
CE_25 CZ_25 HZ2_25 109.6 . .
CA_25 CZ_25 HZ2_25 109.6 . .
HZ1_25 CZ_25 HZ2_25 108.1 . .
O_25 C_25 N_26 121.9(13) . .
O_25 C_25 CA_25 121.4(13) . .
N_26 C_25 CA_25 116.7(12) . .
C_25 N_26 CA_26 123.5(12) . .
C_25 N_26 H0_26 118.3 . .
CA_26 N_26 H0_26 118.3 . .
N_26 CA_26 CB_26 111.5(14) . .
N_26 CA_26 C_26 109.0(11) . .
CB_26 CA_26 C_26 105.9(13) . .
N_26 CA_26 HA_26 110.1 . .
CB_26 CA_26 HA_26 110.1 . .
C_26 CA_26 HA_26 110.1 . .
CG_26 CB_26 CA_26 118.2(18) . .
CG_26 CB_26 HB1_26 107.8 . .
CA_26 CB_26 HB1_26 107.8 . .
CG_26 CB_26 HB2_26 107.8 . .
CA_26 CB_26 HB2_26 107.8 . .
HB1_26 CB_26 HB2_26 107.1 . .
CB_26 CG_26 CD1_26 111(2) . .
CB_26 CG_26 CD2_26 109(2) . .
CD1_26 CG_26 CD2_26 109(2) . .
CB_26 CG_26 HG_26 109.1 . .
CD1_26 CG_26 HG_26 109.1 . .
CD2_26 CG_26 HG_26 109.1 . .
CG_26 CD1_26 HD1A_26 109.5 . .
CG_26 CD1_26 HD1B_26 109.5 . .
HD1A_26 CD1_26 HD1B_26 109.5 . .
CG_26 CD1_26 HD1C_26 109.5 . .
HD1A_26 CD1_26 HD1C_26 109.5 . .
HD1B_26 CD1_26 HD1C_26 109.5 . .
CG_26 CD2_26 HD2A_26 109.5 . .
CG_26 CD2_26 HD2B_26 109.5 . .
HD2A_26 CD2_26 HD2B_26 109.5 . .
CG_26 CD2_26 HD2C_26 109.5 . .
HD2A_26 CD2_26 HD2C_26 109.5 . .
HD2B_26 CD2_26 HD2C_26 109.5 . .
O_26 C_26 N_27 121.2(13) . .
O_26 C_26 CA_26 118.8(13) . .
N_27 C_26 CA_26 119.9(13) . .
C_26 N_27 CG_27 119.3(12) . .
C_26 N_27 CN_27 122.8(12) . .
CG_27 N_27 CN_27 117.9(11) . .
N_27 CN_27 HN1_27 109.5 . .
N_27 CN_27 HN2_27 109.5 . .
HN1_27 CN_27 HN2_27 109.5 . .
N_27 CN_27 HN3_27 109.5 . .
HN1_27 CN_27 HN3_27 109.5 . .
HN2_27 CN_27 HN3_27 109.5 . .
OE_27 CA_27 C_27 109.4(11) . .
OE_27 CA_27 CB_27 106.3(10) . .
C_27 CA_27 CB_27 113.3(11) . .
OE_27 CA_27 HA_27 109.3 . .
C_27 CA_27 HA_27 109.3 . .
CB_27 CA_27 HA_27 109.3 . .
OZ_27 CB_27 CG_27 114.6(10) . .
OZ_27 CB_27 CA_27 106.6(10) . .
CG_27 CB_27 CA_27 102.5(9) . .
OZ_27 CB_27 HB_27 110.9 . .
CG_27 CB_27 HB_27 110.9 . .
CA_27 CB_27 HB_27 110.9 . .
N_27 CG_27 CD_27 114.4(10) . .
N_27 CG_27 CB_27 116.8(10) . .
CD_27 CG_27 CB_27 103.5(10) . .
N_27 CG_27 HG_27 107.2 . .
CD_27 CG_27 HG_27 107.2 . .
CB_27 CG_27 HG_27 107.2 . .
OE_27 CD_27 CG_27 105.3(11) . .
OE_27 CD_27 HD1_27 110.7 . .
CG_27 CD_27 HD1_27 110.7 . .
OE_27 CD_27 HD2_27 110.7 . .
CG_27 CD_27 HD2_27 110.7 . .
HD1_27 CD_27 HD2_27 108.8 . .
CD_27 OE_27 CA_27 112.4(10) . .
CB1_27 OZ_27 CB_27 114.6(10) . .
OZ_27 CB1_27 CG1_27 108.9(11) . .
OZ_27 CB1_27 HB1A_27 109.9 . .
CG1_27 CB1_27 HB1A_27 109.9 . .
OZ_27 CB1_27 HB1B_27 109.9 . .
CG1_27 CB1_27 HB1B_27 109.9 . .
HB1A_27 CB1_27 HB1B_27 108.3 . .
CD2_27 CG1_27 CD1_27 121.2(12) . .
CD2_27 CG1_27 CB1_27 120.9(12) . .
CD1_27 CG1_27 CB1_27 117.9(11) . .
CG1_27 CD1_27 CE1_27 119.9(12) . .
CG1_27 CD1_27 HD1A_27 120.1 . .
CE1_27 CD1_27 HD1A_27 120.1 . .
CG1_27 CD2_27 CE2_27 119.4(14) . .
CG1_27 CD2_27 HD2A_27 120.3 . .
CE2_27 CD2_27 HD2A_27 120.3 . .
CZ_27 CE1_27 CD1_27 118.4(13) . .
CZ_27 CE1_27 HE1_27 120.8 . .
CD1_27 CE1_27 HE1_27 120.8 . .
CD2_27 CE2_27 CZ_27 121.0(13) . .
CD2_27 CE2_27 HE2_27 119.5 . .
CZ_27 CE2_27 HE2_27 119.5 . .
CE1_27 CZ_27 CE2_27 120.1(14) . .
CE1_27 CZ_27 HZ_27 120 . .
CE2_27 CZ_27 HZ_27 120 . .
O_27 C_27 N_28 125.7(15) . .
O_27 C_27 CA_27 117.7(14) . .
N_28 C_27 CA_27 116.6(13) . .
C_27 N_28 CA_28b 145.1(17) . .
C_27 N_28 CA_28a 109.0(13) . .
C_27 N_28 H0_28a 125.5 . .
CA_28a N_28 H0_28a 125.5 . .
C_27 N_28 H0_28b 107.4 . .
CA_28b N_28 H0_28b 107.4 . .
N_28 CA_28a CB_28a 111.2(14) . .
N_28 CA_28a C_28a 106.1(13) . .
CB_28a CA_28a C_28a 107.3(14) . .
N_28 CA_28a HA_28a 110.7 . .
CB_28a CA_28a HA_28a 110.7 . .
C_28a CA_28a HA_28a 110.7 . .
CG_28a CB_28a CA_28a 117.0(16) . .
CG_28a CB_28a HB1_28a 108 . .
CA_28a CB_28a HB1_28a 108 . .
CG_28a CB_28a HB2_28a 108 . .
CA_28a CB_28a HB2_28a 108 . .
HB1_28a CB_28a HB2_28a 107.3 . .
CB_28a CG_28a CD1_28a 110.7(18) . .
CB_28a CG_28a CD2_28a 113.4(17) . .
CD1_28a CG_28a CD2_28a 108.5(18) . .
CB_28a CG_28a HG_28a 108 . .
CD1_28a CG_28a HG_28a 108 . .
CD2_28a CG_28a HG_28a 108 . .
CG_28a CD1_28a HD1A_28a 109.5 . .
CG_28a CD1_28a HD1B_28a 109.5 . .
HD1A_28a CD1_28a HD1B_28a 109.5 . .
CG_28a CD1_28a HD1C_28a 109.5 . .
HD1A_28a CD1_28a HD1C_28a 109.5 . .
HD1B_28a CD1_28a HD1C_28a 109.5 . .
CG_28a CD2_28a HD2A_28a 109.5 . .
CG_28a CD2_28a HD2B_28a 109.5 . .
HD2A_28a CD2_28a HD2B_28a 109.5 . .
CG_28a CD2_28a HD2C_28a 109.5 . .
HD2A_28a CD2_28a HD2C_28a 109.5 . .
HD2B_28a CD2_28a HD2C_28a 109.5 . .
O_28a C_28a N_21a 122.8(17) . .
O_28a C_28a CA_28a 116.4(17) . .
N_21a C_28a CA_28a 120.6(16) . .
N_28 CA_28b C_28b 111.0(18) . .
N_28 CA_28b CB_28b 114(2) . .
C_28b CA_28b CB_28b 111(2) . .
N_28 CA_28b HA_28b 106.7 . .
C_28b CA_28b HA_28b 106.7 . .
CB_28b CA_28b HA_28b 106.7 . .
CG_28b CB_28b CA_28b 123(3) . .
CG_28b CB_28b HB1_28b 106.5 . .
CA_28b CB_28b HB1_28b 106.5 . .
CG_28b CB_28b HB2_28b 106.5 . .
CA_28b CB_28b HB2_28b 106.5 . .
HB1_28b CB_28b HB2_28b 106.5 . .
CB_28b CG_28b CD2_28b 118(3) . .
CB_28b CG_28b CD1_28b 111(3) . .
CD2_28b CG_28b CD1_28b 106(3) . .
CB_28b CG_28b HG_28b 106.9 . .
CD2_28b CG_28b HG_28b 106.9 . .
CD1_28b CG_28b HG_28b 106.9 . .
CG_28b CD1_28b HD1A_28b 109.5 . .
CG_28b CD1_28b HD1B_28b 109.5 . .
HD1A_28b CD1_28b HD1B_28b 109.5 . .
CG_28b CD1_28b HD1C_28b 109.5 . .
HD1A_28b CD1_28b HD1C_28b 109.5 . .
HD1B_28b CD1_28b HD1C_28b 109.5 . .
CG_28b CD2_28b HD2A_28b 109.5 . .
CG_28b CD2_28b HD2B_28b 109.5 . .
HD2A_28b CD2_28b HD2B_28b 109.5 . .
CG_28b CD2_28b HD2C_28b 109.5 . .
HD2A_28b CD2_28b HD2C_28b 109.5 . .
HD2B_28b CD2_28b HD2C_28b 109.5 . .
O_28b C_28b N_21b 123(3) . .
O_28b C_28b CA_28b 116(3) . .
N_21b C_28b CA_28b 122(2) . .
C_38 N_31 CG_31 116.5(12) . .
C_38 N_31 CN_31 125.9(12) . .
CG_31 N_31 CN_31 117.6(11) . .
N_31 CN_31 HN1_31 109.5 . .
N_31 CN_31 HN2_31 109.5 . .
HN1_31 CN_31 HN2_31 109.5 . .
N_31 CN_31 HN3_31 109.5 . .
HN1_31 CN_31 HN3_31 109.5 . .
HN2_31 CN_31 HN3_31 109.5 . .
C_31 CA_31 CB_31 111.4(10) . .
C_31 CA_31 CZ_31 110.1(9) . .
CB_31 CA_31 CZ_31 110.2(10) . .
C_31 CA_31 HA_31 108.4 . .
CB_31 CA_31 HA_31 108.4 . .
CZ_31 CA_31 HA_31 108.4 . .
CG_31 CB_31 CA_31 109.5(10) . .
CG_31 CB_31 HB1_31 109.8 . .
CA_31 CB_31 HB1_31 109.8 . .
CG_31 CB_31 HB2_31 109.8 . .
CA_31 CB_31 HB2_31 109.8 . .
HB1_31 CB_31 HB2_31 108.2 . .
N_31 CG_31 CB_31 113.1(10) . .
N_31 CG_31 CD_31 112.8(10) . .
CB_31 CG_31 CD_31 111.0(11) . .
N_31 CG_31 HG_31 106.5 . .
CB_31 CG_31 HG_31 106.5 . .
CD_31 CG_31 HG_31 106.5 . .
CG_31 CD_31 CE_31 109.4(10) . .
CG_31 CD_31 HD1_31 109.8 . .
CE_31 CD_31 HD1_31 109.8 . .
CG_31 CD_31 HD2_31 109.8 . .
CE_31 CD_31 HD2_31 109.8 . .
HD1_31 CD_31 HD2_31 108.2 . .
CZ_31 CE_31 CD_31 111.5(11) . .
CZ_31 CE_31 HE1_31 109.3 . .
CD_31 CE_31 HE1_31 109.3 . .
CZ_31 CE_31 HE2_31 109.3 . .
CD_31 CE_31 HE2_31 109.3 . .
HE1_31 CE_31 HE2_31 108 . .
CE_31 CZ_31 CA_31 111.4(10) . .
CE_31 CZ_31 HZ1_31 109.4 . .
CA_31 CZ_31 HZ1_31 109.4 . .
CE_31 CZ_31 HZ2_31 109.4 . .
CA_31 CZ_31 HZ2_31 109.4 . .
HZ1_31 CZ_31 HZ2_31 108 . .
O_31 C_31 N_32 122.9(11) . .
O_31 C_31 CA_31 122.4(11) . .
N_32 C_31 CA_31 114.7(10) . .
C_31 N_32 CA_32 124.1(10) . .
C_31 N_32 H0_32 118 . .
CA_32 N_32 H0_32 118 . .
N_32 CA_32 C_32 110.1(9) . .
N_32 CA_32 CB_32 109.3(10) . .
C_32 CA_32 CB_32 111.7(10) . .
N_32 CA_32 HA_32 108.6 . .
C_32 CA_32 HA_32 108.6 . .
CB_32 CA_32 HA_32 108.6 . .
CG_32 CB_32 CA_32 115.9(11) . .
CG_32 CB_32 HB1_32 108.3 . .
CA_32 CB_32 HB1_32 108.3 . .
CG_32 CB_32 HB2_32 108.3 . .
CA_32 CB_32 HB2_32 108.3 . .
HB1_32 CB_32 HB2_32 107.4 . .
CB_32 CG_32 CD2_32 112.5(12) . .
CB_32 CG_32 CD1_32 109.3(13) . .
CD2_32 CG_32 CD1_32 109.1(14) . .
CB_32 CG_32 HG_32 108.6 . .
CD2_32 CG_32 HG_32 108.6 . .
CD1_32 CG_32 HG_32 108.6 . .
CG_32 CD1_32 HD1A_32 109.5 . .
CG_32 CD1_32 HD1B_32 109.5 . .
HD1A_32 CD1_32 HD1B_32 109.5 . .
CG_32 CD1_32 HD1C_32 109.5 . .
HD1A_32 CD1_32 HD1C_32 109.5 . .
HD1B_32 CD1_32 HD1C_32 109.5 . .
CG_32 CD2_32 HD2A_32 109.5 . .
CG_32 CD2_32 HD2B_32 109.5 . .
HD2A_32 CD2_32 HD2B_32 109.5 . .
CG_32 CD2_32 HD2C_32 109.5 . .
HD2A_32 CD2_32 HD2C_32 109.5 . .
HD2B_32 CD2_32 HD2C_32 109.5 . .
O_32 C_32 N_33 123.6(11) . .
O_32 C_32 CA_32 118.8(11) . .
N_33 C_32 CA_32 117.6(10) . .
C_32 N_33 CN_33 124.2(10) . .
C_32 N_33 CG_33 117.8(10) . .
CN_33 N_33 CG_33 117.9(10) . .
N_33 CN_33 HN1_33 109.5 . .
N_33 CN_33 HN2_33 109.5 . .
HN1_33 CN_33 HN2_33 109.5 . .
N_33 CN_33 HN3_33 109.5 . .
HN1_33 CN_33 HN3_33 109.5 . .
HN2_33 CN_33 HN3_33 109.5 . .
OE_33 CA_33 C_33 106.2(9) . .
OE_33 CA_33 CB_33 106.8(9) . .
C_33 CA_33 CB_33 115.5(10) . .
OE_33 CA_33 HA_33 109.4 . .
C_33 CA_33 HA_33 109.4 . .
CB_33 CA_33 HA_33 109.4 . .
OZ_33 CB_33 CG_33 110.2(9) . .
OZ_33 CB_33 CA_33 111.7(9) . .
CG_33 CB_33 CA_33 101.2(9) . .
OZ_33 CB_33 HB_33 111.1 . .
CG_33 CB_33 HB_33 111.1 . .
CA_33 CB_33 HB_33 111.1 . .
N_33 CG_33 CD_33 115.6(9) . .
N_33 CG_33 CB_33 115.8(9) . .
CD_33 CG_33 CB_33 102.4(9) . .
N_33 CG_33 HG_33 107.5 . .
CD_33 CG_33 HG_33 107.5 . .
CB_33 CG_33 HG_33 107.5 . .
OE_33 CD_33 CG_33 102.2(9) . .
OE_33 CD_33 HD1_33 111.3 . .
CG_33 CD_33 HD1_33 111.3 . .
OE_33 CD_33 HD2_33 111.3 . .
CG_33 CD_33 HD2_33 111.3 . .
HD1_33 CD_33 HD2_33 109.2 . .
CD_33 OE_33 CA_33 108.0(9) . .
CB_33 OZ_33 CB1_33 111.5(8) . .
OZ_33 CB1_33 CG1_33 110.1(9) . .
OZ_33 CB1_33 HB1A_33 109.6 . .
CG1_33 CB1_33 HB1A_33 109.6 . .
OZ_33 CB1_33 HB1B_33 109.6 . .
CG1_33 CB1_33 HB1B_33 109.6 . .
HB1A_33 CB1_33 HB1B_33 108.2 . .
CD2_33 CG1_33 CD1_33 118.7(11) . .
CD2_33 CG1_33 CB1_33 121.6(11) . .
CD1_33 CG1_33 CB1_33 119.7(10) . .
CE1_33 CD1_33 CG1_33 119.3(12) . .
CE1_33 CD1_33 HD1A_33 120.4 . .
CG1_33 CD1_33 HD1A_33 120.4 . .
CG1_33 CD2_33 CE2_33 121.5(12) . .
CG1_33 CD2_33 HD2A_33 119.3 . .
CE2_33 CD2_33 HD2A_33 119.3 . .
CD1_33 CE1_33 CZ_33 121.3(13) . .
CD1_33 CE1_33 HE1_33 119.3 . .
CZ_33 CE1_33 HE1_33 119.3 . .
CD2_33 CE2_33 CZ_33 120.5(13) . .
CD2_33 CE2_33 HE2_33 119.8 . .
CZ_33 CE2_33 HE2_33 119.8 . .
CE2_33 CZ_33 CE1_33 118.7(13) . .
CE2_33 CZ_33 HZ_33 120.6 . .
CE1_33 CZ_33 HZ_33 120.6 . .
O_33 C_33 N_34 123.6(12) . .
O_33 C_33 CA_33 121.2(11) . .
N_34 C_33 CA_33 115.2(10) . .
C_33 N_34 CA_34 124.6(10) . .
C_33 N_34 H0_34 117.7 . .
CA_34 N_34 H0_34 117.7 . .
N_34 CA_34 CB_34b 112(3) . .
N_34 CA_34 C_34 108.5(9) . .
CB_34b CA_34 C_34 122(2) . .
N_34 CA_34 CB_34a 106.4(11) . .
C_34 CA_34 CB_34a 106.5(12) . .
N_34 CA_34 HA_34a 111.7 . .
C_34 CA_34 HA_34a 111.7 . .
CB_34a CA_34 HA_34a 111.7 . .
N_34 CA_34 HA_34b 103.8 . .
CB_34b CA_34 HA_34b 103.8 . .
C_34 CA_34 HA_34b 103.8 . .
CG_34a CB_34a CA_34 119.0(15) . .
CG_34a CB_34a HB1_34a 107.6 . .
CA_34 CB_34a HB1_34a 107.6 . .
CG_34a CB_34a HB2_34a 107.6 . .
CA_34 CB_34a HB2_34a 107.6 . .
HB1_34a CB_34a HB2_34a 107 . .
CD2_34a CG_34a CD1_34a 111(2) . .
CD2_34a CG_34a CB_34a 109.5(19) . .
CD1_34a CG_34a CB_34a 115.5(18) . .
CD2_34a CG_34a HG_34a 106.9 . .
CD1_34a CG_34a HG_34a 106.9 . .
CB_34a CG_34a HG_34a 106.9 . .
CG_34a CD1_34a HD1A_34a 109.5 . .
CG_34a CD1_34a HD1B_34a 109.5 . .
HD1A_34a CD1_34a HD1B_34a 109.5 . .
CG_34a CD1_34a HD1C_34a 109.5 . .
HD1A_34a CD1_34a HD1C_34a 109.5 . .
HD1B_34a CD1_34a HD1C_34a 109.5 . .
CG_34a CD2_34a HD2A_34a 109.5 . .
CG_34a CD2_34a HD2B_34a 109.5 . .
HD2A_34a CD2_34a HD2B_34a 109.5 . .
CG_34a CD2_34a HD2C_34a 109.5 . .
HD2A_34a CD2_34a HD2C_34a 109.5 . .
HD2B_34a CD2_34a HD2C_34a 109.5 . .
CA_34 CB_34b CG_34b 117(3) . .
CA_34 CB_34b HB1_34b 108.2 . .
CG_34b CB_34b HB1_34b 108.2 . .
CA_34 CB_34b HB2_34b 108.2 . .
CG_34b CB_34b HB2_34b 108.2 . .
HB1_34b CB_34b HB2_34b 107.3 . .
CD1_34b CG_34b CB_34b 119(3) . .
CD1_34b CG_34b CD2_34b 110(3) . .
CB_34b CG_34b CD2_34b 104(3) . .
CD1_34b CG_34b HG_34b 107.8 . .
CB_34b CG_34b HG_34b 107.8 . .
CD2_34b CG_34b HG_34b 107.8 . .
CG_34b CD1_34b HD2A_34b 109.5 . .
CG_34b CD1_34b HD2B_34b 109.5 . .
HD2A_34b CD1_34b HD2B_34b 109.5 . .
CG_34b CD1_34b HD2C_34b 109.5 . .
HD2A_34b CD1_34b HD2C_34b 109.5 . .
HD2B_34b CD1_34b HD2C_34b 109.5 . .
CG_34b CD2_34b HD1A_34b 109.5 . .
CG_34b CD2_34b HD1B_34b 109.5 . .
HD1A_34b CD2_34b HD1B_34b 109.5 . .
CG_34b CD2_34b HD1C_34b 109.5 . .
HD1A_34b CD2_34b HD1C_34b 109.5 . .
HD1B_34b CD2_34b HD1C_34b 109.5 . .
O_34 C_34 N_35 121.2(11) . .
O_34 C_34 CA_34 118.9(10) . .
N_35 C_34 CA_34 119.9(11) . .
C_34 N_35 CG_35 118.8(10) . .
C_34 N_35 CN_35 123.1(10) . .
CG_35 N_35 CN_35 118.1(9) . .
N_35 CN_35 HN1_35 109.5 . .
N_35 CN_35 HN2_35 109.5 . .
HN1_35 CN_35 HN2_35 109.5 . .
N_35 CN_35 HN3_35 109.5 . .
HN1_35 CN_35 HN3_35 109.5 . .
HN2_35 CN_35 HN3_35 109.5 . .
C_35 CA_35 CB_35 110.9(10) . .
C_35 CA_35 CZ_35 110.6(10) . .
CB_35 CA_35 CZ_35 109.7(10) . .
C_35 CA_35 HA_35 108.5 . .
CB_35 CA_35 HA_35 108.5 . .
CZ_35 CA_35 HA_35 108.5 . .
CA_35 CB_35 CG_35 108.7(10) . .
CA_35 CB_35 HB1_35 109.9 . .
CG_35 CB_35 HB1_35 109.9 . .
CA_35 CB_35 HB2_35 109.9 . .
CG_35 CB_35 HB2_35 109.9 . .
HB1_35 CB_35 HB2_35 108.3 . .
N_35 CG_35 CB_35 113.2(10) . .
N_35 CG_35 CD_35 111.0(10) . .
CB_35 CG_35 CD_35 111.2(10) . .
N_35 CG_35 HG_35 107.1 . .
CB_35 CG_35 HG_35 107.1 . .
CD_35 CG_35 HG_35 107.1 . .
CE_35 CD_35 CG_35 109.3(11) . .
CE_35 CD_35 HD1_35 109.8 . .
CG_35 CD_35 HD1_35 109.8 . .
CE_35 CD_35 HD2_35 109.8 . .
CG_35 CD_35 HD2_35 109.8 . .
HD1_35 CD_35 HD2_35 108.3 . .
CZ_35 CE_35 CD_35 112.8(12) . .
CZ_35 CE_35 HE1_35 109 . .
CD_35 CE_35 HE1_35 109 . .
CZ_35 CE_35 HE2_35 109 . .
CD_35 CE_35 HE2_35 109 . .
HE1_35 CE_35 HE2_35 107.8 . .
CE_35 CZ_35 CA_35 110.8(11) . .
CE_35 CZ_35 HZ1_35 109.5 . .
CA_35 CZ_35 HZ1_35 109.5 . .
CE_35 CZ_35 HZ2_35 109.5 . .
CA_35 CZ_35 HZ2_35 109.5 . .
HZ1_35 CZ_35 HZ2_35 108.1 . .
O_35 C_35 N_36 123.1(12) . .
O_35 C_35 CA_35 121.6(11) . .
N_36 C_35 CA_35 115.2(11) . .
C_35 N_36 CA_36 121.9(11) . .
C_35 N_36 H0_36 119.1 . .
CA_36 N_36 H0_36 119.1 . .
N_36 CA_36 CB_36 111.4(12) . .
N_36 CA_36 C_36 108.6(9) . .
CB_36 CA_36 C_36 108.2(11) . .
N_36 CA_36 HA_36 109.5 . .
CB_36 CA_36 HA_36 109.5 . .
C_36 CA_36 HA_36 109.5 . .
CG_36a CB_36 CA_36 123.2(17) . .
CG_36b CB_36 CA_36 115.8(16) . .
CG_36a CB_36 HB1_36a 106.5 . .
CA_36 CB_36 HB1_36a 106.5 . .
CG_36a CB_36 HB2_36a 106.5 . .
CA_36 CB_36 HB2_36a 106.5 . .
HB1_36a CB_36 HB2_36a 106.5 . .
CG_36b CB_36 HB1_36b 108.3 . .
CA_36 CB_36 HB1_36b 108.3 . .
CG_36b CB_36 HB2_36b 108.3 . .
CA_36 CB_36 HB2_36b 108.3 . .
HB1_36b CB_36 HB2_36b 107.4 . .
CB_36 CG_36a CD2_36a 110(2) . .
CB_36 CG_36a CD1_36a 109(2) . .
CD2_36a CG_36a CD1_36a 113(2) . .
CB_36 CG_36a HG_36a 108.2 . .
CD2_36a CG_36a HG_36a 108.2 . .
CD1_36a CG_36a HG_36a 108.2 . .
CG_36a CD1_36a HD1A_36a 109.5 . .
CG_36a CD1_36a HD1B_36a 109.5 . .
HD1A_36a CD1_36a HD1B_36a 109.5 . .
CG_36a CD1_36a HD1C_36a 109.5 . .
HD1A_36a CD1_36a HD1C_36a 109.5 . .
HD1B_36a CD1_36a HD1C_36a 109.5 . .
CG_36a CD2_36a HD2A_36a 109.5 . .
CG_36a CD2_36a HD2B_36a 109.5 . .
HD2A_36a CD2_36a HD2B_36a 109.5 . .
CG_36a CD2_36a HD2C_36a 109.5 . .
HD2A_36a CD2_36a HD2C_36a 109.5 . .
HD2B_36a CD2_36a HD2C_36a 109.5 . .
CB_36 CG_36b CD1_36b 117(2) . .
CB_36 CG_36b CD2_36b 107(2) . .
CD1_36b CG_36b CD2_36b 111(2) . .
CB_36 CG_36b HG1_36b 107.3 . .
CD1_36b CG_36b HG1_36b 107.3 . .
CD2_36b CG_36b HG1_36b 107.3 . .
CG_36b CD1_36b HD1D_36b 109.5 . .
CG_36b CD1_36b HD1E_36b 109.5 . .
HD1D_36b CD1_36b HD1E_36b 109.5 . .
CG_36b CD1_36b HD1F_36b 109.5 . .
HD1D_36b CD1_36b HD1F_36b 109.5 . .
HD1E_36b CD1_36b HD1F_36b 109.5 . .
CG_36b CD2_36b HD2D_36b 109.5 . .
CG_36b CD2_36b HD2E_36b 109.5 . .
HD2D_36b CD2_36b HD2E_36b 109.5 . .
CG_36b CD2_36b HD2F_36b 109.5 . .
HD2D_36b CD2_36b HD2F_36b 109.5 . .
HD2E_36b CD2_36b HD2F_36b 109.5 . .
O_36 C_36 N_37 122.7(13) . .
O_36 C_36 CA_36 118.1(13) . .
N_37 C_36 CA_36 119.2(11) . .
C_36 N_37 CG_37 118.3(11) . .
C_36 N_37 CN_37 122.9(12) . .
CG_37 N_37 CN_37 118.8(11) . .
N_37 CN_37 HN1_37 109.5 . .
N_37 CN_37 HN2_37 109.5 . .
HN1_37 CN_37 HN2_37 109.5 . .
N_37 CN_37 HN3_37 109.5 . .
HN1_37 CN_37 HN3_37 109.5 . .
HN2_37 CN_37 HN3_37 109.5 . .
OE_37 CA_37 C_37 108.1(13) . .
OE_37 CA_37 CB_37 104.5(11) . .
C_37 CA_37 CB_37 115.4(11) . .
OE_37 CA_37 HA_37 109.5 . .
C_37 CA_37 HA_37 109.5 . .
CB_37 CA_37 HA_37 109.5 . .
OZ_37 CB_37 CG_37 107.6(11) . .
OZ_37 CB_37 CA_37 112.0(11) . .
CG_37 CB_37 CA_37 103.7(10) . .
OZ_37 CB_37 HB_37 111.1 . .
CG_37 CB_37 HB_37 111.1 . .
CA_37 CB_37 HB_37 111.1 . .
N_37 CG_37 CD_37 114.5(11) . .
N_37 CG_37 CB_37 116.5(10) . .
CD_37 CG_37 CB_37 102.6(11) . .
N_37 CG_37 HG_37 107.6 . .
CD_37 CG_37 HG_37 107.6 . .
CB_37 CG_37 HG_37 107.6 . .
OE_37 CD_37 CG_37 105.0(12) . .
OE_37 CD_37 HD1_37 110.8 . .
CG_37 CD_37 HD1_37 110.8 . .
OE_37 CD_37 HD2_37 110.8 . .
CG_37 CD_37 HD2_37 110.8 . .
HD1_37 CD_37 HD2_37 108.8 . .
CD_37 OE_37 CA_37 112.1(12) . .
CB_37 OZ_37 CB1_37 111.6(10) . .
OZ_37 CB1_37 CG1_37 108.9(11) . .
OZ_37 CB1_37 HB1A_37 109.9 . .
CG1_37 CB1_37 HB1A_37 109.9 . .
OZ_37 CB1_37 HB1B_37 109.9 . .
CG1_37 CB1_37 HB1B_37 109.9 . .
HB1A_37 CB1_37 HB1B_37 108.3 . .
CD1_37 CG1_37 CD2_37 117.6(13) . .
CD1_37 CG1_37 CB1_37 123.5(12) . .
CD2_37 CG1_37 CB1_37 118.9(13) . .
CE1_37 CD1_37 CG1_37 122.3(14) . .
CE1_37 CD1_37 HD1A_37 118.8 . .
CG1_37 CD1_37 HD1A_37 118.8 . .
CE2_37 CD2_37 CG1_37 121.1(14) . .
CE2_37 CD2_37 HD2A_37 119.5 . .
CG1_37 CD2_37 HD2A_37 119.5 . .
CD1_37 CE1_37 CZ_37 120.1(15) . .
CD1_37 CE1_37 HE1_37 120 . .
CZ_37 CE1_37 HE1_37 120 . .
CD2_37 CE2_37 CZ_37 119.6(14) . .
CD2_37 CE2_37 HE2_37 120.2 . .
CZ_37 CE2_37 HE2_37 120.2 . .
CE1_37 CZ_37 CE2_37 119.3(15) . .
CE1_37 CZ_37 HZ_37 120.4 . .
CE2_37 CZ_37 HZ_37 120.4 . .
O_37 C_37 N_38 124.4(15) . .
O_37 C_37 CA_37 120.8(14) . .
N_38 C_37 CA_37 114.7(14) . .
C_37 N_38 CA_38 123.9(14) . .
C_37 N_38 H0_38 118 . .
CA_38 N_38 H0_38 118 . .
N_38 CA_38 CB_38b 123(2) . .
N_38 CA_38 C_38 109.0(11) . .
CB_38b CA_38 C_38 114.7(17) . .
N_38 CA_38 CB_38a 100.0(14) . .
C_38 CA_38 CB_38a 103.7(16) . .
N_38 CA_38 HA_38a 114.2 . .
C_38 CA_38 HA_38a 114.2 . .
CB_38a CA_38 HA_38a 114.2 . .
N_38 CA_38 HA_38b 102.5 . .
CB_38b CA_38 HA_38b 102.5 . .
C_38 CA_38 HA_38b 102.5 . .
CG_38a CB_38a CA_38 114(2) . .
CG_38a CB_38a HB1_38a 108.8 . .
CA_38 CB_38a HB1_38a 108.8 . .
CG_38a CB_38a HB2_38a 108.8 . .
CA_38 CB_38a HB2_38a 108.8 . .
HB1_38a CB_38a HB2_38a 107.7 . .
CD1_38a CG_38a CB_38a 114(3) . .
CD1_38a CG_38a CD2_38a 110(2) . .
CB_38a CG_38a CD2_38a 108(2) . .
CD1_38a CG_38a HG_38a 108.4 . .
CB_38a CG_38a HG_38a 108.4 . .
CD2_38a CG_38a HG_38a 108.4 . .
CG_38a CD1_38a HD1A_38a 109.5 . .
CG_38a CD1_38a HD1B_38a 109.5 . .
HD1A_38a CD1_38a HD1B_38a 109.5 . .
CG_38a CD1_38a HD1C_38a 109.5 . .
HD1A_38a CD1_38a HD1C_38a 109.5 . .
HD1B_38a CD1_38a HD1C_38a 109.5 . .
CG_38a CD2_38a HD2A_38a 109.5 . .
CG_38a CD2_38a HD2B_38a 109.5 . .
HD2A_38a CD2_38a HD2B_38a 109.5 . .
CG_38a CD2_38a HD2C_38a 109.5 . .
HD2A_38a CD2_38a HD2C_38a 109.5 . .
HD2B_38a CD2_38a HD2C_38a 109.5 . .
CA_38 CB_38b CG_38b 118(2) . .
CA_38 CB_38b HB1_38b 107.9 . .
CG_38b CB_38b HB1_38b 107.9 . .
CA_38 CB_38b HB2_38b 107.9 . .
CG_38b CB_38b HB2_38b 107.9 . .
HB1_38b CB_38b HB2_38b 107.2 . .
CD2_38b CG_38b CD1_38b 110(3) . .
CD2_38b CG_38b CB_38b 110(2) . .
CD1_38b CG_38b CB_38b 113(3) . .
CD2_38b CG_38b HG_38b 107.9 . .
CD1_38b CG_38b HG_38b 107.9 . .
CB_38b CG_38b HG_38b 107.9 . .
CG_38b CD1_38b HD1A_38b 109.5 . .
CG_38b CD1_38b HD1B_38b 109.5 . .
HD1A_38b CD1_38b HD1B_38b 109.5 . .
CG_38b CD1_38b HD1C_38b 109.5 . .
HD1A_38b CD1_38b HD1C_38b 109.5 . .
HD1B_38b CD1_38b HD1C_38b 109.5 . .
CG_38b CD2_38b HD2A_38b 109.5 . .
CG_38b CD2_38b HD2B_38b 109.5 . .
HD2A_38b CD2_38b HD2B_38b 109.5 . .
CG_38b CD2_38b HD2C_38b 109.5 . .
HD2A_38b CD2_38b HD2C_38b 109.5 . .
HD2B_38b CD2_38b HD2C_38b 109.5 . .
O_38 C_38 N_31 124.8(13) . .
O_38 C_38 CA_38 117.7(13) . .
N_31 C_38 CA_38 117.5(13) . .
C_48 N_41 CG_41 118.9(9) . .
C_48 N_41 CN_41 122.9(9) . .
CG_41 N_41 CN_41 118.2(9) . .
N_41 CN_41 HN1_41 109.5 . .
N_41 CN_41 HN2_41 109.5 . .
HN1_41 CN_41 HN2_41 109.5 . .
N_41 CN_41 HN3_41 109.5 . .
HN1_41 CN_41 HN3_41 109.5 . .
HN2_41 CN_41 HN3_41 109.5 . .
CB_41 CA_41 C_41 112.3(9) . .
CB_41 CA_41 CZ_41 111.0(9) . .
C_41 CA_41 CZ_41 108.8(9) . .
CB_41 CA_41 HA_41 108.2 . .
C_41 CA_41 HA_41 108.2 . .
CZ_41 CA_41 HA_41 108.2 . .
CA_41 CB_41 CG_41 109.4(9) . .
CA_41 CB_41 HB1_41 109.8 . .
CG_41 CB_41 HB1_41 109.8 . .
CA_41 CB_41 HB2_41 109.8 . .
CG_41 CB_41 HB2_41 109.8 . .
HB1_41 CB_41 HB2_41 108.2 . .
N_41 CG_41 CB_41 113.3(9) . .
N_41 CG_41 CD_41 112.5(9) . .
CB_41 CG_41 CD_41 110.8(9) . .
N_41 CG_41 HG_41 106.6 . .
CB_41 CG_41 HG_41 106.6 . .
CD_41 CG_41 HG_41 106.6 . .
CE_41 CD_41 CG_41 110.6(10) . .
CE_41 CD_41 HD1_41 109.5 . .
CG_41 CD_41 HD1_41 109.5 . .
CE_41 CD_41 HD2_41 109.5 . .
CG_41 CD_41 HD2_41 109.5 . .
HD1_41 CD_41 HD2_41 108.1 . .
CZ_41 CE_41 CD_41 111.6(10) . .
CZ_41 CE_41 HE1_41 109.3 . .
CD_41 CE_41 HE1_41 109.3 . .
CZ_41 CE_41 HE2_41 109.3 . .
CD_41 CE_41 HE2_41 109.3 . .
HE1_41 CE_41 HE2_41 108 . .
CE_41 CZ_41 CA_41 111.7(10) . .
CE_41 CZ_41 HZ1_41 109.3 . .
CA_41 CZ_41 HZ1_41 109.3 . .
CE_41 CZ_41 HZ2_41 109.3 . .
CA_41 CZ_41 HZ2_41 109.3 . .
HZ1_41 CZ_41 HZ2_41 107.9 . .
O_41 C_41 N_42 122.3(10) . .
O_41 C_41 CA_41 121.3(10) . .
N_42 C_41 CA_41 116.4(10) . .
C_41 N_42 CA_42 123.9(10) . .
C_41 N_42 H0_42 118 . .
CA_42 N_42 H0_42 118 . .
N_42 CA_42 CB_42 112.8(9) . .
N_42 CA_42 C_42 107.7(9) . .
CB_42 CA_42 C_42 107.4(9) . .
N_42 CA_42 HA_42 109.6 . .
CB_42 CA_42 HA_42 109.6 . .
C_42 CA_42 HA_42 109.6 . .
CA_42 CB_42 CG_42 116.7(10) . .
CA_42 CB_42 HB1_42 108.1 . .
CG_42 CB_42 HB1_42 108.1 . .
CA_42 CB_42 HB2_42 108.1 . .
CG_42 CB_42 HB2_42 108.1 . .
HB1_42 CB_42 HB2_42 107.3 . .
CD1_42 CG_42 CD2_42 110.4(11) . .
CD1_42 CG_42 CB_42 112.7(11) . .
CD2_42 CG_42 CB_42 109.5(11) . .
CD1_42 CG_42 HG_42 108 . .
CD2_42 CG_42 HG_42 108 . .
CB_42 CG_42 HG_42 108 . .
CG_42 CD1_42 HD1A_42 109.5 . .
CG_42 CD1_42 HD1B_42 109.5 . .
HD1A_42 CD1_42 HD1B_42 109.5 . .
CG_42 CD1_42 HD1C_42 109.5 . .
HD1A_42 CD1_42 HD1C_42 109.5 . .
HD1B_42 CD1_42 HD1C_42 109.5 . .
CG_42 CD2_42 HD2A_42 109.5 . .
CG_42 CD2_42 HD2B_42 109.5 . .
HD2A_42 CD2_42 HD2B_42 109.5 . .
CG_42 CD2_42 HD2C_42 109.5 . .
HD2A_42 CD2_42 HD2C_42 109.5 . .
HD2B_42 CD2_42 HD2C_42 109.5 . .
O_42 C_42 N_43 122.6(10) . .
O_42 C_42 CA_42 116.8(10) . .
N_43 C_42 CA_42 120.6(10) . .
C_42 N_43 CN_43 124.4(10) . .
C_42 N_43 CG_43 118.1(9) . .
CN_43 N_43 CG_43 117.4(9) . .
N_43 CN_43 HN1_43 109.5 . .
N_43 CN_43 HN2_43 109.5 . .
HN1_43 CN_43 HN2_43 109.5 . .
N_43 CN_43 HN3_43 109.5 . .
HN1_43 CN_43 HN3_43 109.5 . .
HN2_43 CN_43 HN3_43 109.5 . .
OE_43 CA_43 CB_43 102.5(9) . .
OE_43 CA_43 C_43 106.4(10) . .
CB_43 CA_43 C_43 115.1(10) . .
OE_43 CA_43 HA_43 110.8 . .
CB_43 CA_43 HA_43 110.8 . .
C_43 CA_43 HA_43 110.8 . .
OZ_43 CB_43 CA_43 106.2(9) . .
OZ_43 CB_43 CG_43 113.4(9) . .
CA_43 CB_43 CG_43 103.2(9) . .
OZ_43 CB_43 HB_43 111.2 . .
CA_43 CB_43 HB_43 111.2 . .
CG_43 CB_43 HB_43 111.2 . .
N_43 CG_43 CD_43 114.5(10) . .
N_43 CG_43 CB_43 112.9(9) . .
CD_43 CG_43 CB_43 103.7(9) . .
N_43 CG_43 HG_43 108.5 . .
CD_43 CG_43 HG_43 108.5 . .
CB_43 CG_43 HG_43 108.5 . .
OE_43 CD_43 CG_43 106.5(9) . .
OE_43 CD_43 HD1_43 110.4 . .
CG_43 CD_43 HD1_43 110.4 . .
OE_43 CD_43 HD2_43 110.4 . .
CG_43 CD_43 HD2_43 110.4 . .
HD1_43 CD_43 HD2_43 108.6 . .
CD_43 OE_43 CA_43 106.3(9) . .
CB_43 OZ_43 CB1_43 113.2(9) . .
OZ_43 CB1_43 CG1_43 108.0(9) . .
OZ_43 CB1_43 HB1A_43 110.1 . .
CG1_43 CB1_43 HB1A_43 110.1 . .
OZ_43 CB1_43 HB1B_43 110.1 . .
CG1_43 CB1_43 HB1B_43 110.1 . .
HB1A_43 CB1_43 HB1B_43 108.4 . .
CD1_43 CG1_43 CD2_43 119.1(11) . .
CD1_43 CG1_43 CB1_43 120.9(11) . .
CD2_43 CG1_43 CB1_43 120.0(11) . .
CG1_43 CD1_43 CE1_43 120.9(12) . .
CG1_43 CD1_43 HD1A_43 119.5 . .
CE1_43 CD1_43 HD1A_43 119.5 . .
CE2_43 CD2_43 CG1_43 119.8(12) . .
CE2_43 CD2_43 HD2A_43 120.1 . .
CG1_43 CD2_43 HD2A_43 120.1 . .
CZ_43 CE1_43 CD1_43 119.6(12) . .
CZ_43 CE1_43 HE1_43 120.2 . .
CD1_43 CE1_43 HE1_43 120.2 . .
CD2_43 CE2_43 CZ_43 120.6(12) . .
CD2_43 CE2_43 HE2_43 119.7 . .
CZ_43 CE2_43 HE2_43 119.7 . .
CE1_43 CZ_43 CE2_43 119.9(12) . .
CE1_43 CZ_43 HZ_43 120.1 . .
CE2_43 CZ_43 HZ_43 120.1 . .
O_43 C_43 N_44 123.0(13) . .
O_43 C_43 CA_43 120.9(13) . .
N_44 C_43 CA_43 116.2(13) . .
C_43 N_44 CA_44 120.4(13) . .
C_43 N_44 H0_44 119.8 . .
CA_44 N_44 H0_44 119.8 . .
N_44 CA_44 C_44 111.2(11) . .
N_44 CA_44 CB_44 109.2(13) . .
C_44 CA_44 CB_44 106.0(12) . .
N_44 CA_44 HA_44 110.1 . .
C_44 CA_44 HA_44 110.1 . .
CB_44 CA_44 HA_44 110.1 . .
CG_44 CB_44 CA_44 118.0(15) . .
CG_44 CB_44 HB1_44 107.8 . .
CA_44 CB_44 HB1_44 107.8 . .
CG_44 CB_44 HB2_44 107.8 . .
CA_44 CB_44 HB2_44 107.8 . .
HB1_44 CB_44 HB2_44 107.1 . .
CD2_44 CG_44 CD1_44 111(2) . .
CD2_44 CG_44 CB_44 109.9(18) . .
CD1_44 CG_44 CB_44 105(2) . .
CD2_44 CG_44 HG_44 110.3 . .
CD1_44 CG_44 HG_44 110.3 . .
CB_44 CG_44 HG_44 110.3 . .
CG_44 CD1_44 HD1A_44 109.5 . .
CG_44 CD1_44 HD1B_44 109.5 . .
HD1A_44 CD1_44 HD1B_44 109.5 . .
CG_44 CD1_44 HD1C_44 109.5 . .
HD1A_44 CD1_44 HD1C_44 109.5 . .
HD1B_44 CD1_44 HD1C_44 109.5 . .
CG_44 CD2_44 HD2A_44 109.5 . .
CG_44 CD2_44 HD2B_44 109.5 . .
HD2A_44 CD2_44 HD2B_44 109.5 . .
CG_44 CD2_44 HD2C_44 109.5 . .
HD2A_44 CD2_44 HD2C_44 109.5 . .
HD2B_44 CD2_44 HD2C_44 109.5 . .
O_44 C_44 N_45 122.9(12) . .
O_44 C_44 CA_44 117.3(13) . .
N_45 C_44 CA_44 119.8(13) . .
C_44 N_45 CN_45 122.8(12) . .
C_44 N_45 CG_45 119.6(11) . .
CN_45 N_45 CG_45 117.6(12) . .
N_45 CN_45 HN1_45 109.5 . .
N_45 CN_45 HN2_45 109.5 . .
HN1_45 CN_45 HN2_45 109.5 . .
N_45 CN_45 HN3_45 109.5 . .
HN1_45 CN_45 HN3_45 109.5 . .
HN2_45 CN_45 HN3_45 109.5 . .
C_45 CA_45 CZ_45 109.6(10) . .
C_45 CA_45 CB_45 111.5(10) . .
CZ_45 CA_45 CB_45 111.1(10) . .
C_45 CA_45 HA_45 108.2 . .
CZ_45 CA_45 HA_45 108.2 . .
CB_45 CA_45 HA_45 108.2 . .
CG_45 CB_45 CA_45 107.1(10) . .
CG_45 CB_45 HB1_45 110.3 . .
CA_45 CB_45 HB1_45 110.3 . .
CG_45 CB_45 HB2_45 110.3 . .
CA_45 CB_45 HB2_45 110.3 . .
HB1_45 CB_45 HB2_45 108.5 . .
N_45 CG_45 CD_45 111.8(10) . .
N_45 CG_45 CB_45 113.3(10) . .
CD_45 CG_45 CB_45 111.2(10) . .
N_45 CG_45 HG_45 106.7 . .
CD_45 CG_45 HG_45 106.7 . .
CB_45 CG_45 HG_45 106.7 . .
CG_45 CD_45 CE_45 109.3(10) . .
CG_45 CD_45 HD1_45 109.8 . .
CE_45 CD_45 HD1_45 109.8 . .
CG_45 CD_45 HD2_45 109.8 . .
CE_45 CD_45 HD2_45 109.8 . .
HD1_45 CD_45 HD2_45 108.3 . .
CZ_45 CE_45 CD_45 111.5(11) . .
CZ_45 CE_45 HE1_45 109.3 . .
CD_45 CE_45 HE1_45 109.3 . .
CZ_45 CE_45 HE2_45 109.3 . .
CD_45 CE_45 HE2_45 109.3 . .
HE1_45 CE_45 HE2_45 108 . .
CA_45 CZ_45 CE_45 111.4(10) . .
CA_45 CZ_45 HZ1_45 109.3 . .
CE_45 CZ_45 HZ1_45 109.3 . .
CA_45 CZ_45 HZ2_45 109.3 . .
CE_45 CZ_45 HZ2_45 109.3 . .
HZ1_45 CZ_45 HZ2_45 108 . .
O_45 C_45 N_46 122.3(11) . .
O_45 C_45 CA_45 122.3(11) . .
N_46 C_45 CA_45 115.4(10) . .
C_45 N_46 CA_46 122.2(10) . .
C_45 N_46 H0_46 118.9 . .
CA_46 N_46 H0_46 118.9 . .
N_46 CA_46 CB_46 112.1(10) . .
N_46 CA_46 C_46 109.0(9) . .
CB_46 CA_46 C_46 108.6(10) . .
N_46 CA_46 HA_46 109 . .
CB_46 CA_46 HA_46 109 . .
C_46 CA_46 HA_46 109 . .
CG_46 CB_46 CA_46 115.2(11) . .
CG_46 CB_46 HB1_46 108.5 . .
CA_46 CB_46 HB1_46 108.5 . .
CG_46 CB_46 HB2_46 108.5 . .
CA_46 CB_46 HB2_46 108.5 . .
HB1_46 CB_46 HB2_46 107.5 . .
CD1_46 CG_46 CB_46 112.3(14) . .
CD1_46 CG_46 CD2_46 110.8(14) . .
CB_46 CG_46 CD2_46 109.8(12) . .
CD1_46 CG_46 HG_46 107.9 . .
CB_46 CG_46 HG_46 107.9 . .
CD2_46 CG_46 HG_46 107.9 . .
CG_46 CD1_46 HD1A_46 109.5 . .
CG_46 CD1_46 HD1B_46 109.5 . .
HD1A_46 CD1_46 HD1B_46 109.5 . .
CG_46 CD1_46 HD1C_46 109.5 . .
HD1A_46 CD1_46 HD1C_46 109.5 . .
HD1B_46 CD1_46 HD1C_46 109.5 . .
CG_46 CD2_46 HD2A_46 109.5 . .
CG_46 CD2_46 HD2B_46 109.5 . .
HD2A_46 CD2_46 HD2B_46 109.5 . .
CG_46 CD2_46 HD2C_46 109.5 . .
HD2A_46 CD2_46 HD2C_46 109.5 . .
HD2B_46 CD2_46 HD2C_46 109.5 . .
O_46 C_46 N_47 122.2(10) . .
O_46 C_46 CA_46 118.3(10) . .
N_47 C_46 CA_46 119.5(10) . .
C_46 N_47 CG_47 117.5(9) . .
C_46 N_47 CN_47 122.8(10) . .
CG_47 N_47 CN_47 119.8(9) . .
N_47 CN_47 HN1_47 109.5 . .
N_47 CN_47 HN2_47 109.5 . .
HN1_47 CN_47 HN2_47 109.5 . .
N_47 CN_47 HN3_47 109.5 . .
HN1_47 CN_47 HN3_47 109.5 . .
HN2_47 CN_47 HN3_47 109.5 . .
OE_47 CA_47 C_47 110.5(9) . .
OE_47 CA_47 CB_47 105.7(8) . .
C_47 CA_47 CB_47 111.6(9) . .
OE_47 CA_47 HA_47 109.6 . .
C_47 CA_47 HA_47 109.6 . .
CB_47 CA_47 HA_47 109.6 . .
OZ_47 CB_47 CG_47 114.0(9) . .
OZ_47 CB_47 CA_47 106.6(9) . .
CG_47 CB_47 CA_47 102.7(8) . .
OZ_47 CB_47 HB_47 111 . .
CG_47 CB_47 HB_47 111 . .
CA_47 CB_47 HB_47 111 . .
N_47 CG_47 CB_47 116.4(9) . .
N_47 CG_47 CD_47 113.4(9) . .
CB_47 CG_47 CD_47 102.5(9) . .
N_47 CG_47 HG_47 108.1 . .
CB_47 CG_47 HG_47 108.1 . .
CD_47 CG_47 HG_47 108.1 . .
OE_47 CD_47 CG_47 101.7(9) . .
OE_47 CD_47 HD1_47 111.4 . .
CG_47 CD_47 HD1_47 111.4 . .
OE_47 CD_47 HD2_47 111.4 . .
CG_47 CD_47 HD2_47 111.4 . .
HD1_47 CD_47 HD2_47 109.3 . .
CD_47 OE_47 CA_47 109.3(9) . .
CB_47 OZ_47 CB1_47 114.6(8) . .
OZ_47 CB1_47 CG1_47 107.1(9) . .
OZ_47 CB1_47 HB1A_47 110.3 . .
CG1_47 CB1_47 HB1A_47 110.3 . .
OZ_47 CB1_47 HB1B_47 110.3 . .
CG1_47 CB1_47 HB1B_47 110.3 . .
HB1A_47 CB1_47 HB1B_47 108.5 . .
CD1_47 CG1_47 CD2_47 119.4(11) . .
CD1_47 CG1_47 CB1_47 120.5(11) . .
CD2_47 CG1_47 CB1_47 120.1(10) . .
CG1_47 CD1_47 CE1_47 120.5(12) . .
CG1_47 CD1_47 HD1A_47 119.7 . .
CE1_47 CD1_47 HD1A_47 119.7 . .
CE2_47 CD2_47 CG1_47 120.1(12) . .
CE2_47 CD2_47 HD2A_47 120 . .
CG1_47 CD2_47 HD2A_47 120 . .
CZ_47 CE1_47 CD1_47 119.8(12) . .
CZ_47 CE1_47 HE1_47 120.1 . .
CD1_47 CE1_47 HE1_47 120.1 . .
CD2_47 CE2_47 CZ_47 119.6(13) . .
CD2_47 CE2_47 HE2_47 120.2 . .
CZ_47 CE2_47 HE2_47 120.2 . .
CE1_47 CZ_47 CE2_47 120.5(13) . .
CE1_47 CZ_47 HZ_47 119.8 . .
CE2_47 CZ_47 HZ_47 119.8 . .
O_47 C_47 N_48 124.6(10) . .
O_47 C_47 CA_47 120.5(10) . .
N_48 C_47 CA_47 115.0(10) . .
C_47 N_48 CA_48 121.6(10) . .
C_47 N_48 H0_48 119.2 . .
CA_48 N_48 H0_48 119.2 . .
N_48 CA_48 C_48 109.0(9) . .
N_48 CA_48 CB_48 111.3(9) . .
C_48 CA_48 CB_48 107.7(9) . .
N_48 CA_48 HA_48 109.6 . .
C_48 CA_48 HA_48 109.6 . .
CB_48 CA_48 HA_48 109.6 . .
CA_48 CB_48 CG_48 114.2(10) . .
CA_48 CB_48 HB1_48 108.7 . .
CG_48 CB_48 HB1_48 108.7 . .
CA_48 CB_48 HB2_48 108.7 . .
CG_48 CB_48 HB2_48 108.7 . .
HB1_48 CB_48 HB2_48 107.6 . .
CD1_48 CG_48 CD2_48 110.1(12) . .
CD1_48 CG_48 CB_48 112.3(12) . .
CD2_48 CG_48 CB_48 108.9(11) . .
CD1_48 CG_48 HG_48 108.5 . .
CD2_48 CG_48 HG_48 108.5 . .
CB_48 CG_48 HG_48 108.5 . .
CG_48 CD1_48 HD1A_48 109.5 . .
CG_48 CD1_48 HD1B_48 109.5 . .
HD1A_48 CD1_48 HD1B_48 109.5 . .
CG_48 CD1_48 HD1C_48 109.5 . .
HD1A_48 CD1_48 HD1C_48 109.5 . .
HD1B_48 CD1_48 HD1C_48 109.5 . .
CG_48 CD2_48 HD2A_48 109.5 . .
CG_48 CD2_48 HD2B_48 109.5 . .
HD2A_48 CD2_48 HD2B_48 109.5 . .
CG_48 CD2_48 HD2C_48 109.5 . .
HD2A_48 CD2_48 HD2C_48 109.5 . .
HD2B_48 CD2_48 HD2C_48 109.5 . .
O_48 C_48 N_41 122.4(10) . .
O_48 C_48 CA_48 118.2(10) . .
N_41 C_48 CA_48 119.3(10) . .
Cl1_51 C_51 Cl2_51 109.7(8) . .
Cl1_51 C_51 Cl3_51 109.4(8) . .
Cl2_51 C_51 Cl3_51 108.6(8) . .
Cl1_51 C_51 H0_51 109.7 . .
Cl2_51 C_51 H0_51 109.7 . .
Cl3_51 C_51 H0_51 109.7 . .
Cl3_52a C_52a Cl2_52a 112(2) . .
Cl3_52a C_52a Cl1_52a 103(2) . .
Cl2_52a C_52a Cl1_52a 111(2) . .
Cl3_52a C_52a H0_52a 110.1 . .
Cl2_52a C_52a H0_52a 110.1 . .
Cl1_52a C_52a H0_52a 110.1 . .
Cl2_52b C_52b Cl1_52b 110.8(10) . .
Cl2_52b C_52b Cl3_52b 109.0(10) . .
Cl1_52b C_52b Cl3_52b 109.4(10) . .
Cl2_52b C_52b H0_52b 109.2 . .
Cl1_52b C_52b H0_52b 109.2 . .
Cl3_52b C_52b H0_52b 109.2 . .
Cl3_53a C_53a Cl1_53a 110(3) . .
Cl3_53a C_53a Cl2_53a 107(2) . .
Cl1_53a C_53a Cl2_53a 109(3) . .
Cl3_53a C_53a H0_53a 110.3 . .
Cl1_53a C_53a H0_53a 110.3 . .
Cl2_53a C_53a H0_53a 110.3 . .
Cl3_60 Cl3_53a C_53a 105(3) 1_545 .
Cl1_53b C_53b Cl2_53b 110.1(10) . .
Cl1_53b C_53b Cl3_53b 108.6(9) . .
Cl2_53b C_53b Cl3_53b 110.0(9) . .
Cl1_53b C_53b H0_53b 109.4 . .
Cl2_53b C_53b H0_53b 109.4 . .
Cl3_53b C_53b H0_53b 109.4 . .
Cl3_54a C_54a Cl2_54a 109.9(10) . .
Cl3_54a C_54a Cl1_54a 109.3(10) . .
Cl2_54a C_54a Cl1_54a 110.5(10) . .
Cl3_54a C_54a H0_54a 109.1 . .
Cl2_54a C_54a H0_54a 109.1 . .
Cl1_54a C_54a H0_54a 109.1 . .
Cl2_54b C_54b Cl3_54b 105(2) . .
Cl2_54b C_54b Cl1_54b 111(2) . .
Cl3_54b C_54b Cl1_54b 108(2) . .
Cl2_54b C_54b H0_54b 111 . .
Cl3_54b C_54b H0_54b 111 . .
Cl1_54b C_54b H0_54b 111 . .
Cl1_55a C_55a Cl2_55a 110.6(10) . .
Cl1_55a C_55a Cl3_55a 110.1(10) . .
Cl2_55a C_55a Cl3_55a 107.6(10) . .
Cl1_55a C_55a H0_55a 109.5 . .
Cl2_55a C_55a H0_55a 109.5 . .
Cl3_55a C_55a H0_55a 109.5 . .
Cl3_56 C_56 Cl2_56 111.9(10) . .
Cl3_56 C_56 Cl1_56 105.3(10) . .
Cl2_56 C_56 Cl1_56 108.3(9) . .
Cl3_56 C_56 H0_56 110.4 . .
Cl2_56 C_56 H0_56 110.4 . .
Cl1_56 C_56 H0_56 110.4 . .
Cl3_57a C_57a Cl2_57a 115.7(11) . .
Cl3_57a C_57a Cl1_57a 109.1(11) . .
Cl2_57a C_57a Cl1_57a 102.7(9) . .
Cl3_57a C_57a H0_57a 109.7 . .
Cl2_57a C_57a H0_57a 109.7 . .
Cl1_57a C_57a H0_57a 109.7 . .
Cl2_57b C_57b Cl1_57b 109(2) . .
Cl2_57b C_57b Cl3_57b 104(2) . .
Cl1_57b C_57b Cl3_57b 108.2(19) . .
Cl2_57b C_57b H0A_57b 111.5 . .
Cl1_57b C_57b H0A_57b 111.5 . .
Cl3_57b C_57b H0A_57b 111.5 . .
Cl1_58a C_58a Cl3_58a 110.4(18) . .
Cl1_58a C_58a Cl2_58a 107.2(19) . .
Cl3_58a C_58a Cl2_58a 109.1(16) . .
Cl1_58a C_58a H0_58a 110 . .
Cl3_58a C_58a H0_58a 110 . .
Cl2_58a C_58a H0_58a 110 . .
Cl3_58b C_58b Cl1_58b 114.0(18) . .
Cl3_58b C_58b Cl2_58b 102.4(16) . .
Cl1_58b C_58b Cl2_58b 109.0(19) . .
Cl3_58b C_58b H0A_58b 110.4 . .
Cl1_58b C_58b H0A_58b 110.4 . .
Cl2_58b C_58b H0A_58b 110.4 . .
Cl3_59a C_59a Cl1_59a 109.1(11) . .
Cl3_59a C_59a Cl2_59a 108.4(11) . .
Cl1_59a C_59a Cl2_59a 109.3(11) . .
Cl3_59a C_59a H0_59a 110 . .
Cl1_59a C_59a H0_59a 110 . .
Cl2_59a C_59a H0_59a 110 . .
Cl2_59b C_59b Cl3_59b 108(2) . .
Cl2_59b C_59b Cl1_59b 109.1(18) . .
Cl3_59b C_59b Cl1_59b 107(2) . .
Cl2_59b C_59b H0_59b 111 . .
Cl3_59b C_59b H0_59b 111 . .
Cl1_59b C_59b H0_59b 111 . .
Cl2_60 C_60 Cl1_60 109.9(12) . .
Cl2_60 C_60 Cl3_60 108.6(11) . .
Cl1_60 C_60 Cl3_60 111.0(11) . .
Cl2_60 C_60 H0_60 109.1 . .
Cl1_60 C_60 H0_60 109.1 . .
Cl3_60 C_60 H0_60 109.1 . .
Cl3_53a Cl3_60 C_60 140.2(17) 1_565 .
Cl3_61a C_61a Cl1_61a 108.0(15) . .
Cl3_61a C_61a Cl2_61a 108.8(15) . .
Cl1_61a C_61a Cl2_61a 109.5(14) . .
Cl3_61a C_61a H0_61a 110.2 . .
Cl1_61a C_61a H0_61a 110.2 . .
Cl2_61a C_61a H0_61a 110.2 . .
Cl3_61b C_61b Cl2_61b 111.6(16) . .
Cl3_61b C_61b Cl1_61b 108.1(15) . .
Cl2_61b C_61b Cl1_61b 104.4(15) . .
Cl3_61b C_61b H0A_61b 110.8 . .
Cl2_61b C_61b H0A_61b 110.8 . .
Cl1_61b C_61b H0A_61b 110.8 . .
Cl1_62 C_62 Cl2_62 111.0(17) . .
Cl1_62 C_62 Cl3_62 103.1(17) . .
Cl2_62 C_62 Cl3_62 106.9(18) . .
Cl1_62 C_62 H0_62 111.8 . .
Cl2_62 C_62 H0_62 111.8 . .
Cl3_62 C_62 H0_62 111.8 . .
Cl1_63a C_63a Cl3_63a 108.2(15) . .
Cl1_63a C_63a Cl2_63a 100.3(13) . .
Cl3_63a C_63a Cl2_63a 113.0(15) . .
Cl1_63a C_63a H0_63a 111.6 . .
Cl3_63a C_63a H0_63a 111.6 . .
Cl2_63a C_63a H0_63a 111.6 . .
Cl3_63b C_63b Cl2_63b 105.4(18) . .
Cl3_63b C_63b Cl1_63b 112(2) . .
Cl2_63b C_63b Cl1_63b 112.3(18) . .
Cl3_63b C_63b H0_63b 109 . .
Cl2_63b C_63b H0_63b 109 . .
Cl1_63b C_63b H0_63b 109 . .
C_63b Cl3_63b Cl3_67b 103.2(17) . 1_554
C_63b Cl3_63b Cl1_67b 144.8(19) . 1_554
Cl3_67b Cl3_63b Cl1_67b 70.9(10) 1_554 1_554
Cl3_64a C_64a Cl1_64a 108.8(17) . .
Cl3_64a C_64a Cl2_64a 108.2(17) . .
Cl1_64a C_64a Cl2_64a 108.9(17) . .
Cl3_64a C_64a H0_64a 110.3 . .
Cl1_64a C_64a H0_64a 110.3 . .
Cl2_64a C_64a H0_64a 110.3 . .
Cl2_64b C_64b Cl3_64b 108(2) . .
Cl2_64b C_64b Cl1_64b 107(2) . .
Cl3_64b C_64b Cl1_64b 109.2(19) . .
Cl2_64b C_64b H0_64b 110.6 . .
Cl3_64b C_64b H0_64b 110.6 . .
Cl1_64b C_64b H0_64b 110.6 . .
Cl1_65b C_65b Cl2_65b 107(2) . .
Cl1_65b C_65b Cl3_65b 107(2) . .
Cl2_65b C_65b Cl3_65b 111(2) . .
Cl1_65b C_65b H0_65b 110.6 . .
Cl2_65b C_65b H0_65b 110.6 . .
Cl3_65b C_65b H0_65b 110.6 . .
Cl2_66a C_66a Cl3_66a 102(2) . .
Cl2_66a C_66a Cl1_66a 111(2) . .
Cl3_66a C_66a Cl1_66a 109(2) . .
Cl2_66a C_66a H0_66a 111.4 . .
Cl3_66a C_66a H0_66a 111.4 . .
Cl1_66a C_66a H0_66a 111.4 . .
Cl3_66b C_66b Cl1_66b 98.8(19) . .
Cl3_66b C_66b Cl2_66b 118(2) . .
Cl1_66b C_66b Cl2_66b 101(2) . .
Cl3_66b C_66b H0A_66b 112.6 . .
Cl1_66b C_66b H0A_66b 112.6 . .
Cl2_66b C_66b H0A_66b 112.6 . .
Cl2_66c C_66c Cl3_66c 113(2) . .
Cl2_66c C_66c Cl1_66c 101(2) . .
Cl3_66c C_66c Cl1_66c 108(2) . .
Cl2_66c C_66c H0A_66c 111.4 . .
Cl3_66c C_66c H0A_66c 111.4 . .
Cl1_66c C_66c H0A_66c 111.4 . .
Cl2_66d C_66d Cl1_66d 109(3) . .
Cl2_66d C_66d Cl3_66d 104(3) . .
Cl1_66d C_66d Cl3_66d 113(3) . .
Cl2_66d C_66d H0A_66d 110.3 . .
Cl1_66d C_66d H0A_66d 110.3 . .
Cl3_66d C_66d H0A_66d 110.3 . .
Cl2_67a C_67a Cl1_67a 110.5(17) . .
Cl2_67a C_67a Cl3_67a 104.0(16) . .
Cl1_67a C_67a Cl3_67a 108.3(18) . .
Cl2_67a C_67a H0_67a 111.3 . .
Cl1_67a C_67a H0_67a 111.3 . .
Cl3_67a C_67a H0_67a 111.3 . .
Cl1_67b C_67b Cl3_67b 99.1(15) . .
Cl1_67b C_67b Cl2_67b 116.8(17) . .
Cl3_67b C_67b Cl2_67b 106.5(16) . .
Cl1_67b C_67b H0_67b 111.2 . .
Cl3_67b C_67b H0_67b 111.2 . .
Cl2_67b C_67b H0_67b 111.2 . .
C_67b Cl1_67b Cl3_63b 67.5(13) . 1_556
C_67b Cl3_67b Cl3_63b 72.3(14) . 1_556
Cl2_68a C_68a Cl3_68a 108.5(10) . .
Cl2_68a C_68a Cl1_68a 108.6(10) . .
Cl3_68a C_68a Cl1_68a 110.9(10) . .
Cl2_68a C_68a H0_68a 109.6 . .
Cl3_68a C_68a H0_68a 109.6 . .
Cl1_68a C_68a H0_68a 109.6 . .
Cl1_68b C_68b Cl3_68b 112.3(19) . .
Cl1_68b C_68b Cl2_68b 107.0(19) . .
Cl3_68b C_68b Cl2_68b 110.2(17) . .
Cl1_68b C_68b H0A_68b 109.1 . .
Cl3_68b C_68b H0A_68b 109.1 . .
Cl2_68b C_68b H0A_68b 109.1 . .
Cl1_69a C_69a Cl2_69a 111.4(15) . .
Cl1_69a C_69a Cl3_69a 106.6(15) . .
Cl2_69a C_69a Cl3_69a 106.1(15) . .
Cl1_69a C_69a H0_69a 110.9 . .
Cl2_69a C_69a H0_69a 110.9 . .
Cl3_69a C_69a H0_69a 110.9 . .
Cl1_69b C_69b Cl3_69b 105.8(14) . .
Cl1_69b C_69b Cl2_69b 109.8(15) . .
Cl3_69b C_69b Cl2_69b 113.1(15) . .
Cl1_69b C_69b H0A_69b 109.4 . .
Cl3_69b C_69b H0A_69b 109.4 . .
Cl2_69b C_69b H0A_69b 109.4 . .
Cl1_70a C_70a Cl2_70a 107.8(15) . .
Cl1_70a C_70a Cl3_70a 108.0(16) . .
Cl2_70a C_70a Cl3_70a 112.6(15) . .
Cl1_70a C_70a H0_70a 109.4 . .
Cl2_70a C_70a H0_70a 109.4 . .
Cl3_70a C_70a H0_70a 109.4 . .
Cl3_70b C_70b Cl2_70b 109(2) . .
Cl3_70b C_70b Cl1_70b 109(2) . .
Cl2_70b C_70b Cl1_70b 109(2) . .
Cl3_70b C_70b H0A_70b 109.8 . .
Cl2_70b C_70b H0A_70b 109.8 . .
Cl1_70b C_70b H0A_70b 109.8 . .

loop_
_geom_bond_atom_site_label_1
_geom_bond_atom_site_label_2
_geom_bond_distance
_geom_bond_site_symmetry_2
N_11 C_18 1.345(14) .
N_11 CG_11 1.460(14) .
N_11 CN_11 1.479(15) .
CN_11 HN1_11 0.98 .
CN_11 HN2_11 0.98 .
CN_11 HN3_11 0.98 .
CA_11 CB_11 1.507(15) .
CA_11 CZ_11 1.534(15) .
CA_11 C_11 1.535(15) .
CA_11 HA_11 1 .
CB_11 CG_11 1.549(15) .
CB_11 HB1_11 0.99 .
CB_11 HB2_11 0.99 .
CG_11 CD_11 1.512(15) .
CG_11 HG_11 1 .
CD_11 CE_11 1.529(15) .
CD_11 HD1_11 0.99 .
CD_11 HD2_11 0.99 .
CE_11 CZ_11 1.523(16) .
CE_11 HE1_11 0.99 .
CE_11 HE2_11 0.99 .
CZ_11 HZ1_11 0.99 .
CZ_11 HZ2_11 0.99 .
C_11 O_11 1.214(14) .
C_11 N_12 1.325(14) .
N_12 CA_12 1.459(14) .
N_12 H0_12 0.88 .
CA_12 C_12 1.519(16) .
CA_12 CB_12 1.541(16) .
CA_12 HA_12 1 .
CB_12 CG_12 1.525(18) .
CB_12 HB1_12 0.99 .
CB_12 HB2_12 0.99 .
CG_12 CD2_12 1.50(2) .
CG_12 CD1_12 1.55(2) .
CG_12 HG_12 1 .
CD1_12 HD1A_12 0.98 .
CD1_12 HD1B_12 0.98 .
CD1_12 HD1C_12 0.98 .
CD2_12 HD2A_12 0.98 .
CD2_12 HD2B_12 0.98 .
CD2_12 HD2C_12 0.98 .
C_12 O_12 1.249(14) .
C_12 N_13 1.342(15) .
N_13 CG_13 1.454(15) .
N_13 CN_13 1.464(16) .
CN_13 HN1_13 0.98 .
CN_13 HN2_13 0.98 .
CN_13 HN3_13 0.98 .
CA_13 OE_13 1.443(16) .
CA_13 C_13 1.517(18) .
CA_13 CB_13 1.566(17) .
CA_13 HA_13 1 .
CB_13 OZ_13 1.405(15) .
CB_13 CG_13 1.526(16) .
CB_13 HB_13 1 .
CG_13 CD_13 1.545(17) .
CG_13 HG_13 1 .
CD_13 OE_13 1.399(17) .
CD_13 HD1_13 0.99 .
CD_13 HD2_13 0.99 .
OZ_13 CB1_13 1.423(14) .
CB1_13 CG1_13 1.534(17) .
CB1_13 HB1A_13 0.99 .
CB1_13 HB1B_13 0.99 .
CG1_13 CD2_13 1.358(17) .
CG1_13 CD1_13 1.384(17) .
CD1_13 CE1_13 1.414(18) .
CD1_13 HD1A_13 0.95 .
CD2_13 CE2_13 1.367(18) .
CD2_13 HD2A_13 0.95 .
CE1_13 CZ_13 1.369(18) .
CE1_13 HE1_13 0.95 .
CE2_13 CZ_13 1.389(18) .
CE2_13 HE2_13 0.95 .
CZ_13 HZ_13 0.95 .
C_13 O_13 1.224(19) .
C_13 N_14 1.340(19) .
N_14 CA_14 1.437(16) .
N_14 H0_14 0.88 .
CA_14 CB_14b 1.49(2) .
CA_14 C_14 1.529(17) .
CA_14 CB_14a 1.61(2) .
CA_14 HA_14a 1 .
CA_14 HA_14b 1 .
CB_14a CG_14a 1.54(2) .
CB_14a HB1_14a 0.99 .
CB_14a HB2_14a 0.99 .
CG_14a CD2_14a 1.52(2) .
CG_14a CD1_14a 1.53(3) .
CG_14a HG_14a 1 .
CD1_14a HD1A_14a 0.98 .
CD1_14a HD1B_14a 0.98 .
CD1_14a HD1C_14a 0.98 .
CD2_14a HD2A_14a 0.98 .
CD2_14a HD2B_14a 0.98 .
CD2_14a HD2C_14a 0.98 .
CB_14b CG_14b 1.55(3) .
CB_14b HB1_14b 0.99 .
CB_14b HB2_14b 0.99 .
CG_14b CD1_14b 1.48(3) .
CG_14b CD2_14b 1.54(3) .
CG_14b HG_14b 1 .
CD1_14b HD1A_14b 0.98 .
CD1_14b HD1B_14b 0.98 .
CD1_14b HD1C_14b 0.98 .
CD2_14b HD2A_14b 0.98 .
CD2_14b HD2B_14b 0.98 .
CD2_14b HD2C_14b 0.98 .
C_14 O_14 1.221(16) .
C_14 N_15 1.347(16) .
N_15 CG_15 1.463(15) .
N_15 CN_15 1.474(17) .
CN_15 HN1_15 0.98 .
CN_15 HN2_15 0.98 .
CN_15 HN3_15 0.98 .
CA_15 C_15 1.521(15) .
CA_15 CB_15 1.530(16) .
CA_15 CZ_15 1.546(16) .
CA_15 HA_15 1 .
CB_15 CG_15 1.526(16) .
CB_15 HB1_15 0.99 .
CB_15 HB2_15 0.99 .
CG_15 CD_15 1.526(16) .
CG_15 HG_15 1 .
CD_15 CE_15 1.503(16) .
CD_15 HD1_15 0.99 .
CD_15 HD2_15 0.99 .
CE_15 CZ_15 1.529(16) .
CE_15 HE1_15 0.99 .
CE_15 HE2_15 0.99 .
CZ_15 HZ1_15 0.99 .
CZ_15 HZ2_15 0.99 .
C_15 O_15 1.230(15) .
C_15 N_16 1.320(15) .
N_16 CA_16 1.457(14) .
N_16 H0_16 0.88 .
CA_16 CB_16 1.517(17) .
CA_16 C_16 1.523(16) .
CA_16 HA_16 1 .
CB_16 CG_16 1.513(19) .
CB_16 HB1_16 0.99 .
CB_16 HB2_16 0.99 .
CG_16 CD2_16 1.50(2) .
CG_16 CD1_16 1.53(2) .
CG_16 HG_16 1 .
CD1_16 HD1A_16 0.98 .
CD1_16 HD1B_16 0.98 .
CD1_16 HD1C_16 0.98 .
CD2_16 HD2A_16 0.98 .
CD2_16 HD2B_16 0.98 .
CD2_16 HD2C_16 0.98 .
C_16 O_16 1.234(14) .
C_16 N_17 1.349(15) .
N_17 CG_17 1.466(14) .
N_17 CN_17 1.471(15) .
CN_17 HN1_17 0.98 .
CN_17 HN2_17 0.98 .
CN_17 HN3_17 0.98 .
CA_17 OE_17 1.440(13) .
CA_17 C_17 1.516(15) .
CA_17 CB_17 1.544(15) .
CA_17 HA_17 1 .
CB_17 OZ_17 1.414(13) .
CB_17 CG_17 1.531(15) .
CB_17 HB_17 1 .
CG_17 CD_17 1.538(15) .
CG_17 HG_17 1 .
CD_17 OE_17 1.438(14) .
CD_17 HD1_17 0.99 .
CD_17 HD2_17 0.99 .
OZ_17 CB1_17 1.425(14) .
CB1_17 CG1_17 1.525(16) .
CB1_17 HB1A_17 0.99 .
CB1_17 HB1B_17 0.99 .
CG1_17 CD2_17 1.374(17) .
CG1_17 CD1_17 1.379(17) .
CD1_17 CE1_17 1.402(17) .
CD1_17 HD1A_17 0.95 .
CD2_17 CE2_17 1.372(17) .
CD2_17 HD2A_17 0.95 .
CE1_17 CZ_17 1.363(18) .
CE1_17 HE1_17 0.95 .
CE2_17 CZ_17 1.370(18) .
CE2_17 HE2_17 0.95 .
CZ_17 HZ_17 0.95 .
C_17 O_17 1.242(14) .
C_17 N_18 1.319(14) .
N_18 CA_18 1.468(14) .
N_18 H0_18 0.88 .
CA_18 CB_18 1.526(16) .
CA_18 C_18 1.533(15) .
CA_18 HA_18 1 .
CB_18 CG_18 1.538(16) .
CB_18 HB1_18 0.99 .
CB_18 HB2_18 0.99 .
CG_18 CD2_18 1.507(17) .
CG_18 CD1_18 1.533(18) .
CG_18 HG_18 1 .
CD1_18 HD1A_18 0.98 .
CD1_18 HD1B_18 0.98 .
CD1_18 HD1C_18 0.98 .
CD2_18 HD2A_18 0.98 .
CD2_18 HD2B_18 0.98 .
CD2_18 HD2C_18 0.98 .
C_18 O_18 1.249(13) .
N_21a C_28a 1.35(2) .
N_21a CN_21a 1.49(2) .
N_21a CG_21 1.504(19) .
CN_21a HN1_21a 0.98 .
CN_21a HN2_21a 0.98 .
CN_21a HN3_21a 0.98 .
N_21b C_28b 1.34(2) .
N_21b CN_21b 1.44(3) .
N_21b CG_21 1.50(2) .
CN_21b HN1_21b 0.98 .
CN_21b HN2_21b 0.98 .
CN_21b HN3_21b 0.98 .
CA_21 C_21 1.511(16) .
CA_21 CZ_21 1.532(16) .
CA_21 CB_21 1.534(16) .
CA_21 HA_21 1 .
CB_21 CG_21 1.511(17) .
CB_21 HB1_21 0.99 .
CB_21 HB2_21 0.99 .
CG_21 CD_21 1.540(17) .
CG_21 HG_21a 1 .
CG_21 HG_21b 1 .
CD_21 CE_21 1.528(18) .
CD_21 HD1_21 0.99 .
CD_21 HD2_21 0.99 .
CE_21 CZ_21 1.522(18) .
CE_21 HE1_21 0.99 .
CE_21 HE2_21 0.99 .
CZ_21 HZ1_21 0.99 .
CZ_21 HZ2_21 0.99 .
C_21 O_21 1.223(14) .
C_21 N_22 1.326(15) .
N_22 CA_22 1.457(15) .
N_22 H0_22 0.88 .
CA_22 C_22 1.512(15) .
CA_22 CB_22 1.539(17) .
CA_22 HA_22 1 .
CB_22 CG_22 1.535(16) .
CB_22 HB1_22 0.99 .
CB_22 HB2_22 0.99 .
CG_22 CD1_22 1.513(19) .
CG_22 CD2_22 1.532(19) .
CG_22 HG_22 1 .
CD1_22 HD1A_22 0.98 .
CD1_22 HD1B_22 0.98 .
CD1_22 HD1C_22 0.98 .
CD2_22 HD2A_22 0.98 .
CD2_22 HD2B_22 0.98 .
CD2_22 HD2C_22 0.98 .
C_22 O_22 1.249(13) .
C_22 N_23 1.351(14) .
N_23 CG_23 1.452(13) .
N_23 CN_23 1.457(14) .
CN_23 HN1_23 0.98 .
CN_23 HN2_23 0.98 .
CN_23 HN3_23 0.98 .
CA_23 OE_23 1.429(13) .
CA_23 C_23 1.500(15) .
CA_23 CB_23 1.552(14) .
CA_23 HA_23 1 .
CB_23 OZ_23 1.421(13) .
CB_23 CG_23 1.517(15) .
CB_23 HB_23 1 .
CG_23 CD_23 1.545(15) .
CG_23 HG_23 1 .
CD_23 OE_23 1.435(14) .
CD_23 HD1_23 0.99 .
CD_23 HD2_23 0.99 .
OZ_23 CB1_23 1.414(14) .
CB1_23 CG1_23 1.540(16) .
CB1_23 HB1A_23 0.99 .
CB1_23 HB1B_23 0.99 .
CG1_23 CD2_23 1.352(16) .
CG1_23 CD1_23 1.389(16) .
CD1_23 CE1_23 1.425(17) .
CD1_23 HD1A_23 0.95 .
CD2_23 CE2_23 1.389(17) .
CD2_23 HD2A_23 0.95 .
CE1_23 CZ_23 1.358(17) .
CE1_23 HE1_23 0.95 .
CE2_23 CZ_23 1.375(17) .
CE2_23 HE2_23 0.95 .
CZ_23 HZ_23 0.95 .
C_23 O_23 1.212(14) .
C_23 N_24 1.319(15) .
N_24 CA_24b 1.45(2) .
N_24 CA_24a 1.48(2) .
N_24 H0_24a 0.88 .
N_24 H0_24b 0.88 .
CA_24a CB_24a 1.54(2) .
CA_24a C_24 1.54(2) .
CA_24a HA_24a 1 .
CB_24a CG_24a 1.52(2) .
CB_24a HB1_24a 0.99 .
CB_24a HB2_24a 0.99 .
CG_24a CD2_24a 1.51(3) .
CG_24a CD1_24a 1.54(3) .
CG_24a HG_24a 1 .
CD1_24a HD1A_24a 0.98 .
CD1_24a HD1B_24a 0.98 .
CD1_24a HD1C_24a 0.98 .
CD2_24a HD2A_24a 0.98 .
CD2_24a HD2B_24a 0.98 .
CD2_24a HD2C_24a 0.98 .
CA_24b CB_24b 1.47(2) .
CA_24b C_24 1.56(2) .
CA_24b HA_24b 1 .
CB_24b CG_24b 1.52(3) .
CB_24b HB1_24b 0.99 .
CB_24b HB2_24b 0.99 .
CG_24b CD1_24b 1.50(3) .
CG_24b CD2_24b 1.55(3) .
CG_24b HG_24b 1 .
CD1_24b HD1A_24b 0.98 .
CD1_24b HD1B_24b 0.98 .
CD1_24b HD1C_24b 0.98 .
CD2_24b HD2A_24b 0.98 .
CD2_24b HD2B_24b 0.98 .
CD2_24b HD2C_24b 0.98 .
C_24 O_24 1.223(15) .
C_24 N_25 1.348(16) .
N_25 CN_25 1.482(16) .
N_25 CG_25 1.505(15) .
CN_25 HN1_25 0.98 .
CN_25 HN2_25 0.98 .
CN_25 HN3_25 0.98 .
CA_25 C_25 1.499(16) .
CA_25 CB_25 1.514(16) .
CA_25 CZ_25 1.548(16) .
CA_25 HA_25 1 .
CB_25 CG_25 1.529(16) .
CB_25 HB1_25 0.99 .
CB_25 HB2_25 0.99 .
CG_25 CD_25 1.533(15) .
CG_25 HG_25 1 .
CD_25 CE_25 1.516(17) .
CD_25 HD1_25 0.99 .
CD_25 HD2_25 0.99 .
CE_25 CZ_25 1.538(17) .
CE_25 HE1_25 0.99 .
CE_25 HE2_25 0.99 .
CZ_25 HZ1_25 0.99 .
CZ_25 HZ2_25 0.99 .
C_25 O_25 1.247(15) .
C_25 N_26 1.331(16) .
N_26 CA_26 1.433(16) .
N_26 H0_26 0.88 .
CA_26 CB_26 1.53(2) .
CA_26 C_26 1.534(17) .
CA_26 HA_26 1 .
CB_26 CG_26 1.48(2) .
CB_26 HB1_26 0.99 .
CB_26 HB2_26 0.99 .
CG_26 CD1_26 1.53(2) .
CG_26 CD2_26 1.56(2) .
CG_26 HG_26 1 .
CD1_26 HD1A_26 0.98 .
CD1_26 HD1B_26 0.98 .
CD1_26 HD1C_26 0.98 .
CD2_26 HD2A_26 0.98 .
CD2_26 HD2B_26 0.98 .
CD2_26 HD2C_26 0.98 .
C_26 O_26 1.245(16) .
C_26 N_27 1.345(16) .
N_27 CG_27 1.449(15) .
N_27 CN_27 1.478(17) .
CN_27 HN1_27 0.98 .
CN_27 HN2_27 0.98 .
CN_27 HN3_27 0.98 .
CA_27 OE_27 1.425(15) .
CA_27 C_27 1.524(17) .
CA_27 CB_27 1.535(16) .
CA_27 HA_27 1 .
CB_27 OZ_27 1.406(14) .
CB_27 CG_27 1.525(16) .
CB_27 HB_27 1 .
CG_27 CD_27 1.518(16) .
CG_27 HG_27 1 .
CD_27 OE_27 1.368(15) .
CD_27 HD1_27 0.99 .
CD_27 HD2_27 0.99 .
OZ_27 CB1_27 1.394(14) .
CB1_27 CG1_27 1.542(16) .
CB1_27 HB1A_27 0.99 .
CB1_27 HB1B_27 0.99 .
CG1_27 CD2_27 1.360(16) .
CG1_27 CD1_27 1.379(16) .
CD1_27 CE1_27 1.410(17) .
CD1_27 HD1A_27 0.95 .
CD2_27 CE2_27 1.367(17) .
CD2_27 HD2A_27 0.95 .
CE1_27 CZ_27 1.377(17) .
CE1_27 HE1_27 0.95 .
CE2_27 CZ_27 1.394(17) .
CE2_27 HE2_27 0.95 .
CZ_27 HZ_27 0.95 .
C_27 O_27 1.232(17) .
C_27 N_28 1.306(16) .
N_28 CA_28b 1.47(2) .
N_28 CA_28a 1.510(19) .
N_28 H0_28a 0.88 .
N_28 H0_28b 0.88 .
CA_28a CB_28a 1.51(2) .
CA_28a C_28a 1.54(2) .
CA_28a HA_28a 1 .
CB_28a CG_28a 1.51(2) .
CB_28a HB1_28a 0.99 .
CB_28a HB2_28a 0.99 .
CG_28a CD1_28a 1.52(2) .
CG_28a CD2_28a 1.53(2) .
CG_28a HG_28a 1 .
CD1_28a HD1A_28a 0.98 .
CD1_28a HD1B_28a 0.98 .
CD1_28a HD1C_28a 0.98 .
CD2_28a HD2A_28a 0.98 .
CD2_28a HD2B_28a 0.98 .
CD2_28a HD2C_28a 0.98 .
C_28a O_28a 1.24(2) .
CA_28b C_28b 1.54(2) .
CA_28b CB_28b 1.54(3) .
CA_28b HA_28b 1 .
CB_28b CG_28b 1.51(3) .
CB_28b HB1_28b 0.99 .
CB_28b HB2_28b 0.99 .
CG_28b CD2_28b 1.51(3) .
CG_28b CD1_28b 1.56(3) .
CG_28b HG_28b 1 .
CD1_28b HD1A_28b 0.98 .
CD1_28b HD1B_28b 0.98 .
CD1_28b HD1C_28b 0.98 .
CD2_28b HD2A_28b 0.98 .
CD2_28b HD2B_28b 0.98 .
CD2_28b HD2C_28b 0.98 .
C_28b O_28b 1.24(3) .
N_31 C_38 1.330(16) .
N_31 CG_31 1.473(15) .
N_31 CN_31 1.491(17) .
CN_31 HN1_31 0.98 .
CN_31 HN2_31 0.98 .
CN_31 HN3_31 0.98 .
CA_31 C_31 1.514(15) .
CA_31 CB_31 1.524(15) .
CA_31 CZ_31 1.526(15) .
CA_31 HA_31 1 .
CB_31 CG_31 1.518(16) .
CB_31 HB1_31 0.99 .
CB_31 HB2_31 0.99 .
CG_31 CD_31 1.525(16) .
CG_31 HG_31 1 .
CD_31 CE_31 1.530(16) .
CD_31 HD1_31 0.99 .
CD_31 HD2_31 0.99 .
CE_31 CZ_31 1.523(16) .
CE_31 HE1_31 0.99 .
CE_31 HE2_31 0.99 .
CZ_31 HZ1_31 0.99 .
CZ_31 HZ2_31 0.99 .
C_31 O_31 1.225(13) .
C_31 N_32 1.330(14) .
N_32 CA_32 1.459(14) .
N_32 H0_32 0.88 .
CA_32 C_32 1.522(15) .
CA_32 CB_32 1.528(16) .
CA_32 HA_32 1 .
CB_32 CG_32 1.511(17) .
CB_32 HB1_32 0.99 .
CB_32 HB2_32 0.99 .
CG_32 CD2_32 1.516(18) .
CG_32 CD1_32 1.552(19) .
CG_32 HG_32 1 .
CD1_32 HD1A_32 0.98 .
CD1_32 HD1B_32 0.98 .
CD1_32 HD1C_32 0.98 .
CD2_32 HD2A_32 0.98 .
CD2_32 HD2B_32 0.98 .
CD2_32 HD2C_32 0.98 .
C_32 O_32 1.231(13) .
C_32 N_33 1.338(14) .
N_33 CN_33 1.453(14) .
N_33 CG_33 1.470(14) .
CN_33 HN1_33 0.98 .
CN_33 HN2_33 0.98 .
CN_33 HN3_33 0.98 .
CA_33 OE_33 1.456(13) .
CA_33 C_33 1.535(16) .
CA_33 CB_33 1.546(15) .
CA_33 HA_33 1 .
CB_33 OZ_33 1.418(13) .
CB_33 CG_33 1.526(15) .
CB_33 HB_33 1 .
CG_33 CD_33 1.521(15) .
CG_33 HG_33 1 .
CD_33 OE_33 1.421(14) .
CD_33 HD1_33 0.99 .
CD_33 HD2_33 0.99 .
OZ_33 CB1_33 1.440(13) .
CB1_33 CG1_33 1.502(15) .
CB1_33 HB1A_33 0.99 .
CB1_33 HB1B_33 0.99 .
CG1_33 CD2_33 1.372(15) .
CG1_33 CD1_33 1.413(16) .
CD1_33 CE1_33 1.379(16) .
CD1_33 HD1A_33 0.95 .
CD2_33 CE2_33 1.373(16) .
CD2_33 HD2A_33 0.95 .
CE1_33 CZ_33 1.387(16) .
CE1_33 HE1_33 0.95 .
CE2_33 CZ_33 1.383(16) .
CE2_33 HE2_33 0.95 .
CZ_33 HZ_33 0.95 .
C_33 O_33 1.232(14) .
C_33 N_34 1.344(14) .
N_34 CA_34 1.451(14) .
N_34 H0_34 0.88 .
CA_34 CB_34b 1.50(3) .
CA_34 C_34 1.504(15) .
CA_34 CB_34a 1.570(19) .
CA_34 HA_34a 1 .
CA_34 HA_34b 1 .
CB_34a CG_34a 1.56(2) .
CB_34a HB1_34a 0.99 .
CB_34a HB2_34a 0.99 .
CG_34a CD2_34a 1.47(2) .
CG_34a CD1_34a 1.51(2) .
CG_34a HG_34a 1 .
CD1_34a HD1A_34a 0.98 .
CD1_34a HD1B_34a 0.98 .
CD1_34a HD1C_34a 0.98 .
CD2_34a HD2A_34a 0.98 .
CD2_34a HD2B_34a 0.98 .
CD2_34a HD2C_34a 0.98 .
CB_34b CG_34b 1.53(3) .
CB_34b HB1_34b 0.99 .
CB_34b HB2_34b 0.99 .
CG_34b CD1_34b 1.52(3) .
CG_34b CD2_34b 1.54(3) .
CG_34b HG_34b 1 .
CD1_34b HD2A_34b 0.98 .
CD1_34b HD2B_34b 0.98 .
CD1_34b HD2C_34b 0.98 .
CD2_34b HD1A_34b 0.98 .
CD2_34b HD1B_34b 0.98 .
CD2_34b HD1C_34b 0.98 .
C_34 O_34 1.246(13) .
C_34 N_35 1.345(14) .
N_35 CG_35 1.478(14) .
N_35 CN_35 1.490(15) .
CN_35 HN1_35 0.98 .
CN_35 HN2_35 0.98 .
CN_35 HN3_35 0.98 .
CA_35 C_35 1.516(16) .
CA_35 CB_35 1.520(15) .
CA_35 CZ_35 1.537(16) .
CA_35 HA_35 1 .
CB_35 CG_35 1.532(16) .
CB_35 HB1_35 0.99 .
CB_35 HB2_35 0.99 .
CG_35 CD_35 1.538(16) .
CG_35 HG_35 1 .
CD_35 CE_35 1.531(17) .
CD_35 HD1_35 0.99 .
CD_35 HD2_35 0.99 .
CE_35 CZ_35 1.504(17) .
CE_35 HE1_35 0.99 .
CE_35 HE2_35 0.99 .
CZ_35 HZ1_35 0.99 .
CZ_35 HZ2_35 0.99 .
C_35 O_35 1.234(14) .
C_35 N_36 1.332(15) .
N_36 CA_36 1.455(15) .
N_36 H0_36 0.88 .
CA_36 CB_36 1.516(17) .
CA_36 C_36 1.529(16) .
CA_36 HA_36 1 .
CB_36 CG_36a 1.46(2) .
CB_36 CG_36b 1.49(2) .
CB_36 HB1_36a 0.99 .
CB_36 HB2_36a 0.99 .
CB_36 HB1_36b 0.99 .
CB_36 HB2_36b 0.99 .
CG_36a CD2_36a 1.52(2) .
CG_36a CD1_36a 1.53(2) .
CG_36a HG_36a 1 .
CD1_36a HD1A_36a 0.98 .
CD1_36a HD1B_36a 0.98 .
CD1_36a HD1C_36a 0.98 .
CD2_36a HD2A_36a 0.98 .
CD2_36a HD2B_36a 0.98 .
CD2_36a HD2C_36a 0.98 .
CG_36b CD1_36b 1.53(3) .
CG_36b CD2_36b 1.53(3) .
CG_36b HG1_36b 1 .
CD1_36b HD1D_36b 0.98 .
CD1_36b HD1E_36b 0.98 .
CD1_36b HD1F_36b 0.98 .
CD2_36b HD2D_36b 0.98 .
CD2_36b HD2E_36b 0.98 .
CD2_36b HD2F_36b 0.98 .
C_36 O_36 1.236(14) .
C_36 N_37 1.321(15) .
N_37 CG_37 1.454(15) .
N_37 CN_37 1.469(16) .
CN_37 HN1_37 0.98 .
CN_37 HN2_37 0.98 .
CN_37 HN3_37 0.98 .
CA_37 OE_37 1.430(16) .
CA_37 C_37 1.498(18) .
CA_37 CB_37 1.557(18) .
CA_37 HA_37 1 .
CB_37 OZ_37 1.412(16) .
CB_37 CG_37 1.530(16) .
CB_37 HB_37 1 .
CG_37 CD_37 1.506(18) .
CG_37 HG_37 1 .
CD_37 OE_37 1.386(17) .
CD_37 HD1_37 0.99 .
CD_37 HD2_37 0.99 .
OZ_37 CB1_37 1.428(14) .
CB1_37 CG1_37 1.509(17) .
CB1_37 HB1A_37 0.99 .
CB1_37 HB1B_37 0.99 .
CG1_37 CD1_37 1.389(17) .
CG1_37 CD2_37 1.394(16) .
CD1_37 CE1_37 1.353(18) .
CD1_37 HD1A_37 0.95 .
CD2_37 CE2_37 1.380(17) .
CD2_37 HD2A_37 0.95 .
CE1_37 CZ_37 1.388(17) .
CE1_37 HE1_37 0.95 .
CE2_37 CZ_37 1.400(18) .
CE2_37 HE2_37 0.95 .
CZ_37 HZ_37 0.95 .
C_37 O_37 1.206(16) .
C_37 N_38 1.345(17) .
N_38 CA_38 1.437(16) .
N_38 H0_38 0.88 .
CA_38 CB_38b 1.52(2) .
CA_38 C_38 1.538(17) .
CA_38 CB_38a 1.59(2) .
CA_38 HA_38a 1 .
CA_38 HA_38b 1 .
CB_38a CG_38a 1.52(2) .
CB_38a HB1_38a 0.99 .
CB_38a HB2_38a 0.99 .
CG_38a CD1_38a 1.49(3) .
CG_38a CD2_38a 1.54(3) .
CG_38a HG_38a 1 .
CD1_38a HD1A_38a 0.98 .
CD1_38a HD1B_38a 0.98 .
CD1_38a HD1C_38a 0.98 .
CD2_38a HD2A_38a 0.98 .
CD2_38a HD2B_38a 0.98 .
CD2_38a HD2C_38a 0.98 .
CB_38b CG_38b 1.55(3) .
CB_38b HB1_38b 0.99 .
CB_38b HB2_38b 0.99 .
CG_38b CD2_38b 1.53(3) .
CG_38b CD1_38b 1.53(3) .
CG_38b HG_38b 1 .
CD1_38b HD1A_38b 0.98 .
CD1_38b HD1B_38b 0.98 .
CD1_38b HD1C_38b 0.98 .
CD2_38b HD2A_38b 0.98 .
CD2_38b HD2B_38b 0.98 .
CD2_38b HD2C_38b 0.98 .
C_38 O_38 1.230(16) .
N_41 C_48 1.342(13) .
N_41 CG_41 1.462(13) .
N_41 CN_41 1.473(14) .
CN_41 HN1_41 0.98 .
CN_41 HN2_41 0.98 .
CN_41 HN3_41 0.98 .
CA_41 CB_41 1.508(14) .
CA_41 C_41 1.512(15) .
CA_41 CZ_41 1.568(15) .
CA_41 HA_41 1 .
CB_41 CG_41 1.525(15) .
CB_41 HB1_41 0.99 .
CB_41 HB2_41 0.99 .
CG_41 CD_41 1.531(15) .
CG_41 HG_41 1 .
CD_41 CE_41 1.529(16) .
CD_41 HD1_41 0.99 .
CD_41 HD2_41 0.99 .
CE_41 CZ_41 1.520(16) .
CE_41 HE1_41 0.99 .
CE_41 HE2_41 0.99 .
CZ_41 HZ1_41 0.99 .
CZ_41 HZ2_41 0.99 .
C_41 O_41 1.233(12) .
C_41 N_42 1.340(13) .
N_42 CA_42 1.432(13) .
N_42 H0_42 0.88 .
CA_42 CB_42 1.533(15) .
CA_42 C_42 1.536(15) .
CA_42 HA_42 1 .
CB_42 CG_42 1.536(16) .
CB_42 HB1_42 0.99 .
CB_42 HB2_42 0.99 .
CG_42 CD1_42 1.506(17) .
CG_42 CD2_42 1.519(17) .
CG_42 HG_42 1 .
CD1_42 HD1A_42 0.98 .
CD1_42 HD1B_42 0.98 .
CD1_42 HD1C_42 0.98 .
CD2_42 HD2A_42 0.98 .
CD2_42 HD2B_42 0.98 .
CD2_42 HD2C_42 0.98 .
C_42 O_42 1.235(13) .
C_42 N_43 1.348(13) .
N_43 CN_43 1.458(14) .
N_43 CG_43 1.480(14) .
CN_43 HN1_43 0.98 .
CN_43 HN2_43 0.98 .
CN_43 HN3_43 0.98 .
CA_43 OE_43 1.439(14) .
CA_43 CB_43 1.512(15) .
CA_43 C_43 1.513(16) .
CA_43 HA_43 1 .
CB_43 OZ_43 1.431(13) .
CB_43 CG_43 1.538(15) .
CB_43 HB_43 1 .
CG_43 CD_43 1.522(15) .
CG_43 HG_43 1 .
CD_43 OE_43 1.412(14) .
CD_43 HD1_43 0.99 .
CD_43 HD2_43 0.99 .
OZ_43 CB1_43 1.444(13) .
CB1_43 CG1_43 1.508(15) .
CB1_43 HB1A_43 0.99 .
CB1_43 HB1B_43 0.99 .
CG1_43 CD1_43 1.372(15) .
CG1_43 CD2_43 1.401(15) .
CD1_43 CE1_43 1.386(16) .
CD1_43 HD1A_43 0.95 .
CD2_43 CE2_43 1.365(16) .
CD2_43 HD2A_43 0.95 .
CE1_43 CZ_43 1.370(16) .
CE1_43 HE1_43 0.95 .
CE2_43 CZ_43 1.390(16) .
CE2_43 HE2_43 0.95 .
CZ_43 HZ_43 0.95 .
C_43 O_43 1.224(16) .
C_43 N_44 1.345(16) .
N_44 CA_44 1.461(16) .
N_44 H0_44 0.88 .
CA_44 C_44 1.510(17) .
CA_44 CB_44 1.549(19) .
CA_44 HA_44 1 .
CB_44 CG_44 1.55(2) .
CB_44 HB1_44 0.99 .
CB_44 HB2_44 0.99 .
CG_44 CD2_44 1.48(2) .
CG_44 CD1_44 1.51(2) .
CG_44 HG_44 1 .
CD1_44 HD1A_44 0.98 .
CD1_44 HD1B_44 0.98 .
CD1_44 HD1C_44 0.98 .
CD2_44 HD2A_44 0.98 .
CD2_44 HD2B_44 0.98 .
CD2_44 HD2C_44 0.98 .
C_44 O_44 1.252(16) .
C_44 N_45 1.322(16) .
N_45 CN_45 1.457(17) .
N_45 CG_45 1.483(15) .
CN_45 HN1_45 0.98 .
CN_45 HN2_45 0.98 .
CN_45 HN3_45 0.98 .
CA_45 C_45 1.516(15) .
CA_45 CZ_45 1.523(15) .
CA_45 CB_45 1.532(15) .
CA_45 HA_45 1 .
CB_45 CG_45 1.529(16) .
CB_45 HB1_45 0.99 .
CB_45 HB2_45 0.99 .
CG_45 CD_45 1.513(16) .
CG_45 HG_45 1 .
CD_45 CE_45 1.542(16) .
CD_45 HD1_45 0.99 .
CD_45 HD2_45 0.99 .
CE_45 CZ_45 1.523(16) .
CE_45 HE1_45 0.99 .
CE_45 HE2_45 0.99 .
CZ_45 HZ1_45 0.99 .
CZ_45 HZ2_45 0.99 .
C_45 O_45 1.235(13) .
C_45 N_46 1.339(14) .
N_46 CA_46 1.453(14) .
N_46 H0_46 0.88 .
CA_46 CB_46 1.523(15) .
CA_46 C_46 1.532(15) .
CA_46 HA_46 1 .
CB_46 CG_46 1.518(16) .
CB_46 HB1_46 0.99 .
CB_46 HB2_46 0.99 .
CG_46 CD1_46 1.51(2) .
CG_46 CD2_46 1.531(18) .
CG_46 HG_46 1 .
CD1_46 HD1A_46 0.98 .
CD1_46 HD1B_46 0.98 .
CD1_46 HD1C_46 0.98 .
CD2_46 HD2A_46 0.98 .
CD2_46 HD2B_46 0.98 .
CD2_46 HD2C_46 0.98 .
C_46 O_46 1.213(13) .
C_46 N_47 1.359(14) .
N_47 CG_47 1.473(14) .
N_47 CN_47 1.478(15) .
CN_47 HN1_47 0.98 .
CN_47 HN2_47 0.98 .
CN_47 HN3_47 0.98 .
CA_47 OE_47 1.446(13) .
CA_47 C_47 1.517(15) .
CA_47 CB_47 1.548(15) .
CA_47 HA_47 1 .
CB_47 OZ_47 1.416(13) .
CB_47 CG_47 1.526(14) .
CB_47 HB_47 1 .
CG_47 CD_47 1.529(16) .
CG_47 HG_47 1 .
CD_47 OE_47 1.425(14) .
CD_47 HD1_47 0.99 .
CD_47 HD2_47 0.99 .
OZ_47 CB1_47 1.437(13) .
CB1_47 CG1_47 1.517(15) .
CB1_47 HB1A_47 0.99 .
CB1_47 HB1B_47 0.99 .
CG1_47 CD1_47 1.377(15) .
CG1_47 CD2_47 1.405(16) .
CD1_47 CE1_47 1.386(16) .
CD1_47 HD1A_47 0.95 .
CD2_47 CE2_47 1.377(16) .
CD2_47 HD2A_47 0.95 .
CE1_47 CZ_47 1.375(16) .
CE1_47 HE1_47 0.95 .
CE2_47 CZ_47 1.393(16) .
CE2_47 HE2_47 0.95 .
CZ_47 HZ_47 0.95 .
C_47 O_47 1.229(13) .
C_47 N_48 1.327(13) .
N_48 CA_48 1.456(13) .
N_48 H0_48 0.88 .
CA_48 C_48 1.523(15) .
CA_48 CB_48 1.531(15) .
CA_48 HA_48 1 .
CB_48 CG_48 1.536(16) .
CB_48 HB1_48 0.99 .
CB_48 HB2_48 0.99 .
CG_48 CD1_48 1.524(18) .
CG_48 CD2_48 1.529(17) .
CG_48 HG_48 1 .
CD1_48 HD1A_48 0.98 .
CD1_48 HD1B_48 0.98 .
CD1_48 HD1C_48 0.98 .
CD2_48 HD2A_48 0.98 .
CD2_48 HD2B_48 0.98 .
CD2_48 HD2C_48 0.98 .
C_48 O_48 1.252(13) .
C_51 Cl1_51 1.748(14) .
C_51 Cl2_51 1.750(15) .
C_51 Cl3_51 1.770(15) .
C_51 H0_51 1 .
C_52a Cl3_52a 1.77(3) .
C_52a Cl2_52a 1.77(3) .
C_52a Cl1_52a 1.78(3) .
C_52a H0_52a 1 .
C_52b Cl2_52b 1.742(18) .
C_52b Cl1_52b 1.756(18) .
C_52b Cl3_52b 1.770(17) .
C_52b H0_52b 1 .
C_53a Cl3_53a 1.76(3) .
C_53a Cl1_53a 1.77(3) .
C_53a Cl2_53a 1.77(3) .
C_53a H0_53a 1 .
Cl3_53a Cl3_60 1.71(5) 1_545
C_53b Cl1_53b 1.743(17) .
C_53b Cl2_53b 1.786(18) .
C_53b Cl3_53b 1.794(17) .
C_53b H0_53b 1 .
C_54a Cl3_54a 1.750(18) .
C_54a Cl2_54a 1.751(18) .
C_54a Cl1_54a 1.768(18) .
C_54a H0_54a 1 .
C_54b Cl2_54b 1.74(3) .
C_54b Cl3_54b 1.75(3) .
C_54b Cl1_54b 1.76(3) .
C_54b H0_54b 1 .
C_55a Cl1_55a 1.752(19) .
C_55a Cl2_55a 1.763(18) .
C_55a Cl3_55a 1.79(2) .
C_55a H0_55a 1 .
C_56 Cl3_56 1.734(18) .
C_56 Cl2_56 1.746(18) .
C_56 Cl1_56 1.787(17) .
C_56 H0_56 1 .
C_57a Cl3_57a 1.689(18) .
C_57a Cl2_57a 1.765(18) .
C_57a Cl1_57a 1.801(19) .
C_57a H0_57a 1 .
C_57b Cl2_57b 1.74(3) .
C_57b Cl1_57b 1.75(3) .
C_57b Cl3_57b 1.75(3) .
C_57b H0A_57b 1 .
C_58a Cl1_58a 1.75(2) .
C_58a Cl3_58a 1.75(2) .
C_58a Cl2_58a 1.78(3) .
C_58a H0_58a 1 .
C_58b Cl3_58b 1.74(2) .
C_58b Cl1_58b 1.75(2) .
C_58b Cl2_58b 1.79(3) .
C_58b H0A_58b 1 .
C_59a Cl3_59a 1.76(2) .
C_59a Cl1_59a 1.768(19) .
C_59a Cl2_59a 1.773(19) .
C_59a H0_59a 1 .
C_59b Cl2_59b 1.75(3) .
C_59b Cl3_59b 1.75(3) .
C_59b Cl1_59b 1.77(3) .
C_59b H0_59b 1 .
C_60 Cl2_60 1.73(2) .
C_60 Cl1_60 1.78(2) .
C_60 Cl3_60 1.79(2) .
C_60 H0_60 1 .
Cl3_60 Cl3_53a 1.71(5) 1_565
C_61a Cl3_61a 1.75(2) .
C_61a Cl1_61a 1.76(2) .
C_61a Cl2_61a 1.77(2) .
C_61a H0_61a 1 .
C_61b Cl3_61b 1.74(2) .
C_61b Cl2_61b 1.77(2) .
C_61b Cl1_61b 1.79(3) .
C_61b H0A_61b 1 .
C_62 Cl1_62 1.73(3) .
C_62 Cl2_62 1.74(3) .
C_62 Cl3_62 1.76(3) .
C_62 H0_62 1 .
C_63a Cl1_63a 1.72(2) .
C_63a Cl3_63a 1.75(2) .
C_63a Cl2_63a 1.75(2) .
C_63a H0_63a 1 .
C_63b Cl3_63b 1.77(3) .
C_63b Cl2_63b 1.78(3) .
C_63b Cl1_63b 1.80(3) .
C_63b H0_63b 1 .
Cl3_63b Cl3_67b 2.19(4) 1_554
Cl3_63b Cl1_67b 2.38(3) 1_554
C_64a Cl3_64a 1.75(3) .
C_64a Cl1_64a 1.76(3) .
C_64a Cl2_64a 1.78(3) .
C_64a H0_64a 1 .
C_64b Cl2_64b 1.75(3) .
C_64b Cl3_64b 1.76(3) .
C_64b Cl1_64b 1.77(3) .
C_64b H0_64b 1 .
C_65b Cl1_65b 1.74(3) .
C_65b Cl2_65b 1.76(3) .
C_65b Cl3_65b 1.76(3) .
C_65b H0_65b 1 .
C_66a Cl2_66a 1.73(3) .
C_66a Cl3_66a 1.76(3) .
C_66a Cl1_66a 1.77(3) .
C_66a H0_66a 1 .
C_66b Cl3_66b 1.73(3) .
C_66b Cl1_66b 1.77(3) .
C_66b Cl2_66b 1.79(3) .
C_66b H0A_66b 1 .
C_66c Cl2_66c 1.74(3) .
C_66c Cl3_66c 1.76(3) .
C_66c Cl1_66c 1.77(3) .
C_66c H0A_66c 1 .
C_66d Cl2_66d 1.75(3) .
C_66d Cl1_66d 1.78(3) .
C_66d Cl3_66d 1.79(3) .
C_66d H0A_66d 1 .
C_67a Cl2_67a 1.74(2) .
C_67a Cl1_67a 1.74(3) .
C_67a Cl3_67a 1.78(3) .
C_67a H0_67a 1 .
C_67b Cl1_67b 1.74(3) .
C_67b Cl3_67b 1.75(3) .
C_67b Cl2_67b 1.75(2) .
C_67b H0_67b 1 .
Cl1_67b Cl3_63b 2.38(3) 1_556
Cl3_67b Cl3_63b 2.19(4) 1_556
C_68a Cl2_68a 1.756(18) .
C_68a Cl3_68a 1.759(18) .
C_68a Cl1_68a 1.791(18) .
C_68a H0_68a 1 .
C_68b Cl1_68b 1.79(3) .
C_68b Cl3_68b 1.79(3) .
C_68b Cl2_68b 1.79(3) .
C_68b H0A_68b 1 .
C_69a Cl1_69a 1.72(2) .
C_69a Cl2_69a 1.76(2) .
C_69a Cl3_69a 1.78(3) .
C_69a H0_69a 1 .
C_69b Cl1_69b 1.75(2) .
C_69b Cl3_69b 1.79(2) .
C_69b Cl2_69b 1.81(2) .
C_69b H0A_69b 1 .
C_70a Cl1_70a 1.77(3) .
C_70a Cl2_70a 1.78(2) .
C_70a Cl3_70a 1.80(2) .
C_70a H0_70a 1 .
C_70b Cl3_70b 1.77(3) .
C_70b Cl2_70b 1.77(3) .
C_70b Cl1_70b 1.80(3) .
C_70b H0A_70b 1 .

loop_
_geom_torsion_atom_site_label_1
_geom_torsion_atom_site_label_2
_geom_torsion_atom_site_label_3
_geom_torsion_atom_site_label_4
_geom_torsion
_geom_torsion_site_symmetry_4
CZ_11 CA_11 CB_11 CG_11 58.3(13) .
C_11 CA_11 CB_11 CG_11 -179.6(10) .
C_18 N_11 CG_11 CD_11 99.3(13) .
CN_11 N_11 CG_11 CD_11 -80.8(14) .
C_18 N_11 CG_11 CB_11 -134.9(11) .
CN_11 N_11 CG_11 CB_11 45.0(14) .
CA_11 CB_11 CG_11 N_11 173.7(10) .
CA_11 CB_11 CG_11 CD_11 -59.6(13) .
N_11 CG_11 CD_11 CE_11 -176.4(11) .
CB_11 CG_11 CD_11 CE_11 57.3(14) .
CG_11 CD_11 CE_11 CZ_11 -54.3(15) .
CD_11 CE_11 CZ_11 CA_11 53.6(15) .
CB_11 CA_11 CZ_11 CE_11 -56.4(13) .
C_11 CA_11 CZ_11 CE_11 -179.7(11) .
CB_11 CA_11 C_11 O_11 -36.1(16) .
CZ_11 CA_11 C_11 O_11 86.8(15) .
CB_11 CA_11 C_11 N_12 145.7(11) .
CZ_11 CA_11 C_11 N_12 -91.5(13) .
O_11 C_11 N_12 CA_12 -3.7(19) .
CA_11 C_11 N_12 CA_12 174.5(10) .
C_11 N_12 CA_12 C_12 125.4(12) .
C_11 N_12 CA_12 CB_12 -115.8(13) .
N_12 CA_12 CB_12 CG_12 61.3(17) .
C_12 CA_12 CB_12 CG_12 179.9(13) .
CA_12 CB_12 CG_12 CD2_12 -167.1(16) .
CA_12 CB_12 CG_12 CD1_12 73.7(19) .
N_12 CA_12 C_12 O_12 73.2(13) .
CB_12 CA_12 C_12 O_12 -46.5(15) .
N_12 CA_12 C_12 N_13 -109.3(12) .
CB_12 CA_12 C_12 N_13 130.9(12) .
O_12 C_12 N_13 CG_13 7.0(17) .
CA_12 C_12 N_13 CG_13 -170.4(11) .
O_12 C_12 N_13 CN_13 -172.3(12) .
CA_12 C_12 N_13 CN_13 10.2(18) .
OE_13 CA_13 CB_13 OZ_13 131.6(12) .
C_13 CA_13 CB_13 OZ_13 -110.9(13) .
OE_13 CA_13 CB_13 CG_13 15.6(14) .
C_13 CA_13 CB_13 CG_13 133.1(13) .
C_12 N_13 CG_13 CB_13 -110.6(13) .
CN_13 N_13 CG_13 CB_13 68.8(16) .
C_12 N_13 CG_13 CD_13 131.6(13) .
CN_13 N_13 CG_13 CD_13 -49.0(17) .
OZ_13 CB_13 CG_13 N_13 84.5(14) .
CA_13 CB_13 CG_13 N_13 -158.1(12) .
OZ_13 CB_13 CG_13 CD_13 -150.3(12) .
CA_13 CB_13 CG_13 CD_13 -33.0(13) .
N_13 CG_13 CD_13 OE_13 166.9(12) .
CB_13 CG_13 CD_13 OE_13 40.7(15) .
CG_13 CD_13 OE_13 CA_13 -32.3(17) .
C_13 CA_13 OE_13 CD_13 -109.7(15) .
CB_13 CA_13 OE_13 CD_13 10.6(17) .
CG_13 CB_13 OZ_13 CB1_13 -168.3(11) .
CA_13 CB_13 OZ_13 CB1_13 79.7(13) .
CB_13 OZ_13 CB1_13 CG1_13 -170.9(11) .
OZ_13 CB1_13 CG1_13 CD2_13 131.5(14) .
OZ_13 CB1_13 CG1_13 CD1_13 -49.6(17) .
CD2_13 CG1_13 CD1_13 CE1_13 2(2) .
CB1_13 CG1_13 CD1_13 CE1_13 -177.2(12) .
CD1_13 CG1_13 CD2_13 CE2_13 1(2) .
CB1_13 CG1_13 CD2_13 CE2_13 179.9(13) .
CG1_13 CD1_13 CE1_13 CZ_13 -2(2) .
CG1_13 CD2_13 CE2_13 CZ_13 -3(2) .
CD1_13 CE1_13 CZ_13 CE2_13 0(2) .
CD2_13 CE2_13 CZ_13 CE1_13 2(2) .
OE_13 CA_13 C_13 O_13 60.8(19) .
CB_13 CA_13 C_13 O_13 -55.3(19) .
OE_13 CA_13 C_13 N_14 -122.2(14) .
CB_13 CA_13 C_13 N_14 121.6(14) .
O_13 C_13 N_14 CA_14 -4(2) .
CA_13 C_13 N_14 CA_14 179.4(11) .
C_13 N_14 CA_14 CB_14b -99(2) .
C_13 N_14 CA_14 C_14 121.4(14) .
C_13 N_14 CA_14 CB_14a -132.2(15) .
N_14 CA_14 CB_14a CG_14a 67(2) .
C_14 CA_14 CB_14a CG_14a 180(2) .
CA_14 CB_14a CG_14a CD2_14a -180(2) .
CA_14 CB_14a CG_14a CD1_14a 58(3) .
N_14 CA_14 CB_14b CG_14b 55(4) .
C_14 CA_14 CB_14b CG_14b -169(3) .
CA_14 CB_14b CG_14b CD1_14b 80(4) .
CA_14 CB_14b CG_14b CD2_14b -161(4) .
N_14 CA_14 C_14 O_14 42.5(17) .
CB_14b CA_14 C_14 O_14 -99(2) .
CB_14a CA_14 C_14 O_14 -68.3(18) .
N_14 CA_14 C_14 N_15 -138.0(13) .
CB_14b CA_14 C_14 N_15 81(2) .
CB_14a CA_14 C_14 N_15 111.3(16) .
O_14 C_14 N_15 CG_15 4.2(19) .
CA_14 C_14 N_15 CG_15 -175.4(11) .
O_14 C_14 N_15 CN_15 177.0(14) .
CA_14 C_14 N_15 CN_15 -2.5(19) .
C_15 CA_15 CB_15 CG_15 -179.0(10) .
CZ_15 CA_15 CB_15 CG_15 60.4(13) .
C_14 N_15 CG_15 CD_15 94.8(14) .
CN_15 N_15 CG_15 CD_15 -78.6(15) .
C_14 N_15 CG_15 CB_15 -139.4(12) .
CN_15 N_15 CG_15 CB_15 47.2(16) .
CA_15 CB_15 CG_15 N_15 170.3(11) .
CA_15 CB_15 CG_15 CD_15 -62.7(13) .
N_15 CG_15 CD_15 CE_15 -171.6(11) .
CB_15 CG_15 CD_15 CE_15 59.8(14) .
CG_15 CD_15 CE_15 CZ_15 -55.5(16) .
CD_15 CE_15 CZ_15 CA_15 53.6(16) .
C_15 CA_15 CZ_15 CE_15 -179.3(12) .
CB_15 CA_15 CZ_15 CE_15 -55.6(15) .
CB_15 CA_15 C_15 O_15 -33.6(17) .
CZ_15 CA_15 C_15 O_15 87.9(15) .
CB_15 CA_15 C_15 N_16 148.1(12) .
CZ_15 CA_15 C_15 N_16 -90.5(13) .
O_15 C_15 N_16 CA_16 -6(2) .
CA_15 C_15 N_16 CA_16 172.8(10) .
C_15 N_16 CA_16 CB_16 -114.1(15) .
C_15 N_16 CA_16 C_16 124.5(13) .
N_16 CA_16 CB_16 CG_16 67.3(19) .
C_16 CA_16 CB_16 CG_16 -172.3(15) .
CA_16 CB_16 CG_16 CD2_16 -171.5(17) .
CA_16 CB_16 CG_16 CD1_16 68(2) .
N_16 CA_16 C_16 O_16 77.8(14) .
CB_16 CA_16 C_16 O_16 -44.1(16) .
N_16 CA_16 C_16 N_17 -102.9(13) .
CB_16 CA_16 C_16 N_17 135.1(13) .
O_16 C_16 N_17 CG_17 7.2(17) .
CA_16 C_16 N_17 CG_17 -172.0(10) .
O_16 C_16 N_17 CN_17 -173.6(12) .
CA_16 C_16 N_17 CN_17 7.2(17) .
OE_17 CA_17 CB_17 OZ_17 128.3(10) .
C_17 CA_17 CB_17 OZ_17 -113.5(11) .
OE_17 CA_17 CB_17 CG_17 10.6(12) .
C_17 CA_17 CB_17 CG_17 128.8(10) .
C_16 N_17 CG_17 CB_17 -110.2(12) .
CN_17 N_17 CG_17 CB_17 70.5(14) .
C_16 N_17 CG_17 CD_17 131.5(11) .
CN_17 N_17 CG_17 CD_17 -47.8(14) .
OZ_17 CB_17 CG_17 N_17 84.8(12) .
CA_17 CB_17 CG_17 N_17 -155.4(10) .
OZ_17 CB_17 CG_17 CD_17 -150.9(10) .
CA_17 CB_17 CG_17 CD_17 -31.1(11) .
N_17 CG_17 CD_17 OE_17 166.3(10) .
CB_17 CG_17 CD_17 OE_17 41.0(11) .
CG_17 CD_17 OE_17 CA_17 -35.6(12) .
C_17 CA_17 OE_17 CD_17 -104.9(11) .
CB_17 CA_17 OE_17 CD_17 16.0(13) .
CG_17 CB_17 OZ_17 CB1_17 -170.7(10) .
CA_17 CB_17 OZ_17 CB1_17 76.0(12) .
CB_17 OZ_17 CB1_17 CG1_17 -172.4(10) .
OZ_17 CB1_17 CG1_17 CD2_17 136.3(13) .
OZ_17 CB1_17 CG1_17 CD1_17 -46.5(17) .
CD2_17 CG1_17 CD1_17 CE1_17 -1(2) .
CB1_17 CG1_17 CD1_17 CE1_17 -178.3(13) .
CD1_17 CG1_17 CD2_17 CE2_17 2(2) .
CB1_17 CG1_17 CD2_17 CE2_17 179.5(13) .
CG1_17 CD1_17 CE1_17 CZ_17 -1(2) .
CG1_17 CD2_17 CE2_17 CZ_17 -1(2) .
CD1_17 CE1_17 CZ_17 CE2_17 3(2) .
CD2_17 CE2_17 CZ_17 CE1_17 -2(2) .
OE_17 CA_17 C_17 O_17 61.2(14) .
CB_17 CA_17 C_17 O_17 -56.4(14) .
OE_17 CA_17 C_17 N_18 -118.8(11) .
CB_17 CA_17 C_17 N_18 123.6(11) .
O_17 C_17 N_18 CA_18 -1.5(17) .
CA_17 C_17 N_18 CA_18 178.5(10) .
C_17 N_18 CA_18 CB_18 -105.5(13) .
C_17 N_18 CA_18 C_18 132.1(11) .
N_18 CA_18 CB_18 CG_18 69.8(15) .
C_18 CA_18 CB_18 CG_18 -169.4(11) .
CA_18 CB_18 CG_18 CD2_18 -169.1(12) .
CA_18 CB_18 CG_18 CD1_18 66.7(15) .
CG_11 N_11 C_18 O_18 -5.5(17) .
CN_11 N_11 C_18 O_18 174.6(12) .
CG_11 N_11 C_18 CA_18 174.7(10) .
CN_11 N_11 C_18 CA_18 -5.2(16) .
N_18 CA_18 C_18 O_18 34.1(14) .
CB_18 CA_18 C_18 O_18 -89.0(13) .
N_18 CA_18 C_18 N_11 -146.1(11) .
CB_18 CA_18 C_18 N_11 90.8(13) .
C_21 CA_21 CB_21 CG_21 -177.6(11) .
CZ_21 CA_21 CB_21 CG_21 60.9(14) .
C_28b N_21b CG_21 CB_21 -142(3) .
CN_21b N_21b CG_21 CB_21 41(4) .
C_28b N_21b CG_21 CD_21 86(3) .
CN_21b N_21b CG_21 CD_21 -90(3) .
C_28a N_21a CG_21 CB_21 -145.2(14) .
CN_21a N_21a CG_21 CB_21 33(3) .
C_28a N_21a CG_21 CD_21 95.5(17) .
CN_21a N_21a CG_21 CD_21 -86(3) .
CA_21 CB_21 CG_21 N_21b 165.8(19) .
CA_21 CB_21 CG_21 N_21a 175.1(12) .
CA_21 CB_21 CG_21 CD_21 -64.0(13) .
N_21b CG_21 CD_21 CE_21 -158.9(17) .
N_21a CG_21 CD_21 CE_21 178.4(14) .
CB_21 CG_21 CD_21 CE_21 60.5(16) .
CG_21 CD_21 CE_21 CZ_21 -54.9(17) .
CD_21 CE_21 CZ_21 CA_21 53.4(17) .
C_21 CA_21 CZ_21 CE_21 -177.8(13) .
CB_21 CA_21 CZ_21 CE_21 -55.5(16) .
CZ_21 CA_21 C_21 O_21 81.1(16) .
CB_21 CA_21 C_21 O_21 -39.9(16) .
CZ_21 CA_21 C_21 N_22 -95.8(14) .
CB_21 CA_21 C_21 N_22 143.2(12) .
O_21 C_21 N_22 CA_22 -2.0(19) .
CA_21 C_21 N_22 CA_22 174.9(11) .
C_21 N_22 CA_22 C_22 133.5(12) .
C_21 N_22 CA_22 CB_22 -107.3(14) .
N_22 CA_22 CB_22 CG_22 62.1(16) .
C_22 CA_22 CB_22 CG_22 -177.1(12) .
CA_22 CB_22 CG_22 CD1_22 63.0(17) .
CA_22 CB_22 CG_22 CD2_22 -170.9(13) .
N_22 CA_22 C_22 O_22 69.3(15) .
CB_22 CA_22 C_22 O_22 -51.5(15) .
N_22 CA_22 C_22 N_23 -112.1(13) .
CB_22 CA_22 C_22 N_23 127.1(13) .
O_22 C_22 N_23 CG_23 8.8(17) .
CA_22 C_22 N_23 CG_23 -169.8(11) .
O_22 C_22 N_23 CN_23 -171.2(12) .
CA_22 C_22 N_23 CN_23 10.3(18) .
OE_23 CA_23 CB_23 OZ_23 132.2(9) .
C_23 CA_23 CB_23 OZ_23 -108.8(11) .
OE_23 CA_23 CB_23 CG_23 11.0(11) .
C_23 CA_23 CB_23 CG_23 130.0(10) .
C_22 N_23 CG_23 CB_23 -108.6(12) .
CN_23 N_23 CG_23 CB_23 71.3(15) .
C_22 N_23 CG_23 CD_23 133.1(12) .
CN_23 N_23 CG_23 CD_23 -46.9(15) .
OZ_23 CB_23 CG_23 N_23 88.5(12) .
CA_23 CB_23 CG_23 N_23 -157.0(10) .
OZ_23 CB_23 CG_23 CD_23 -146.1(10) .
CA_23 CB_23 CG_23 CD_23 -31.7(11) .
N_23 CG_23 CD_23 OE_23 169.1(10) .
CB_23 CG_23 CD_23 OE_23 42.1(11) .
C_23 CA_23 OE_23 CD_23 -105.1(11) .
CB_23 CA_23 OE_23 CD_23 16.6(12) .
CG_23 CD_23 OE_23 CA_23 -37.0(12) .
CG_23 CB_23 OZ_23 CB1_23 -82.9(13) .
CA_23 CB_23 OZ_23 CB1_23 163.7(10) .
CB_23 OZ_23 CB1_23 CG1_23 -172.0(10) .
OZ_23 CB1_23 CG1_23 CD2_23 -136.1(13) .
OZ_23 CB1_23 CG1_23 CD1_23 43.1(16) .
CD2_23 CG1_23 CD1_23 CE1_23 0(2) .
CB1_23 CG1_23 CD1_23 CE1_23 -179.4(12) .
CD1_23 CG1_23 CD2_23 CE2_23 -1(2) .
CB1_23 CG1_23 CD2_23 CE2_23 178.5(13) .
CG1_23 CD1_23 CE1_23 CZ_23 1(2) .
CG1_23 CD2_23 CE2_23 CZ_23 1(2) .
CD1_23 CE1_23 CZ_23 CE2_23 0(2) .
CD2_23 CE2_23 CZ_23 CE1_23 -1(2) .
OE_23 CA_23 C_23 O_23 48.9(14) .
CB_23 CA_23 C_23 O_23 -68.6(14) .
OE_23 CA_23 C_23 N_24 -131.7(11) .
CB_23 CA_23 C_23 N_24 110.8(12) .
O_23 C_23 N_24 CA_24b 2.1(19) .
CA_23 C_23 N_24 CA_24b -177.3(13) .
O_23 C_23 N_24 CA_24a -12(2) .
CA_23 C_23 N_24 CA_24a 168.3(15) .
C_23 N_24 CA_24a CB_24a -113(2) .
C_23 N_24 CA_24a C_24 121.1(16) .
N_24 CA_24a CB_24a CG_24a 168(2) .
C_24 CA_24a CB_24a CG_24a -69(3) .
CA_24a CB_24a CG_24a CD2_24a -64(3) .
CA_24a CB_24a CG_24a CD1_24a 172(2) .
C_23 N_24 CA_24b CB_24b -96(2) .
C_23 N_24 CA_24b C_24 139.5(14) .
N_24 CA_24b CB_24b CG_24b -79(3) .
C_24 CA_24b CB_24b CG_24b 44(3) .
CA_24b CB_24b CG_24b CD1_24b 55(3) .
CA_24b CB_24b CG_24b CD2_24b -178(3) .
N_24 CA_24a C_24 O_24 62.3(18) .
CB_24a CA_24a C_24 O_24 -62.6(19) .
N_24 CA_24a C_24 N_25 -122.8(16) .
CB_24a CA_24a C_24 N_25 112.3(18) .
N_24 CA_24b C_24 O_24 28(2) .
CB_24b CA_24b C_24 O_24 -100.2(19) .
N_24 CA_24b C_24 N_25 -142.7(14) .
CB_24b CA_24b C_24 N_25 89.1(17) .
O_24 C_24 N_25 CN_25 -179.3(14) .
CA_24a C_24 N_25 CN_25 6(2) .
CA_24b C_24 N_25 CN_25 -8.5(19) .
O_24 C_24 N_25 CG_25 3.2(18) .
CA_24a C_24 N_25 CG_25 -171.1(13) .
CA_24b C_24 N_25 CG_25 174.0(12) .
C_25 CA_25 CB_25 CG_25 -178.0(10) .
CZ_25 CA_25 CB_25 CG_25 60.7(13) .
C_24 N_25 CG_25 CB_25 -141.8(12) .
CN_25 N_25 CG_25 CB_25 40.4(15) .
C_24 N_25 CG_25 CD_25 91.2(13) .
CN_25 N_25 CG_25 CD_25 -86.5(14) .
CA_25 CB_25 CG_25 N_25 174.7(10) .
CA_25 CB_25 CG_25 CD_25 -58.9(13) .
N_25 CG_25 CD_25 CE_25 -176.1(11) .
CB_25 CG_25 CD_25 CE_25 54.8(14) .
CG_25 CD_25 CE_25 CZ_25 -53.3(16) .
CD_25 CE_25 CZ_25 CA_25 55.8(15) .
C_25 CA_25 CZ_25 CE_25 178.9(11) .
CB_25 CA_25 CZ_25 CE_25 -59.4(14) .
CB_25 CA_25 C_25 O_25 -44.9(16) .
CZ_25 CA_25 C_25 O_25 75.8(15) .
CB_25 CA_25 C_25 N_26 136.2(12) .
CZ_25 CA_25 C_25 N_26 -103.1(13) .
O_25 C_25 N_26 CA_26 -1(2) .
CA_25 C_25 N_26 CA_26 177.9(12) .
C_25 N_26 CA_26 CB_26 -104.0(17) .
C_25 N_26 CA_26 C_26 139.4(13) .
N_26 CA_26 CB_26 CG_26 68(2) .
C_26 CA_26 CB_26 CG_26 -174(2) .
CA_26 CB_26 CG_26 CD1_26 69(3) .
CA_26 CB_26 CG_26 CD2_26 -170(2) .
N_26 CA_26 C_26 O_26 67.0(17) .
CB_26 CA_26 C_26 O_26 -53.1(18) .
N_26 CA_26 C_26 N_27 -116.5(14) .
CB_26 CA_26 C_26 N_27 123.4(16) .
O_26 C_26 N_27 CG_27 8.2(19) .
CA_26 C_26 N_27 CG_27 -168.2(12) .
O_26 C_26 N_27 CN_27 -172.7(14) .
CA_26 C_26 N_27 CN_27 10.9(19) .
OE_27 CA_27 CB_27 OZ_27 134.9(11) .
C_27 CA_27 CB_27 OZ_27 -105.0(12) .
OE_27 CA_27 CB_27 CG_27 14.1(13) .
C_27 CA_27 CB_27 CG_27 134.3(12) .
C_26 N_27 CG_27 CD_27 127.8(13) .
CN_27 N_27 CG_27 CD_27 -51.4(16) .
C_26 N_27 CG_27 CB_27 -111.1(13) .
CN_27 N_27 CG_27 CB_27 69.8(15) .
OZ_27 CB_27 CG_27 N_27 91.0(13) .
CA_27 CB_27 CG_27 N_27 -153.9(11) .
OZ_27 CB_27 CG_27 CD_27 -142.3(11) .
CA_27 CB_27 CG_27 CD_27 -27.2(12) .
N_27 CG_27 CD_27 OE_27 160.1(12) .
CB_27 CG_27 CD_27 OE_27 31.9(15) .
CG_27 CD_27 OE_27 CA_27 -24.0(17) .
C_27 CA_27 OE_27 CD_27 -116.5(14) .
CB_27 CA_27 OE_27 CD_27 6.1(16) .
CG_27 CB_27 OZ_27 CB1_27 -81.9(14) .
CA_27 CB_27 OZ_27 CB1_27 165.4(11) .
CB_27 OZ_27 CB1_27 CG1_27 -174.6(10) .
OZ_27 CB1_27 CG1_27 CD2_27 -138.0(13) .
OZ_27 CB1_27 CG1_27 CD1_27 42.2(17) .
CD2_27 CG1_27 CD1_27 CE1_27 0(2) .
CB1_27 CG1_27 CD1_27 CE1_27 179.7(12) .
CD1_27 CG1_27 CD2_27 CE2_27 0(2) .
CB1_27 CG1_27 CD2_27 CE2_27 179.8(13) .
CG1_27 CD1_27 CE1_27 CZ_27 1(2) .
CG1_27 CD2_27 CE2_27 CZ_27 0(2) .
CD1_27 CE1_27 CZ_27 CE2_27 -2(2) .
CD2_27 CE2_27 CZ_27 CE1_27 1(2) .
OE_27 CA_27 C_27 O_27 53.3(17) .
CB_27 CA_27 C_27 O_27 -65.1(17) .
OE_27 CA_27 C_27 N_28 -126.8(13) .
CB_27 CA_27 C_27 N_28 114.9(13) .
O_27 C_27 N_28 CA_28b -18(3) .
CA_27 C_27 N_28 CA_28b 162(2) .
O_27 C_27 N_28 CA_28a -2(2) .
CA_27 C_27 N_28 CA_28a 178.3(11) .
C_27 N_28 CA_28a CB_28a -117.2(15) .
C_27 N_28 CA_28a C_28a 126.5(13) .
N_28 CA_28a CB_28a CG_28a 75(2) .
C_28a CA_28a CB_28a CG_28a -169.7(18) .
CA_28a CB_28a CG_28a CD1_28a 61(2) .
CA_28a CB_28a CG_28a CD2_28a -176.3(19) .
CN_21a N_21a C_28a O_28a 180(2) .
CG_21 N_21a C_28a O_28a -2(2) .
CN_21a N_21a C_28a CA_28a 3(3) .
CG_21 N_21a C_28a CA_28a -178.7(15) .
N_28 CA_28a C_28a O_28a 40.8(19) .
CB_28a CA_28a C_28a O_28a -78.1(19) .
N_28 CA_28a C_28a N_21a -142.4(16) .
CB_28a CA_28a C_28a N_21a 98.6(19) .
C_27 N_28 CA_28b C_28b 111(3) .
C_27 N_28 CA_28b CB_28b -122(3) .
N_28 CA_28b CB_28b CG_28b 155(3) .
C_28b CA_28b CB_28b CG_28b -79(4) .
CA_28b CB_28b CG_28b CD2_28b -61(4) .
CA_28b CB_28b CG_28b CD1_28b 176(3) .
CN_21b N_21b C_28b O_28b 177(4) .
CG_21 N_21b C_28b O_28b 1(4) .
CN_21b N_21b C_28b CA_28b -1(5) .
CG_21 N_21b C_28b CA_28b -178(3) .
N_28 CA_28b C_28b O_28b 84(3) .
CB_28b CA_28b C_28b O_28b -45(3) .
N_28 CA_28b C_28b N_21b -98(3) .
CB_28b CA_28b C_28b N_21b 134(3) .
C_31 CA_31 CB_31 CG_31 -179.0(10) .
CZ_31 CA_31 CB_31 CG_31 58.5(13) .
C_38 N_31 CG_31 CB_31 -141.1(12) .
CN_31 N_31 CG_31 CB_31 40.4(17) .
C_38 N_31 CG_31 CD_31 92.0(14) .
CN_31 N_31 CG_31 CD_31 -86.5(16) .
CA_31 CB_31 CG_31 N_31 171.5(11) .
CA_31 CB_31 CG_31 CD_31 -60.6(14) .
N_31 CG_31 CD_31 CE_31 -173.4(11) .
CB_31 CG_31 CD_31 CE_31 58.5(14) .
CG_31 CD_31 CE_31 CZ_31 -55.3(15) .
CD_31 CE_31 CZ_31 CA_31 54.9(15) .
C_31 CA_31 CZ_31 CE_31 -179.4(11) .
CB_31 CA_31 CZ_31 CE_31 -56.1(14) .
CB_31 CA_31 C_31 O_31 -38.0(16) .
CZ_31 CA_31 C_31 O_31 84.5(14) .
CB_31 CA_31 C_31 N_32 141.8(11) .
CZ_31 CA_31 C_31 N_32 -95.6(12) .
O_31 C_31 N_32 CA_32 -9.0(18) .
CA_31 C_31 N_32 CA_32 171.1(10) .
C_31 N_32 CA_32 C_32 126.7(12) .
C_31 N_32 CA_32 CB_32 -110.4(13) .
N_32 CA_32 CB_32 CG_32 179.6(12) .
C_32 CA_32 CB_32 CG_32 -58.4(15) .
CA_32 CB_32 CG_32 CD2_32 -51.8(18) .
CA_32 CB_32 CG_32 CD1_32 -173.1(15) .
N_32 CA_32 C_32 O_32 84.3(13) .
CB_32 CA_32 C_32 O_32 -37.3(15) .
N_32 CA_32 C_32 N_33 -94.7(12) .
CB_32 CA_32 C_32 N_33 143.8(11) .
O_32 C_32 N_33 CN_33 -173.7(12) .
CA_32 C_32 N_33 CN_33 5.2(17) .
O_32 C_32 N_33 CG_33 10.6(17) .
CA_32 C_32 N_33 CG_33 -170.5(10) .
OE_33 CA_33 CB_33 OZ_33 130.3(10) .
C_33 CA_33 CB_33 OZ_33 -111.9(11) .
OE_33 CA_33 CB_33 CG_33 13.1(11) .
C_33 CA_33 CB_33 CG_33 130.9(10) .
C_32 N_33 CG_33 CD_33 127.8(12) .
CN_33 N_33 CG_33 CD_33 -48.2(14) .
C_32 N_33 CG_33 CB_33 -112.5(12) .
CN_33 N_33 CG_33 CB_33 71.5(14) .
OZ_33 CB_33 CG_33 N_33 80.8(12) .
CA_33 CB_33 CG_33 N_33 -160.9(10) .
OZ_33 CB_33 CG_33 CD_33 -152.6(10) .
CA_33 CB_33 CG_33 CD_33 -34.2(11) .
N_33 CG_33 CD_33 OE_33 171.3(10) .
CB_33 CG_33 CD_33 OE_33 44.5(12) .
CG_33 CD_33 OE_33 CA_33 -36.9(13) .
C_33 CA_33 OE_33 CD_33 -108.8(11) .
CB_33 CA_33 OE_33 CD_33 15.0(13) .
CG_33 CB_33 OZ_33 CB1_33 -175.3(9) .
CA_33 CB_33 OZ_33 CB1_33 73.0(12) .
CB_33 OZ_33 CB1_33 CG1_33 -171.8(10) .
OZ_33 CB1_33 CG1_33 CD2_33 132.4(12) .
OZ_33 CB1_33 CG1_33 CD1_33 -45.5(15) .
CD2_33 CG1_33 CD1_33 CE1_33 2.3(18) .
CB1_33 CG1_33 CD1_33 CE1_33 -179.8(11) .
CD1_33 CG1_33 CD2_33 CE2_33 -1.6(19) .
CB1_33 CG1_33 CD2_33 CE2_33 -179.5(11) .
CG1_33 CD1_33 CE1_33 CZ_33 -1.8(19) .
CG1_33 CD2_33 CE2_33 CZ_33 0.5(19) .
CD2_33 CE2_33 CZ_33 CE1_33 0.0(19) .
CD1_33 CE1_33 CZ_33 CE2_33 0.7(19) .
OE_33 CA_33 C_33 O_33 64.9(13) .
CB_33 CA_33 C_33 O_33 -53.3(15) .
OE_33 CA_33 C_33 N_34 -113.9(11) .
CB_33 CA_33 C_33 N_34 127.9(11) .
O_33 C_33 N_34 CA_34 -5.6(18) .
CA_33 C_33 N_34 CA_34 173.1(10) .
C_33 N_34 CA_34 CB_34b -102(2) .
C_33 N_34 CA_34 C_34 119.6(12) .
C_33 N_34 CA_34 CB_34a -126.1(14) .
N_34 CA_34 CB_34a CG_34a -173.7(17) .
C_34 CA_34 CB_34a CG_34a -58(2) .
CA_34 CB_34a CG_34a CD2_34a -79(2) .
CA_34 CB_34a CG_34a CD1_34a 155(2) .
N_34 CA_34 CB_34b CG_34b 70(4) .
C_34 CA_34 CB_34b CG_34b -158(3) .
CA_34 CB_34b CG_34b CD1_34b 45(5) .
CA_34 CB_34b CG_34b CD2_34b 168(5) .
N_34 CA_34 C_34 O_34 52.3(15) .
CB_34b CA_34 C_34 O_34 -81(3) .
CB_34a CA_34 C_34 O_34 -61.9(15) .
N_34 CA_34 C_34 N_35 -129.6(12) .
CB_34b CA_34 C_34 N_35 97(3) .
CB_34a CA_34 C_34 N_35 116.2(14) .
O_34 C_34 N_35 CG_35 -3.3(17) .
CA_34 C_34 N_35 CG_35 178.6(11) .
O_34 C_34 N_35 CN_35 174.8(13) .
CA_34 C_34 N_35 CN_35 -3.3(18) .
C_35 CA_35 CB_35 CG_35 -177.0(10) .
CZ_35 CA_35 CB_35 CG_35 60.5(13) .
C_34 N_35 CG_35 CB_35 -142.1(11) .
CN_35 N_35 CG_35 CB_35 39.7(15) .
C_34 N_35 CG_35 CD_35 92.1(13) .
CN_35 N_35 CG_35 CD_35 -86.1(14) .
CA_35 CB_35 CG_35 N_35 173.6(10) .
CA_35 CB_35 CG_35 CD_35 -60.7(13) .
N_35 CG_35 CD_35 CE_35 -176.8(11) .
CB_35 CG_35 CD_35 CE_35 56.3(14) .
CG_35 CD_35 CE_35 CZ_35 -53.9(16) .
CD_35 CE_35 CZ_35 CA_35 55.4(16) .
C_35 CA_35 CZ_35 CE_35 178.9(12) .
CB_35 CA_35 CZ_35 CE_35 -58.4(14) .
CB_35 CA_35 C_35 O_35 -36.3(16) .
CZ_35 CA_35 C_35 O_35 85.6(15) .
CB_35 CA_35 C_35 N_36 145.5(11) .
CZ_35 CA_35 C_35 N_36 -92.6(13) .
O_35 C_35 N_36 CA_36 -1.2(19) .
CA_35 C_35 N_36 CA_36 176.9(10) .
C_35 N_36 CA_36 CB_36 -115.9(13) .
C_35 N_36 CA_36 C_36 125.0(12) .
N_36 CA_36 CB_36 CG_36a 158.9(18) .
C_36 CA_36 CB_36 CG_36a -82(2) .
N_36 CA_36 CB_36 CG_36b 84.1(19) .
C_36 CA_36 CB_36 CG_36b -156.6(17) .
CA_36 CB_36 CG_36a CD2_36a -66(3) .
CA_36 CB_36 CG_36a CD1_36a 169(2) .
CA_36 CB_36 CG_36b CD1_36b 39(3) .
CA_36 CB_36 CG_36b CD2_36b 164(2) .
N_36 CA_36 C_36 O_36 72.4(14) .
CB_36 CA_36 C_36 O_36 -48.7(15) .
N_36 CA_36 C_36 N_37 -109.7(13) .
CB_36 CA_36 C_36 N_37 129.2(13) .
O_36 C_36 N_37 CG_37 5.8(18) .
CA_36 C_36 N_37 CG_37 -172.0(10) .
O_36 C_36 N_37 CN_37 -175.1(13) .
CA_36 C_36 N_37 CN_37 7.0(18) .
OE_37 CA_37 CB_37 OZ_37 126.6(12) .
C_37 CA_37 CB_37 OZ_37 -114.8(13) .
OE_37 CA_37 CB_37 CG_37 10.9(14) .
C_37 CA_37 CB_37 CG_37 129.5(13) .
C_36 N_37 CG_37 CD_37 127.4(13) .
CN_37 N_37 CG_37 CD_37 -51.6(16) .
C_36 N_37 CG_37 CB_37 -112.8(13) .
CN_37 N_37 CG_37 CB_37 68.1(17) .
OZ_37 CB_37 CG_37 N_37 87.9(13) .
CA_37 CB_37 CG_37 N_37 -153.3(12) .
OZ_37 CB_37 CG_37 CD_37 -146.2(11) .
CA_37 CB_37 CG_37 CD_37 -27.4(13) .
N_37 CG_37 CD_37 OE_37 162.3(12) .
CB_37 CG_37 CD_37 OE_37 35.1(15) .
CG_37 CD_37 OE_37 CA_37 -30.1(18) .
C_37 CA_37 OE_37 CD_37 -111.7(16) .
CB_37 CA_37 OE_37 CD_37 11.8(18) .
CG_37 CB_37 OZ_37 CB1_37 -173.3(11) .
CA_37 CB_37 OZ_37 CB1_37 73.4(14) .
CB_37 OZ_37 CB1_37 CG1_37 -171.1(11) .
OZ_37 CB1_37 CG1_37 CD1_37 -49.1(18) .
OZ_37 CB1_37 CG1_37 CD2_37 130.3(13) .
CD2_37 CG1_37 CD1_37 CE1_37 -1(2) .
CB1_37 CG1_37 CD1_37 CE1_37 178.7(13) .
CD1_37 CG1_37 CD2_37 CE2_37 1(2) .
CB1_37 CG1_37 CD2_37 CE2_37 -178.9(12) .
CG1_37 CD1_37 CE1_37 CZ_37 1(2) .
CG1_37 CD2_37 CE2_37 CZ_37 -1(2) .
CD1_37 CE1_37 CZ_37 CE2_37 -1(2) .
CD2_37 CE2_37 CZ_37 CE1_37 1(2) .
OE_37 CA_37 C_37 O_37 59.8(18) .
CB_37 CA_37 C_37 O_37 -56.8(18) .
OE_37 CA_37 C_37 N_38 -117.3(14) .
CB_37 CA_37 C_37 N_38 126.1(13) .
O_37 C_37 N_38 CA_38 -3(2) .
CA_37 C_37 N_38 CA_38 174.0(12) .
C_37 N_38 CA_38 CB_38b -93(2) .
C_37 N_38 CA_38 C_38 129.0(14) .
C_37 N_38 CA_38 CB_38a -122.6(19) .
N_38 CA_38 CB_38a CG_38a 175(3) .
C_38 CA_38 CB_38a CG_38a -73(3) .
CA_38 CB_38a CG_38a CD1_38a 98(3) .
CA_38 CB_38a CG_38a CD2_38a -140(3) .
N_38 CA_38 CB_38b CG_38b 66(4) .
C_38 CA_38 CB_38b CG_38b -158(3) .
CA_38 CB_38b CG_38b CD2_38b -166(3) .
CA_38 CB_38b CG_38b CD1_38b 71(4) .
CG_31 N_31 C_38 O_38 -3(2) .
CN_31 N_31 C_38 O_38 175.0(15) .
CG_31 N_31 C_38 CA_38 176.5(11) .
CN_31 N_31 C_38 CA_38 -5(2) .
N_38 CA_38 C_38 O_38 49.5(16) .
CB_38b CA_38 C_38 O_38 -92(2) .
CB_38a CA_38 C_38 O_38 -56.4(19) .
N_38 CA_38 C_38 N_31 -130.4(13) .
CB_38b CA_38 C_38 N_31 88(2) .
CB_38a CA_38 C_38 N_31 123.8(16) .
C_41 CA_41 CB_41 CG_41 179.7(9) .
CZ_41 CA_41 CB_41 CG_41 57.7(12) .
C_48 N_41 CG_41 CB_41 -134.9(10) .
CN_41 N_41 CG_41 CB_41 45.9(13) .
C_48 N_41 CG_41 CD_41 98.5(12) .
CN_41 N_41 CG_41 CD_41 -80.7(13) .
CA_41 CB_41 CG_41 N_41 171.7(9) .
CA_41 CB_41 CG_41 CD_41 -60.8(12) .
N_41 CG_41 CD_41 CE_41 -173.1(10) .
CB_41 CG_41 CD_41 CE_41 58.9(13) .
CG_41 CD_41 CE_41 CZ_41 -54.5(14) .
CD_41 CE_41 CZ_41 CA_41 51.9(14) .
CB_41 CA_41 CZ_41 CE_41 -54.1(13) .
C_41 CA_41 CZ_41 CE_41 -178.2(10) .
CB_41 CA_41 C_41 O_41 -26.9(14) .
CZ_41 CA_41 C_41 O_41 96.4(12) .
CB_41 CA_41 C_41 N_42 154.0(10) .
CZ_41 CA_41 C_41 N_42 -82.7(11) .
O_41 C_41 N_42 CA_42 -4.7(16) .
CA_41 C_41 N_42 CA_42 174.4(9) .
C_41 N_42 CA_42 CB_42 -106.1(12) .
C_41 N_42 CA_42 C_42 135.6(10) .
N_42 CA_42 CB_42 CG_42 55.0(15) .
C_42 CA_42 CB_42 CG_42 173.5(11) .
CA_42 CB_42 CG_42 CD1_42 62.8(15) .
CA_42 CB_42 CG_42 CD2_42 -173.9(12) .
N_42 CA_42 C_42 O_42 58.6(13) .
CB_42 CA_42 C_42 O_42 -63.1(13) .
N_42 CA_42 C_42 N_43 -122.3(11) .
CB_42 CA_42 C_42 N_43 115.9(11) .
O_42 C_42 N_43 CN_43 -177.5(11) .
CA_42 C_42 N_43 CN_43 3.5(16) .
O_42 C_42 N_43 CG_43 4.3(16) .
CA_42 C_42 N_43 CG_43 -174.7(9) .
OE_43 CA_43 CB_43 OZ_43 155.3(9) .
C_43 CA_43 CB_43 OZ_43 -89.7(12) .
OE_43 CA_43 CB_43 CG_43 35.8(12) .
C_43 CA_43 CB_43 CG_43 150.8(11) .
C_42 N_43 CG_43 CD_43 127.4(11) .
CN_43 N_43 CG_43 CD_43 -50.9(14) .
C_42 N_43 CG_43 CB_43 -114.3(11) .
CN_43 N_43 CG_43 CB_43 67.4(13) .
OZ_43 CB_43 CG_43 N_43 104.7(11) .
CA_43 CB_43 CG_43 N_43 -140.9(10) .
OZ_43 CB_43 CG_43 CD_43 -130.8(11) .
CA_43 CB_43 CG_43 CD_43 -16.4(12) .
N_43 CG_43 CD_43 OE_43 114.4(11) .
CB_43 CG_43 CD_43 OE_43 -9.0(13) .
CG_43 CD_43 OE_43 CA_43 32.9(14) .
CB_43 CA_43 OE_43 CD_43 -43.4(12) .
C_43 CA_43 OE_43 CD_43 -164.5(11) .
CA_43 CB_43 OZ_43 CB1_43 168.0(10) .
CG_43 CB_43 OZ_43 CB1_43 -79.5(12) .
CB_43 OZ_43 CB1_43 CG1_43 -179.2(9) .
OZ_43 CB1_43 CG1_43 CD1_43 32.3(15) .
OZ_43 CB1_43 CG1_43 CD2_43 -149.3(11) .
CD2_43 CG1_43 CD1_43 CE1_43 -1.7(18) .
CB1_43 CG1_43 CD1_43 CE1_43 176.7(11) .
CD1_43 CG1_43 CD2_43 CE2_43 1.7(19) .
CB1_43 CG1_43 CD2_43 CE2_43 -176.8(12) .
CG1_43 CD1_43 CE1_43 CZ_43 1.7(19) .
CG1_43 CD2_43 CE2_43 CZ_43 -2(2) .
CD1_43 CE1_43 CZ_43 CE2_43 -1.6(19) .
CD2_43 CE2_43 CZ_43 CE1_43 2(2) .
OE_43 CA_43 C_43 O_43 46.6(16) .
CB_43 CA_43 C_43 O_43 -66.2(16) .
OE_43 CA_43 C_43 N_44 -132.0(12) .
CB_43 CA_43 C_43 N_44 115.2(13) .
O_43 C_43 N_44 CA_44 -3(2) .
CA_43 C_43 N_44 CA_44 175.5(11) .
C_43 N_44 CA_44 C_44 102.4(15) .
C_43 N_44 CA_44 CB_44 -140.9(14) .
N_44 CA_44 CB_44 CG_44 58(2) .
C_44 CA_44 CB_44 CG_44 178(2) .
CA_44 CB_44 CG_44 CD2_44 -171(2) .
CA_44 CB_44 CG_44 CD1_44 70(2) .
N_44 CA_44 C_44 O_44 47.5(17) .
CB_44 CA_44 C_44 O_44 -71.1(17) .
N_44 CA_44 C_44 N_45 -135.8(14) .
CB_44 CA_44 C_44 N_45 105.5(16) .
O_44 C_44 N_45 CN_45 -177.7(13) .
CA_44 C_44 N_45 CN_45 5.8(19) .
O_44 C_44 N_45 CG_45 3.5(19) .
CA_44 C_44 N_45 CG_45 -172.9(11) .
C_45 CA_45 CB_45 CG_45 -177.7(10) .
CZ_45 CA_45 CB_45 CG_45 59.7(13) .
C_44 N_45 CG_45 CD_45 106.1(13) .
CN_45 N_45 CG_45 CD_45 -72.6(15) .
C_44 N_45 CG_45 CB_45 -127.4(12) .
CN_45 N_45 CG_45 CB_45 53.9(15) .
CA_45 CB_45 CG_45 N_45 170.6(10) .
CA_45 CB_45 CG_45 CD_45 -62.6(13) .
N_45 CG_45 CD_45 CE_45 -171.9(12) .
CB_45 CG_45 CD_45 CE_45 60.4(14) .
CG_45 CD_45 CE_45 CZ_45 -54.7(15) .
C_45 CA_45 CZ_45 CE_45 180.0(11) .
CB_45 CA_45 CZ_45 CE_45 -56.4(14) .
CD_45 CE_45 CZ_45 CA_45 53.1(15) .
CZ_45 CA_45 C_45 O_45 93.2(13) .
CB_45 CA_45 C_45 O_45 -30.3(15) .
CZ_45 CA_45 C_45 N_46 -84.0(12) .
CB_45 CA_45 C_45 N_46 152.5(10) .
O_45 C_45 N_46 CA_46 -10.0(16) .
CA_45 C_45 N_46 CA_46 167.2(10) .
C_45 N_46 CA_46 CB_46 -108.0(12) .
C_45 N_46 CA_46 C_46 131.7(11) .
N_46 CA_46 CB_46 CG_46 60.3(16) .
C_46 CA_46 CB_46 CG_46 -179.2(13) .
CA_46 CB_46 CG_46 CD1_46 66.7(17) .
CA_46 CB_46 CG_46 CD2_46 -169.5(14) .
N_46 CA_46 C_46 O_46 66.7(13) .
CB_46 CA_46 C_46 O_46 -55.6(14) .
N_46 CA_46 C_46 N_47 -114.1(11) .
CB_46 CA_46 C_46 N_47 123.5(12) .
O_46 C_46 N_47 CG_47 10.7(16) .
CA_46 C_46 N_47 CG_47 -168.4(10) .
O_46 C_46 N_47 CN_47 -169.4(12) .
CA_46 C_46 N_47 CN_47 11.4(16) .
OE_47 CA_47 CB_47 OZ_47 129.7(9) .
C_47 CA_47 CB_47 OZ_47 -110.1(10) .
OE_47 CA_47 CB_47 CG_47 9.5(11) .
C_47 CA_47 CB_47 CG_47 129.7(10) .
C_46 N_47 CG_47 CB_47 -113.9(11) .
CN_47 N_47 CG_47 CB_47 66.3(15) .
C_46 N_47 CG_47 CD_47 127.6(11) .
CN_47 N_47 CG_47 CD_47 -52.2(15) .
OZ_47 CB_47 CG_47 N_47 89.7(12) .
CA_47 CB_47 CG_47 N_47 -155.4(10) .
OZ_47 CB_47 CG_47 CD_47 -146.1(10) .
CA_47 CB_47 CG_47 CD_47 -31.2(11) .
N_47 CG_47 CD_47 OE_47 168.5(9) .
CB_47 CG_47 CD_47 OE_47 42.3(11) .
CG_47 CD_47 OE_47 CA_47 -37.8(12) .
C_47 CA_47 OE_47 CD_47 -102.9(11) .
CB_47 CA_47 OE_47 CD_47 18.0(12) .
CG_47 CB_47 OZ_47 CB1_47 -77.6(12) .
CA_47 CB_47 OZ_47 CB1_47 169.8(9) .
CB_47 OZ_47 CB1_47 CG1_47 -175.2(9) .
OZ_47 CB1_47 CG1_47 CD1_47 40.3(15) .
OZ_47 CB1_47 CG1_47 CD2_47 -138.1(11) .
CD2_47 CG1_47 CD1_47 CE1_47 -1.0(19) .
CB1_47 CG1_47 CD1_47 CE1_47 -179.4(12) .
CD1_47 CG1_47 CD2_47 CE2_47 0.9(19) .
CB1_47 CG1_47 CD2_47 CE2_47 179.3(12) .
CG1_47 CD1_47 CE1_47 CZ_47 1(2) .
CG1_47 CD2_47 CE2_47 CZ_47 0(2) .
CD1_47 CE1_47 CZ_47 CE2_47 0(2) .
CD2_47 CE2_47 CZ_47 CE1_47 0(2) .
OE_47 CA_47 C_47 O_47 37.5(14) .
CB_47 CA_47 C_47 O_47 -79.9(13) .
OE_47 CA_47 C_47 N_48 -142.2(10) .
CB_47 CA_47 C_47 N_48 100.5(11) .
O_47 C_47 N_48 CA_48 2.8(17) .
CA_47 C_47 N_48 CA_48 -177.6(9) .
C_47 N_48 CA_48 C_48 132.5(11) .
C_47 N_48 CA_48 CB_48 -108.8(12) .
N_48 CA_48 CB_48 CG_48 74.0(13) .
C_48 CA_48 CB_48 CG_48 -166.6(11) .
CA_48 CB_48 CG_48 CD1_48 69.7(14) .
CA_48 CB_48 CG_48 CD2_48 -168.1(12) .
CG_41 N_41 C_48 O_48 -1.2(15) .
CN_41 N_41 C_48 O_48 178.0(10) .
CG_41 N_41 C_48 CA_48 -179.3(9) .
CN_41 N_41 C_48 CA_48 -0.1(15) .
N_48 CA_48 C_48 O_48 41.7(13) .
CB_48 CA_48 C_48 O_48 -79.2(12) .
N_48 CA_48 C_48 N_41 -140.1(10) .
CB_48 CA_48 C_48 N_41 99.0(12) .
Cl1_53a C_53a Cl3_53a Cl3_60 72(3) 1_545
Cl2_53a C_53a Cl3_53a Cl3_60 -169(2) 1_545
Cl2_60 C_60 Cl3_60 Cl3_53a -90(2) 1_565
Cl1_60 C_60 Cl3_60 Cl3_53a 149(2) 1_565
Cl2_63b C_63b Cl3_63b Cl3_67b -166.8(16) 1_554
Cl1_63b C_63b Cl3_63b Cl3_67b 70.8(19) 1_554
Cl2_63b C_63b Cl3_63b Cl1_67b -91(3) 1_554
Cl1_63b C_63b Cl3_63b Cl1_67b 146(3) 1_554
Cl3_67b C_67b Cl1_67b Cl3_63b -56.0(13) 1_556
Cl2_67b C_67b Cl1_67b Cl3_63b -170(2) 1_556
Cl1_67b C_67b Cl3_67b Cl3_63b 60.9(13) 1_556
Cl2_67b C_67b Cl3_67b Cl3_63b -177.5(18) 1_556
